data_7035891
loop_
_publ_author_name
'Ge, Jing-Yuan'
'Ru, Jing'
'Gao, Feng'
'Song, You'
'Zhou, Xin-Hui'
'Zuo, Jing-Lin'

_publ_section_title
;
 Pentanuclear lanthanide pyramids based on thiacalix[4]arene ligand
 exhibiting slow magnetic relaxation.
;
_journal_issue 35
_journal_name_full 'Dalton transactions (Cambridge, England : 2003)'
_journal_page_first 15481
_journal_page_last 15490
_journal_paper_doi 10.1039/c5dt02062j
_journal_volume 44
_journal_year 2015
_chemical_formula_moiety 'C145 H189 Ho5 O26 S12'
_chemical_formula_sum 'C145 H189 Ho5 O26 S12'
_chemical_formula_weight 3557.33
_chemical_name_systematic
; 
 ? 
;
_space_group_IT_number 15
_symmetry_cell_setting monoclinic
_symmetry_space_group_name_Hall '-C 2yc'
_symmetry_space_group_name_H-M 'C 1 2/c 1'
_atom_sites_solution_hydrogens geom
_atom_sites_solution_primary direct
_atom_sites_solution_secondary difmap
_audit_creation_method SHELXL-97
_audit_update_record
;
2015-07-10 deposited with the CCDC.
2015-07-20 downloaded from the CCDC.
;
_cell_angle_alpha 90.00
_cell_angle_beta 91.872(2)
_cell_angle_gamma 90.00
_cell_formula_units_Z 8
_cell_length_a 55.685(6)
_cell_length_b 15.6679(18)
_cell_length_c 41.807(5)
_cell_measurement_reflns_used 9338
_cell_measurement_temperature 123(2)
_cell_measurement_theta_max 27.44
_cell_measurement_theta_min 2.24
_cell_volume 36456(7)
_computing_cell_refinement 'Bruker SMART'
_computing_data_collection 'Bruker SMART'
_computing_data_reduction 'Bruker SMART'
_computing_molecular_graphics 'Bruker SHELXTL'
_computing_publication_material 'Bruker SHELXTL'
_computing_structure_refinement 'SHELXL-97 (Sheldrick, 1997)'
_computing_structure_solution 'SHELXS-97 (Sheldrick, 1990)'
_diffrn_ambient_temperature 123(2)
_diffrn_measured_fraction_theta_full 1.000
_diffrn_measured_fraction_theta_max 1.000
_diffrn_measurement_device_type 'CCD area detector'
_diffrn_measurement_method 'phi and omega scans'
_diffrn_radiation_monochromator graphite
_diffrn_radiation_source 'fine-focus sealed tube'
_diffrn_radiation_type MoK\a
_diffrn_radiation_wavelength 0.71073
_diffrn_reflns_av_R_equivalents 0.0288
_diffrn_reflns_av_unetI/netI 0.0327
_diffrn_reflns_limit_h_max 65
_diffrn_reflns_limit_h_min -66
_diffrn_reflns_limit_k_max 18
_diffrn_reflns_limit_k_min -18
_diffrn_reflns_limit_l_max 49
_diffrn_reflns_limit_l_min -39
_diffrn_reflns_number 100485
_diffrn_reflns_theta_full 25.02
_diffrn_reflns_theta_max 25.02
_diffrn_reflns_theta_min 1.24
_exptl_absorpt_coefficient_mu 2.337
_exptl_absorpt_correction_T_max 0.4866
_exptl_absorpt_correction_T_min 0.4549
_exptl_absorpt_correction_type multi-scan
_exptl_absorpt_process_details sadabs
_exptl_crystal_colour pink
_exptl_crystal_density_diffrn 1.296
_exptl_crystal_density_method 'not measured'
_exptl_crystal_description block
_exptl_crystal_F_000 14352
_exptl_crystal_size_max 0.40
_exptl_crystal_size_mid 0.37
_exptl_crystal_size_min 0.36
_platon_squeeze_details
;
;
_refine_diff_density_max 1.462
_refine_diff_density_min -1.659
_refine_diff_density_rms 0.118
_refine_ls_extinction_method none
_refine_ls_goodness_of_fit_ref 1.058
_refine_ls_hydrogen_treatment mixed
_refine_ls_matrix_type fullcycle
_refine_ls_number_parameters 1961
_refine_ls_number_reflns 32186
_refine_ls_number_restraints 0
_refine_ls_restrained_S_all 1.058
_refine_ls_R_factor_all 0.0606
_refine_ls_R_factor_gt 0.0461
_refine_ls_shift/su_max 0.001
_refine_ls_shift/su_mean 0.000
_refine_ls_structure_factor_coef Fsqd
_refine_ls_weighting_details 'calc w=1/[\s^2^(Fo^2^)+(0.0595P)^2^+284.4357P] where P=(Fo^2^+2Fc^2^)/3'
_refine_ls_weighting_scheme calc
_refine_ls_wR_factor_gt 0.1196
_refine_ls_wR_factor_ref 0.1270
_reflns_number_gt 25686
_reflns_number_total 32186
_reflns_threshold_expression >2sigma(I)
_cod_data_source_file c5dt02062j2.cif
_cod_data_source_block 1
_cod_depositor_comments
;
The following automatic conversions were performed:

'_symmetry_cell_setting' value 'Monoclinic' changed to 'monoclinic'
according to
/usr/data/users/saulius/crontab/automatic-downloads/rss-feeds/RSC/lib/dictionaries/cif_core.dic
dictionary named 'cif_core.dic' version 2.4.2 from 2011-04-26.

Automatic conversion script
Id: cif_fix_values 3271 2015-04-21 07:52:19Z andrius 

 Adding full bibliography for 7035887--7035892.cif.
;
_cod_original_sg_symbol_H-M C2/c
_cod_database_code 7035891

loop_
_symmetry_equiv_pos_as_xyz
'x, y, z'
'-x, y, -z+1/2'
'x+1/2, y+1/2, z'
'-x+1/2, y+1/2, -z+1/2'
'-x, -y, -z'
'x, -y, z-1/2'
'-x+1/2, -y+1/2, -z'
'x+1/2, -y+1/2, z-1/2'

loop_
_atom_site_label
_atom_site_type_symbol
_atom_site_fract_x
_atom_site_fract_y
_atom_site_fract_z
_atom_site_U_iso_or_equiv
_atom_site_adp_type
_atom_site_occupancy
_atom_site_symmetry_multiplicity
_atom_site_calc_flag
_atom_site_refinement_flags
_atom_site_disorder_assembly
_atom_site_disorder_group
Ho1 Ho 0.391235(5) 0.591619(17) 0.439004(6) 0.03365(7) Uani 1 1 d . . .
Ho2 Ho 0.340041(5) 0.727139(17) 0.414203(7) 0.03476(7) Uani 1 1 d . . .
Ho3 Ho 0.330496(5) 0.560821(17) 0.355045(6) 0.03346(7) Uani 1 1 d . . .
Ho4 Ho 0.382042(5) 0.428482(18) 0.379000(7) 0.03614(7) Uani 1 1 d . . .
Ho5 Ho 0.387810(5) 0.660919(18) 0.358110(7) 0.03503(7) Uani 1 1 d . . .
O1 O 0.32897(9) 0.8141(3) 0.30366(12) 0.0613(13) Uani 1 1 d . A .
O2 O 0.31153(8) 0.6132(3) 0.31282(11) 0.0516(11) Uani 1 1 d . . .
O3 O 0.36835(7) 0.5256(3) 0.33570(10) 0.0404(10) Uani 1 1 d . B .
O4 O 0.38178(8) 0.7117(3) 0.30979(11) 0.0494(11) Uani 1 1 d . C .
O5 O 0.33900(7) 0.4337(3) 0.38236(10) 0.0419(10) Uani 1 1 d . . .
O6 O 0.37943(7) 0.4519(3) 0.43559(10) 0.0418(10) Uani 1 1 d . . .
O7 O 0.35238(7) 0.6266(3) 0.45502(10) 0.0410(10) Uani 1 1 d . . .
O8 O 0.31345(7) 0.6107(3) 0.40106(10) 0.0422(10) Uani 1 1 d . D .
O9 O 0.42948(8) 0.5981(3) 0.45254(11) 0.0510(11) Uani 1 1 d . B .
O10 O 0.38412(7) 0.7232(3) 0.41410(10) 0.0391(9) Uani 1 1 d . . .
O11 O 0.42419(8) 0.7117(3) 0.36130(11) 0.0473(11) Uani 1 1 d . E .
O12 O 0.46173(9) 0.5575(3) 0.38910(13) 0.0601(13) Uani 1 1 d . F .
O13 O 0.36139(7) 0.5770(2) 0.39644(9) 0.0367(9) Uani 1 1 d . . .
H13 H 0.3481 0.5738 0.4087 0.044 Uiso 1 1 d R . .
O14 O 0.40603(7) 0.5510(3) 0.38986(10) 0.0391(9) Uani 1 1 d . . .
H14P H 0.4235 0.5442 0.3887 0.047 Uiso 1 1 calc R . .
O15 O 0.34625(7) 0.6977(3) 0.35961(10) 0.0386(9) Uani 1 1 d . . .
H15A H 0.3403 0.7401 0.3440 0.046 Uiso 1 1 calc R . .
O16 O 0.41127(8) 0.4014(3) 0.34301(12) 0.0541(12) Uani 1 1 d . . .
O17 O 0.36745(9) 0.3249(3) 0.34515(11) 0.0542(12) Uani 1 1 d . . .
O18 O 0.41423(9) 0.3526(3) 0.40606(12) 0.0592(13) Uani 1 1 d . . .
H18 H 0.4203 0.3761 0.4219 0.071 Uiso 1 1 d R . .
O19 O 0.34563(8) 0.8662(3) 0.39897(11) 0.0482(11) Uani 1 1 d . . .
O20 O 0.34780(8) 0.8049(3) 0.45943(11) 0.0486(11) Uani 1 1 d . . .
O21 O 0.30174(8) 0.7842(3) 0.39488(12) 0.0550(12) Uani 1 1 d . . .
H21 H 0.2949 0.7598 0.3798 0.066 Uiso 1 1 d R . .
O23 O 0.2415(2) 0.2496(8) 0.3279(3) 0.189(5) Uani 1 1 d . . .
O24 O 0.4390(7) 0.499(3) 0.5678(6) 0.56(3) Uani 1 1 d . . .
O25 O 0.43589(12) 0.4171(4) 0.45571(17) 0.097(2) Uani 1 1 d . . .
H25 H 0.4344 0.4690 0.4571 0.116 Uiso 1 1 calc R . .
O26 O 0.27852(11) 0.7130(5) 0.34714(15) 0.0898(19) Uani 1 1 d . . .
H26 H 0.2881 0.6846 0.3371 0.108 Uiso 1 1 calc R . .
S1 S 0.28491(4) 0.73729(14) 0.26979(5) 0.0603(5) Uani 1 1 d . . .
S2 S 0.32506(3) 0.43073(11) 0.30563(4) 0.0440(4) Uani 1 1 d . . .
S3 S 0.41640(3) 0.57203(12) 0.30822(4) 0.0488(4) Uani 1 1 d . . .
S4 S 0.37683(4) 0.87976(14) 0.27672(5) 0.0664(5) Uani 1 1 d . . .
S5 S 0.28657(3) 0.47120(10) 0.36588(4) 0.0427(4) Uani 1 1 d . . .
S6 S 0.36347(3) 0.27904(10) 0.41194(4) 0.0426(4) Uani 1 1 d . . .
S7 S 0.38417(3) 0.52662(10) 0.50210(4) 0.0425(4) Uani 1 1 d . . .
S8 S 0.30351(3) 0.70777(11) 0.46127(4) 0.0456(4) Uani 1 1 d . . .
S9 S 0.48203(3) 0.55172(14) 0.45793(5) 0.0619(5) Uani 1 1 d . . .
S10 S 0.39996(3) 0.72602(10) 0.48538(4) 0.0419(4) Uani 1 1 d . . .
S11 S 0.39060(3) 0.85408(10) 0.36183(4) 0.0437(4) Uani 1 1 d . . .
S12 S 0.47204(3) 0.68321(13) 0.33374(5) 0.0556(5) Uani 1 1 d . . .
C1 C 0.3620(4) 0.7221(14) 0.1640(5) 0.103(7) Uani 0.586(15) 1 d P A 1
H1A H 0.3745 0.7446 0.1778 0.154 Uiso 0.586(15) 1 calc PR A 1
H1B H 0.3667 0.7263 0.1422 0.154 Uiso 0.586(15) 1 calc PR A 1
H1C H 0.3592 0.6633 0.1692 0.154 Uiso 0.586(15) 1 calc PR A 1
C2 C 0.3410(4) 0.8620(13) 0.1526(4) 0.102(7) Uani 0.586(15) 1 d P A 1
H2A H 0.3258 0.8907 0.1525 0.153 Uiso 0.586(15) 1 calc PR A 1
H2B H 0.3461 0.8550 0.1310 0.153 Uiso 0.586(15) 1 calc PR A 1
H2C H 0.3527 0.8953 0.1645 0.153 Uiso 0.586(15) 1 calc PR A 1
C3 C 0.3175(4) 0.7258(13) 0.1528(4) 0.099(7) Uani 0.586(15) 1 d P A 1
H3A H 0.3142 0.6755 0.1651 0.148 Uiso 0.586(15) 1 calc PR A 1
H3B H 0.3213 0.7098 0.1314 0.148 Uiso 0.586(15) 1 calc PR A 1
H3C H 0.3035 0.7620 0.1522 0.148 Uiso 0.586(15) 1 calc PR A 1
C1' C 0.3215(5) 0.8380(18) 0.1516(6) 0.099(9) Uani 0.414(15) 1 d P A 2
H1'1 H 0.3054 0.8164 0.1517 0.149 Uiso 0.414(15) 1 calc PR A 2
H1'2 H 0.3262 0.8460 0.1299 0.149 Uiso 0.414(15) 1 calc PR A 2
H1'3 H 0.3223 0.8916 0.1627 0.149 Uiso 0.414(15) 1 calc PR A 2
C2' C 0.3316(5) 0.6813(18) 0.1602(6) 0.099(9) Uani 0.414(15) 1 d P A 2
H2'1 H 0.3368 0.6443 0.1774 0.148 Uiso 0.414(15) 1 calc PR A 2
H2'2 H 0.3391 0.6643 0.1409 0.148 Uiso 0.414(15) 1 calc PR A 2
H2'3 H 0.3145 0.6774 0.1572 0.148 Uiso 0.414(15) 1 calc PR A 2
C3' C 0.3646(5) 0.790(2) 0.1599(6) 0.098(9) Uani 0.414(15) 1 d P A 2
H3'1 H 0.3680 0.8502 0.1616 0.147 Uiso 0.414(15) 1 calc PR A 2
H3'2 H 0.3671 0.7717 0.1384 0.147 Uiso 0.414(15) 1 calc PR A 2
H3'3 H 0.3752 0.7593 0.1744 0.147 Uiso 0.414(15) 1 calc PR A 2
C4 C 0.3386(2) 0.7738(8) 0.1684(3) 0.096(3) Uani 1 1 d . . .
C5 C 0.33549(18) 0.7863(7) 0.2039(2) 0.082(3) Uani 1 1 d . A .
C6 C 0.35295(17) 0.8247(6) 0.2229(2) 0.075(2) Uani 1 1 d . . .
H6 H 0.3665 0.8456 0.2132 0.090 Uiso 1 1 calc R A .
C7 C 0.35158(15) 0.8343(5) 0.25557(19) 0.066(2) Uani 1 1 d . A .
C8 C 0.33049(14) 0.8082(5) 0.27086(19) 0.062(2) Uani 1 1 d . . .
C9 C 0.31212(14) 0.7729(5) 0.25218(18) 0.063(2) Uani 1 1 d . A .
C10 C 0.31443(16) 0.7613(6) 0.2204(2) 0.073(2) Uani 1 1 d . . .
H10 H 0.3018 0.7360 0.2087 0.088 Uiso 1 1 calc R A .
C11 C 0.24269(18) 0.4645(8) 0.2005(3) 0.105(4) Uani 1 1 d . . .
H11A H 0.2373 0.4348 0.2190 0.158 Uiso 1 1 calc R . .
H11B H 0.2359 0.4381 0.1816 0.158 Uiso 1 1 calc R . .
H11C H 0.2376 0.5230 0.2014 0.158 Uiso 1 1 calc R . .
C12 C 0.2786(2) 0.5114(8) 0.1703(2) 0.101(3) Uani 1 1 d . . .
H12A H 0.2738 0.5700 0.1721 0.151 Uiso 1 1 calc R . .
H12B H 0.2714 0.4872 0.1512 0.151 Uiso 1 1 calc R . .
H12C H 0.2958 0.5083 0.1692 0.151 Uiso 1 1 calc R . .
C13 C 0.2782(2) 0.3680(8) 0.1958(3) 0.115(4) Uani 1 1 d . . .
H13A H 0.2954 0.3646 0.1973 0.172 Uiso 1 1 calc R . .
H13B H 0.2726 0.3473 0.1752 0.172 Uiso 1 1 calc R . .
H13C H 0.2714 0.3337 0.2123 0.172 Uiso 1 1 calc R . .
C14 C 0.27030(16) 0.4608(6) 0.1998(2) 0.074(2) Uani 1 1 d . . .
C15 C 0.28134(14) 0.4994(6) 0.23012(18) 0.064(2) Uani 1 1 d . . .
C16 C 0.27798(14) 0.5869(5) 0.23706(18) 0.061(2) Uani 1 1 d . . .
H16 H 0.2687 0.6201 0.2230 0.073 Uiso 1 1 calc R . .
C17 C 0.28817(13) 0.6246(5) 0.26428(17) 0.0567(18) Uani 1 1 d . . .
C18 C 0.30218(12) 0.5781(5) 0.28651(16) 0.0510(17) Uani 1 1 d . . .
C19 C 0.30568(12) 0.4920(5) 0.27912(16) 0.0501(16) Uani 1 1 d . . .
C20 C 0.29553(13) 0.4537(5) 0.25224(17) 0.0600(19) Uani 1 1 d . . .
H20 H 0.2982 0.3959 0.2488 0.072 Uiso 1 1 calc R . .
C21 C 0.3594(3) 0.4139(13) 0.1865(4) 0.093(6) Uani 0.591(10) 1 d P B 1
H21A H 0.3460 0.3897 0.1972 0.140 Uiso 0.591(10) 1 calc PR B 1
H21B H 0.3615 0.3843 0.1667 0.140 Uiso 0.591(10) 1 calc PR B 1
H21C H 0.3563 0.4732 0.1822 0.140 Uiso 0.591(10) 1 calc PR B 1
C22 C 0.4032(3) 0.4503(13) 0.1928(4) 0.091(6) Uani 0.591(10) 1 d P B 1
H22A H 0.4014 0.5109 0.1951 0.136 Uiso 0.591(10) 1 calc PR B 1
H22B H 0.4035 0.4362 0.1704 0.136 Uiso 0.591(10) 1 calc PR B 1
H22C H 0.4180 0.4323 0.2032 0.136 Uiso 0.591(10) 1 calc PR B 1
C23 C 0.3886(3) 0.3095(12) 0.2118(4) 0.096(6) Uani 0.591(10) 1 d P B 1
H23A H 0.4013 0.3035 0.2277 0.144 Uiso 0.591(10) 1 calc PR B 1
H23B H 0.3938 0.2872 0.1918 0.144 Uiso 0.591(10) 1 calc PR B 1
H23C H 0.3748 0.2785 0.2184 0.144 Uiso 0.591(10) 1 calc PR B 1
C21' C 0.4067(4) 0.3607(18) 0.2070(6) 0.088(8) Uani 0.409(10) 1 d P B 2
H21D H 0.4192 0.4026 0.2089 0.132 Uiso 0.409(10) 1 calc PR B 2
H21E H 0.4079 0.3303 0.1872 0.132 Uiso 0.409(10) 1 calc PR B 2
H21F H 0.4082 0.3213 0.2246 0.132 Uiso 0.409(10) 1 calc PR B 2
C22' C 0.3622(5) 0.3446(18) 0.1965(6) 0.089(8) Uani 0.409(10) 1 d P B 2
H22D H 0.3641 0.2908 0.2073 0.133 Uiso 0.409(10) 1 calc PR B 2
H22E H 0.3631 0.3360 0.1738 0.133 Uiso 0.409(10) 1 calc PR B 2
H22F H 0.3469 0.3688 0.2013 0.133 Uiso 0.409(10) 1 calc PR B 2
C23' C 0.3829(5) 0.4838(17) 0.1850(6) 0.092(8) Uani 0.409(10) 1 d P B 2
H23D H 0.3677 0.5127 0.1850 0.138 Uiso 0.409(10) 1 calc PR B 2
H23E H 0.3861 0.4650 0.1637 0.138 Uiso 0.409(10) 1 calc PR B 2
H23F H 0.3954 0.5220 0.1924 0.138 Uiso 0.409(10) 1 calc PR B 2
C24 C 0.38215(18) 0.4051(7) 0.2078(2) 0.086(3) Uani 1 1 d . . .
C25 C 0.37775(15) 0.4392(6) 0.24093(19) 0.069(2) Uani 1 1 d . B .
C26 C 0.35691(14) 0.4225(5) 0.25745(18) 0.061(2) Uani 1 1 d . . .
H26A H 0.3448 0.3901 0.2475 0.073 Uiso 1 1 calc R B .
C27 C 0.35365(13) 0.4529(5) 0.28850(16) 0.0516(17) Uani 1 1 d . B .
C28 C 0.37201(12) 0.4988(4) 0.30427(15) 0.0455(15) Uani 1 1 d . . .
C29 C 0.39241(13) 0.5146(5) 0.28874(17) 0.0526(17) Uani 1 1 d . B .
C30 C 0.39548(14) 0.4857(5) 0.25823(18) 0.062(2) Uani 1 1 d . . .
H30 H 0.4099 0.4973 0.2485 0.074 Uiso 1 1 calc R B .
C31 C 0.4498(3) 0.6797(12) 0.1914(4) 0.091(6) Uani 0.565(14) 1 d P C 1
H31A H 0.4539 0.6289 0.2032 0.137 Uiso 0.565(14) 1 calc PR C 1
H31B H 0.4610 0.6880 0.1747 0.137 Uiso 0.565(14) 1 calc PR C 1
H31C H 0.4338 0.6741 0.1822 0.137 Uiso 0.565(14) 1 calc PR C 1
C32 C 0.4482(4) 0.8417(12) 0.1966(5) 0.095(6) Uani 0.565(14) 1 d P C 1
H32A H 0.4329 0.8437 0.1852 0.142 Uiso 0.565(14) 1 calc PR C 1
H32B H 0.4608 0.8476 0.1817 0.142 Uiso 0.565(14) 1 calc PR C 1
H32C H 0.4491 0.8874 0.2118 0.142 Uiso 0.565(14) 1 calc PR C 1
C33 C 0.4761(3) 0.7573(13) 0.2313(4) 0.092(6) Uani 0.565(14) 1 d P C 1
H33A H 0.4769 0.8036 0.2463 0.138 Uiso 0.565(14) 1 calc PR C 1
H33B H 0.4883 0.7646 0.2158 0.138 Uiso 0.565(14) 1 calc PR C 1
H33C H 0.4787 0.7043 0.2424 0.138 Uiso 0.565(14) 1 calc PR C 1
C31' C 0.4643(4) 0.8406(15) 0.2173(6) 0.088(8) Uani 0.435(14) 1 d P C 2
H31D H 0.4530 0.8861 0.2202 0.132 Uiso 0.435(14) 1 calc PR C 2
H31E H 0.4730 0.8509 0.1982 0.132 Uiso 0.435(14) 1 calc PR C 2
H31F H 0.4753 0.8379 0.2354 0.132 Uiso 0.435(14) 1 calc PR C 2
C32' C 0.4673(4) 0.6783(16) 0.2125(6) 0.092(8) Uani 0.435(14) 1 d P C 2
H32D H 0.4756 0.6711 0.2327 0.139 Uiso 0.435(14) 1 calc PR C 2
H32E H 0.4787 0.6865 0.1960 0.139 Uiso 0.435(14) 1 calc PR C 2
H32F H 0.4578 0.6284 0.2078 0.139 Uiso 0.435(14) 1 calc PR C 2
C33' C 0.4361(4) 0.7583(17) 0.1813(5) 0.090(8) Uani 0.435(14) 1 d P C 2
H33D H 0.4240 0.7145 0.1812 0.135 Uiso 0.435(14) 1 calc PR C 2
H33E H 0.4467 0.7486 0.1641 0.135 Uiso 0.435(14) 1 calc PR C 2
H33F H 0.4285 0.8130 0.1786 0.135 Uiso 0.435(14) 1 calc PR C 2
C34 C 0.45077(18) 0.7563(7) 0.2140(2) 0.086(3) Uani 1 1 d . . .
C35 C 0.43268(16) 0.7468(6) 0.2400(2) 0.072(2) Uani 1 1 d . C .
C36 C 0.43274(14) 0.6744(5) 0.25970(18) 0.063(2) Uani 1 1 d . . .
H36 H 0.4444 0.6328 0.2571 0.076 Uiso 1 1 calc R C .
C37 C 0.41581(12) 0.6631(5) 0.28299(17) 0.0532(17) Uani 1 1 d . C .
C38 C 0.39780(13) 0.7241(5) 0.28793(17) 0.0543(18) Uani 1 1 d . . .
C39 C 0.39811(14) 0.7975(5) 0.26916(18) 0.0601(19) Uani 1 1 d . C .
C40 C 0.41519(15) 0.8079(6) 0.2460(2) 0.069(2) Uani 1 1 d . . .
H40 H 0.4150 0.8579 0.2340 0.083 Uiso 1 1 calc R C .
C41 C 0.24925(19) 0.1877(8) 0.4131(3) 0.116(4) Uani 1 1 d . . .
H41A H 0.2484 0.2274 0.4305 0.174 Uiso 1 1 calc R . .
H41B H 0.2392 0.1393 0.4172 0.174 Uiso 1 1 calc R . .
H41C H 0.2438 0.2149 0.3936 0.174 Uiso 1 1 calc R . .
C42 C 0.2761(2) 0.0986(7) 0.3799(3) 0.114(4) Uani 1 1 d . . .
H42A H 0.2675 0.1250 0.3623 0.171 Uiso 1 1 calc R . .
H42B H 0.2688 0.0449 0.3847 0.171 Uiso 1 1 calc R . .
H42C H 0.2925 0.0895 0.3744 0.171 Uiso 1 1 calc R . .
C43 C 0.2834(2) 0.1053(7) 0.4390(3) 0.110(4) Uani 1 1 d . . .
H43A H 0.3000 0.0901 0.4373 0.165 Uiso 1 1 calc R . .
H43B H 0.2738 0.0544 0.4399 0.165 Uiso 1 1 calc R . .
H43C H 0.2814 0.1383 0.4581 0.165 Uiso 1 1 calc R . .
C44 C 0.27537(15) 0.1580(6) 0.4098(2) 0.075(2) Uani 1 1 d . . .
C45 C 0.29204(13) 0.2331(5) 0.40478(19) 0.0581(19) Uani 1 1 d . . .
C46 C 0.28366(14) 0.3105(5) 0.39015(19) 0.0599(19) Uani 1 1 d . . .
H46 H 0.2673 0.3168 0.3853 0.072 Uiso 1 1 calc R . .
C47 C 0.29915(12) 0.3763(4) 0.38303(16) 0.0458(15) Uani 1 1 d . . .
C48 C 0.32421(11) 0.3700(4) 0.38934(15) 0.0434(15) Uani 1 1 d . . .
C49 C 0.33226(12) 0.2940(4) 0.40342(16) 0.0453(15) Uani 1 1 d . . .
C50 C 0.31645(12) 0.2284(4) 0.41019(17) 0.0521(17) Uani 1 1 d . . .
H50 H 0.3228 0.1783 0.4189 0.062 Uiso 1 1 calc R . .
C51 C 0.3510(2) 0.1310(6) 0.5240(2) 0.097(3) Uani 1 1 d . . .
H51A H 0.3364 0.1402 0.5116 0.146 Uiso 1 1 calc R . .
H51B H 0.3478 0.0946 0.5419 0.146 Uiso 1 1 calc R . .
H51C H 0.3627 0.1043 0.5109 0.146 Uiso 1 1 calc R . .
C52 C 0.3417(2) 0.2541(7) 0.5585(3) 0.103(4) Uani 1 1 d . . .
H52A H 0.3483 0.3022 0.5700 0.154 Uiso 1 1 calc R . .
H52B H 0.3370 0.2112 0.5735 0.154 Uiso 1 1 calc R . .
H52C H 0.3279 0.2719 0.5459 0.154 Uiso 1 1 calc R . .
C53 C 0.3842(2) 0.2052(7) 0.5560(3) 0.110(4) Uani 1 1 d . . .
H53A H 0.3963 0.1819 0.5427 0.165 Uiso 1 1 calc R . .
H53B H 0.3816 0.1670 0.5735 0.165 Uiso 1 1 calc R . .
H53C H 0.3895 0.2595 0.5642 0.165 Uiso 1 1 calc R . .
C54 C 0.36078(16) 0.2169(5) 0.5363(2) 0.068(2) Uani 1 1 d . . .
C55 C 0.36467(14) 0.2776(5) 0.50877(18) 0.0564(18) Uani 1 1 d . . .
C56 C 0.36243(13) 0.2560(5) 0.47686(17) 0.0525(17) Uani 1 1 d . . .
H56 H 0.3577 0.2008 0.4715 0.063 Uiso 1 1 calc R . .
C57 C 0.36691(12) 0.3127(4) 0.45240(16) 0.0467(15) Uani 1 1 d . . .
C58 C 0.37427(12) 0.3965(4) 0.45869(16) 0.0443(15) Uani 1 1 d . . .
C59 C 0.37615(13) 0.4194(4) 0.49142(16) 0.0493(16) Uani 1 1 d . . .
C60 C 0.37205(13) 0.3614(4) 0.51526(17) 0.0533(17) Uani 1 1 d . . .
H60 H 0.3743 0.3784 0.5365 0.064 Uiso 1 1 calc R . .
C61 C 0.3160(2) 0.4871(8) 0.5885(3) 0.119(4) Uani 1 1 d . . .
H61A H 0.3139 0.4496 0.5705 0.178 Uiso 1 1 calc R . .
H61B H 0.3047 0.4725 0.6045 0.178 Uiso 1 1 calc R . .
H61C H 0.3321 0.4811 0.5974 0.178 Uiso 1 1 calc R . .
C62 C 0.2850(2) 0.5968(9) 0.5771(3) 0.120(4) Uani 1 1 d . . .
H62A H 0.2821 0.6571 0.5753 0.180 Uiso 1 1 calc R . .
H62B H 0.2783 0.5760 0.5965 0.180 Uiso 1 1 calc R . .
H62C H 0.2775 0.5681 0.5591 0.180 Uiso 1 1 calc R . .
C63 C 0.3245(2) 0.6423(9) 0.6009(3) 0.122(4) Uani 1 1 d . . .
H63A H 0.3411 0.6473 0.5958 0.182 Uiso 1 1 calc R . .
H63B H 0.3233 0.6217 0.6225 0.182 Uiso 1 1 calc R . .
H63C H 0.3169 0.6972 0.5991 0.182 Uiso 1 1 calc R . .
C64 C 0.31192(17) 0.5796(6) 0.5777(2) 0.079(3) Uani 1 1 d . . .
C65 C 0.32228(15) 0.5925(5) 0.54504(18) 0.063(2) Uani 1 1 d . . .
C66 C 0.34505(14) 0.5630(5) 0.53813(17) 0.0568(18) Uani 1 1 d . . .
H66 H 0.3539 0.5354 0.5543 0.068 Uiso 1 1 calc R . .
C67 C 0.35537(12) 0.5723(4) 0.50862(16) 0.0479(16) Uani 1 1 d . . .
C68 C 0.34283(12) 0.6176(4) 0.48363(16) 0.0474(16) Uani 1 1 d . . .
C69 C 0.32037(12) 0.6484(5) 0.49062(17) 0.0510(17) Uani 1 1 d . . .
C70 C 0.31090(14) 0.6371(5) 0.52094(17) 0.0587(19) Uani 1 1 d . . .
H70 H 0.2960 0.6614 0.5249 0.070 Uiso 1 1 calc R . .
C71 C 0.2183(3) 0.5798(12) 0.4848(5) 0.082(6) Uani 0.541(14) 1 d P D 1
H71A H 0.2320 0.5721 0.4990 0.123 Uiso 0.541(14) 1 calc PR D 1
H71B H 0.2043 0.5569 0.4945 0.123 Uiso 0.541(14) 1 calc PR D 1
H71C H 0.2160 0.6395 0.4807 0.123 Uiso 0.541(14) 1 calc PR D 1
C72 C 0.2210(3) 0.4352(12) 0.4609(5) 0.087(6) Uani 0.541(14) 1 d P D 1
H72A H 0.2207 0.4032 0.4413 0.131 Uiso 0.541(14) 1 calc PR D 1
H72B H 0.2067 0.4238 0.4723 0.131 Uiso 0.541(14) 1 calc PR D 1
H72C H 0.2348 0.4186 0.4738 0.131 Uiso 0.541(14) 1 calc PR D 1
C73 C 0.2030(3) 0.5517(13) 0.4278(4) 0.082(6) Uani 0.541(14) 1 d P D 1
H73A H 0.2063 0.6052 0.4177 0.124 Uiso 0.541(14) 1 calc PR D 1
H73B H 0.1877 0.5545 0.4377 0.124 Uiso 0.541(14) 1 calc PR D 1
H73C H 0.2027 0.5071 0.4121 0.124 Uiso 0.541(14) 1 calc PR D 1
C71' C 0.2112(4) 0.4534(14) 0.4380(6) 0.084(7) Uani 0.459(14) 1 d P D 2
H71D H 0.1974 0.4370 0.4498 0.127 Uiso 0.459(14) 1 calc PR D 2
H71E H 0.2228 0.4078 0.4386 0.127 Uiso 0.459(14) 1 calc PR D 2
H71F H 0.2064 0.4653 0.4162 0.127 Uiso 0.459(14) 1 calc PR D 2
C72' C 0.2066(3) 0.6112(15) 0.4422(5) 0.084(7) Uani 0.459(14) 1 d P D 2
H72D H 0.2139 0.6631 0.4499 0.126 Uiso 0.459(14) 1 calc PR D 2
H72E H 0.1908 0.6056 0.4507 0.126 Uiso 0.459(14) 1 calc PR D 2
H72F H 0.2053 0.6127 0.4192 0.126 Uiso 0.459(14) 1 calc PR D 2
C73' C 0.2228(4) 0.5323(15) 0.4898(5) 0.082(7) Uani 0.459(14) 1 d P D 2
H73D H 0.2334 0.4883 0.4977 0.124 Uiso 0.459(14) 1 calc PR D 2
H73E H 0.2068 0.5216 0.4969 0.124 Uiso 0.459(14) 1 calc PR D 2
H73F H 0.2282 0.5867 0.4977 0.124 Uiso 0.459(14) 1 calc PR D 2
C74 C 0.22248(15) 0.5330(6) 0.4532(2) 0.077(2) Uani 1 1 d . . .
C75 C 0.24739(13) 0.5505(5) 0.44102(19) 0.060(2) Uani 1 1 d . D .
C76 C 0.26281(12) 0.6095(5) 0.45456(18) 0.0560(18) Uani 1 1 d . . .
H76 H 0.2583 0.6376 0.4730 0.067 Uiso 1 1 calc R D .
C77 C 0.28486(12) 0.6290(4) 0.44195(16) 0.0478(16) Uani 1 1 d . D .
C78 C 0.29279(11) 0.5905(4) 0.41430(16) 0.0450(15) Uani 1 1 d . . .
C79 C 0.27767(11) 0.5285(4) 0.40062(16) 0.0471(16) Uani 1 1 d . D .
C80 C 0.25530(12) 0.5094(5) 0.41303(18) 0.0554(18) Uani 1 1 d . . .
H80 H 0.2454 0.4693 0.4028 0.066 Uiso 1 1 calc R D .
C81 C 0.5056(3) 0.7265(11) 0.5608(4) 0.084(5) Uani 0.591(10) 1 d P B 1
H81A H 0.5061 0.6667 0.5659 0.127 Uiso 0.591(10) 1 calc PR B 1
H81B H 0.5140 0.7580 0.5774 0.127 Uiso 0.591(10) 1 calc PR B 1
H81C H 0.5132 0.7359 0.5408 0.127 Uiso 0.591(10) 1 calc PR B 1
C82 C 0.4791(3) 0.8537(10) 0.5526(4) 0.084(5) Uani 0.591(10) 1 d P B 1
H82A H 0.4870 0.8666 0.5332 0.126 Uiso 0.591(10) 1 calc PR B 1
H82B H 0.4873 0.8816 0.5703 0.126 Uiso 0.591(10) 1 calc PR B 1
H82C H 0.4628 0.8736 0.5511 0.126 Uiso 0.591(10) 1 calc PR B 1
C83 C 0.4666(3) 0.7358(12) 0.5893(4) 0.089(5) Uani 0.591(10) 1 d P B 1
H83A H 0.4496 0.7436 0.5861 0.133 Uiso 0.591(10) 1 calc PR B 1
H83B H 0.4725 0.7732 0.6060 0.133 Uiso 0.591(10) 1 calc PR B 1
H83C H 0.4699 0.6777 0.5953 0.133 Uiso 0.591(10) 1 calc PR B 1
C81' C 0.4618(4) 0.8098(16) 0.5777(6) 0.083(7) Uani 0.409(10) 1 d P B 2
H81D H 0.4557 0.8561 0.5648 0.124 Uiso 0.409(10) 1 calc PR B 2
H81E H 0.4701 0.8324 0.5963 0.124 Uiso 0.409(10) 1 calc PR B 2
H81F H 0.4488 0.7744 0.5841 0.124 Uiso 0.409(10) 1 calc PR B 2
C82' C 0.4913(4) 0.6880(16) 0.5796(6) 0.083(7) Uani 0.409(10) 1 d P B 2
H82D H 0.4791 0.6543 0.5894 0.124 Uiso 0.409(10) 1 calc PR B 2
H82E H 0.5011 0.7149 0.5959 0.124 Uiso 0.409(10) 1 calc PR B 2
H82F H 0.5011 0.6518 0.5669 0.124 Uiso 0.409(10) 1 calc PR B 2
C83' C 0.4985(4) 0.8159(16) 0.5445(6) 0.085(7) Uani 0.409(10) 1 d P B 2
H83D H 0.5103 0.7823 0.5340 0.127 Uiso 0.409(10) 1 calc PR B 2
H83E H 0.5062 0.8477 0.5617 0.127 Uiso 0.409(10) 1 calc PR B 2
H83F H 0.4911 0.8547 0.5295 0.127 Uiso 0.409(10) 1 calc PR B 2
C84 C 0.47931(15) 0.7566(6) 0.5582(2) 0.073(2) Uani 1 1 d . . .
C85 C 0.46605(14) 0.7136(5) 0.53029(19) 0.062(2) Uani 1 1 d . B .
C86 C 0.47687(14) 0.6570(5) 0.51049(19) 0.061(2) Uani 1 1 d . . .
H86 H 0.4928 0.6429 0.5152 0.073 Uiso 1 1 calc R B .
C87 C 0.46581(13) 0.6191(5) 0.48388(18) 0.0553(18) Uani 1 1 d . B .
C88 C 0.44134(12) 0.6365(5) 0.47630(17) 0.0498(16) Uani 1 1 d . . .
C89 C 0.43022(12) 0.6969(4) 0.49558(16) 0.0475(16) Uani 1 1 d . B .
C90 C 0.44219(13) 0.7337(5) 0.52204(18) 0.0566(18) Uani 1 1 d . . .
H90 H 0.4340 0.7727 0.5345 0.068 Uiso 1 1 calc R B .
C91 C 0.4477(2) 1.0173(7) 0.4851(3) 0.114(4) Uani 1 1 d . . .
H91A H 0.4376 1.0047 0.5026 0.171 Uiso 1 1 calc R . .
H91B H 0.4567 1.0682 0.4897 0.171 Uiso 1 1 calc R . .
H91C H 0.4585 0.9705 0.4820 0.171 Uiso 1 1 calc R . .
C92 C 0.44845(19) 1.0644(6) 0.4284(3) 0.097(3) Uani 1 1 d . . .
H92A H 0.4609 1.0235 0.4246 0.146 Uiso 1 1 calc R . .
H92B H 0.4556 1.1175 0.4352 0.146 Uiso 1 1 calc R . .
H92C H 0.4390 1.0733 0.4091 0.146 Uiso 1 1 calc R . .
C93 C 0.4126(2) 1.0979(7) 0.4594(3) 0.109(4) Uani 1 1 d . . .
H93A H 0.4056 1.1137 0.4390 0.164 Uiso 1 1 calc R . .
H93B H 0.4195 1.1474 0.4696 0.164 Uiso 1 1 calc R . .
H93C H 0.4003 1.0748 0.4726 0.164 Uiso 1 1 calc R . .
C94 C 0.43216(16) 1.0307(5) 0.4548(2) 0.074(2) Uani 1 1 d . . .
C95 C 0.42055(13) 0.9474(5) 0.44430(19) 0.0567(18) Uani 1 1 d . . .
C96 C 0.41638(12) 0.8814(4) 0.46532(18) 0.0526(17) Uani 1 1 d . . .
H96 H 0.4215 0.8866 0.4866 0.063 Uiso 1 1 calc R . .
C97 C 0.40446(11) 0.8062(4) 0.45510(16) 0.0454(15) Uani 1 1 d . . .
C98 C 0.39627(11) 0.7989(4) 0.42302(15) 0.0414(14) Uani 1 1 d . . .
C99 C 0.40036(12) 0.8642(4) 0.40257(17) 0.0473(16) Uani 1 1 d . . .
C100 C 0.41200(12) 0.9362(4) 0.41263(18) 0.0528(17) Uani 1 1 d . . .
H100 H 0.4144 0.9797 0.3979 0.063 Uiso 1 1 calc R . .
C101 C 0.4611(3) 1.0832(9) 0.3317(4) 0.090(5) Uani 0.662(13) 1 d P E 1
H10A H 0.4707 1.0647 0.3499 0.135 Uiso 0.662(13) 1 calc PR E 1
H10B H 0.4449 1.0925 0.3380 0.135 Uiso 0.662(13) 1 calc PR E 1
H10C H 0.4675 1.1353 0.3235 0.135 Uiso 0.662(13) 1 calc PR E 1
C102 C 0.4865(3) 1.0032(10) 0.2924(4) 0.092(5) Uani 0.662(13) 1 d P E 1
H10D H 0.4978 0.9917 0.3098 0.138 Uiso 0.662(13) 1 calc PR E 1
H10E H 0.4911 1.0546 0.2817 0.138 Uiso 0.662(13) 1 calc PR E 1
H10F H 0.4865 0.9564 0.2776 0.138 Uiso 0.662(13) 1 calc PR E 1
C103 C 0.4439(3) 1.0418(10) 0.2776(4) 0.093(5) Uani 0.662(13) 1 d P E 1
H10G H 0.4453 1.0028 0.2601 0.140 Uiso 0.662(13) 1 calc PR E 1
H10H H 0.4480 1.0983 0.2708 0.140 Uiso 0.662(13) 1 calc PR E 1
H10I H 0.4277 1.0415 0.2848 0.140 Uiso 0.662(13) 1 calc PR E 1
C10A C 0.4713(6) 0.9960(19) 0.2723(7) 0.084(9) Uani 0.338(13) 1 d P E 2
H10M H 0.4828 0.9507 0.2739 0.126 Uiso 0.338(13) 1 calc PR E 2
H10N H 0.4788 1.0465 0.2644 0.126 Uiso 0.338(13) 1 calc PR E 2
H10O H 0.4583 0.9796 0.2579 0.126 Uiso 0.338(13) 1 calc PR E 2
C10B C 0.4418(5) 1.0819(18) 0.3042(8) 0.087(10) Uani 0.338(13) 1 d P E 2
H10J H 0.4269 1.0566 0.2966 0.131 Uiso 0.338(13) 1 calc PR E 2
H10K H 0.4462 1.1267 0.2898 0.131 Uiso 0.338(13) 1 calc PR E 2
H10L H 0.4398 1.1051 0.3252 0.131 Uiso 0.338(13) 1 calc PR E 2
C10C C 0.4823(5) 1.0430(19) 0.3284(7) 0.089(10) Uani 0.338(13) 1 d P E 2
H10P H 0.4772 1.0415 0.3501 0.133 Uiso 0.338(13) 1 calc PR E 2
H10Q H 0.4871 1.1000 0.3230 0.133 Uiso 0.338(13) 1 calc PR E 2
H10R H 0.4958 1.0052 0.3262 0.133 Uiso 0.338(13) 1 calc PR E 2
C104 C 0.46137(17) 1.0141(6) 0.3055(2) 0.081(3) Uani 1 1 d . . .
C105 C 0.45185(15) 0.9317(5) 0.3189(2) 0.066(2) Uani 1 1 d . E .
C106 C 0.42837(13) 0.9293(5) 0.33152(18) 0.0588(19) Uani 1 1 d . . .
H106 H 0.4189 0.9782 0.3306 0.071 Uiso 1 1 calc R E .
C107 C 0.41920(12) 0.8558(4) 0.34508(17) 0.0501(17) Uani 1 1 d . E .
C108 C 0.43284(12) 0.7790(5) 0.34725(17) 0.0499(17) Uani 1 1 d . . .
C109 C 0.45557(13) 0.7797(5) 0.33366(18) 0.0548(18) Uani 1 1 d . E .
C110 C 0.46446(14) 0.8544(5) 0.32021(19) 0.063(2) Uani 1 1 d . . .
H110 H 0.4796 0.8527 0.3116 0.076 Uiso 1 1 calc R E .
C111 C 0.5265(3) 0.8992(11) 0.3959(4) 0.098(6) Uani 0.641(14) 1 d P F 1
H11D H 0.5333 0.8696 0.3782 0.147 Uiso 0.641(14) 1 calc PR F 1
H11E H 0.5370 0.9450 0.4025 0.147 Uiso 0.641(14) 1 calc PR F 1
H11F H 0.5111 0.9219 0.3895 0.147 Uiso 0.641(14) 1 calc PR F 1
C112 C 0.5474(3) 0.8069(11) 0.4387(4) 0.096(6) Uani 0.641(14) 1 d P F 1
H11G H 0.5444 0.7688 0.4561 0.144 Uiso 0.641(14) 1 calc PR F 1
H11H H 0.5564 0.8552 0.4466 0.144 Uiso 0.641(14) 1 calc PR F 1
H11I H 0.5564 0.7776 0.4229 0.144 Uiso 0.641(14) 1 calc PR F 1
C113 C 0.5093(3) 0.8862(11) 0.4494(4) 0.096(6) Uani 0.641(14) 1 d P F 1
H11J H 0.4948 0.9090 0.4397 0.143 Uiso 0.641(14) 1 calc PR F 1
H11K H 0.5190 0.9320 0.4580 0.143 Uiso 0.641(14) 1 calc PR F 1
H11L H 0.5054 0.8478 0.4663 0.143 Uiso 0.641(14) 1 calc PR F 1
C11A C 0.5320(5) 0.8259(19) 0.4586(7) 0.093(10) Uani 0.359(14) 1 d P F 2
H11P H 0.5183 0.8285 0.4721 0.139 Uiso 0.359(14) 1 calc PR F 2
H11Q H 0.5431 0.8705 0.4645 0.139 Uiso 0.359(14) 1 calc PR F 2
H11R H 0.5397 0.7715 0.4612 0.139 Uiso 0.359(14) 1 calc PR F 2
C11B C 0.5097(5) 0.9182(18) 0.4159(8) 0.092(10) Uani 0.359(14) 1 d P F 2
H11S H 0.5080 0.9248 0.3931 0.138 Uiso 0.359(14) 1 calc PR F 2
H11T H 0.5182 0.9664 0.4249 0.138 Uiso 0.359(14) 1 calc PR F 2
H11U H 0.4940 0.9148 0.4248 0.138 Uiso 0.359(14) 1 calc PR F 2
C11C C 0.5462(5) 0.8315(19) 0.4029(7) 0.089(9) Uani 0.359(14) 1 d P F 2
H11M H 0.5548 0.7798 0.4079 0.133 Uiso 0.359(14) 1 calc PR F 2
H11N H 0.5564 0.8797 0.4073 0.133 Uiso 0.359(14) 1 calc PR F 2
H11O H 0.5413 0.8316 0.3807 0.133 Uiso 0.359(14) 1 calc PR F 2
C114 C 0.52360(18) 0.8372(7) 0.4237(3) 0.087(3) Uani 1 1 d . . .
C115 C 0.50840(15) 0.7612(6) 0.4137(2) 0.073(2) Uani 1 1 d . F .
C116 C 0.49854(14) 0.7502(6) 0.3836(2) 0.068(2) Uani 1 1 d . . .
H116 H 0.5023 0.7907 0.3683 0.082 Uiso 1 1 calc R F .
C117 C 0.48377(13) 0.6853(5) 0.37405(19) 0.0579(19) Uani 1 1 d . F .
C118 C 0.47825(13) 0.6212(5) 0.39663(19) 0.0577(19) Uani 1 1 d . . .
C119 C 0.48786(13) 0.6279(5) 0.42727(19) 0.0587(19) Uani 1 1 d . F .
C120 C 0.50271(14) 0.6973(5) 0.4350(2) 0.068(2) Uani 1 1 d . . .
H120 H 0.5092 0.7008 0.4558 0.082 Uiso 1 1 calc R F .
C121 C 0.32419(16) 0.8949(6) 0.3155(2) 0.076(2) Uani 1 1 d . . .
H12D H 0.3363 0.9341 0.3088 0.114 Uiso 1 1 calc R A .
H12E H 0.3242 0.8930 0.3385 0.114 Uiso 1 1 calc R . .
H12F H 0.3087 0.9136 0.3075 0.114 Uiso 1 1 calc R . .
C122 C 0.47122(16) 0.4882(6) 0.3722(2) 0.080(3) Uani 1 1 d . . .
H12G H 0.4773 0.5082 0.3523 0.120 Uiso 1 1 calc R F .
H12H H 0.4588 0.4469 0.3680 0.120 Uiso 1 1 calc R . .
H12I H 0.4840 0.4625 0.3848 0.120 Uiso 1 1 calc R . .
C123 C 0.43850(16) 0.3515(6) 0.3055(2) 0.082(3) Uani 1 1 d . . .
H12J H 0.4403 0.4073 0.2964 0.123 Uiso 1 1 calc R . .
H12K H 0.4390 0.3094 0.2889 0.123 Uiso 1 1 calc R . .
H12L H 0.4514 0.3412 0.3209 0.123 Uiso 1 1 calc R . .
C124 C 0.41492(14) 0.3460(5) 0.32173(18) 0.0599(19) Uani 1 1 d . . .
C125 C 0.39835(14) 0.2816(5) 0.31248(19) 0.063(2) Uani 1 1 d . . .
H125 H 0.4032 0.2412 0.2977 0.076 Uiso 1 1 calc R . .
C126 C 0.37557(13) 0.2746(5) 0.32382(18) 0.0551(18) Uani 1 1 d . . .
C127 C 0.35888(19) 0.2062(6) 0.3123(3) 0.097(3) Uani 1 1 d . . .
H12M H 0.3672 0.1526 0.3122 0.145 Uiso 1 1 calc R . .
H12N H 0.3531 0.2194 0.2910 0.145 Uiso 1 1 calc R . .
H12O H 0.3456 0.2024 0.3262 0.145 Uiso 1 1 calc R . .
C128 C 0.42973(16) 0.2849(5) 0.3975(2) 0.073(2) Uani 1 1 d . . .
H12P H 0.4209 0.2438 0.3849 0.109 Uiso 1 1 calc R . .
H12Q H 0.4362 0.2581 0.4166 0.109 Uiso 1 1 calc R . .
H12R H 0.4426 0.3072 0.3854 0.109 Uiso 1 1 calc R . .
C129 C 0.35047(15) 1.0149(5) 0.3913(2) 0.067(2) Uani 1 1 d . . .
H12S H 0.3632 1.0063 0.3767 0.101 Uiso 1 1 calc R . .
H12T H 0.3538 1.0648 0.4040 0.101 Uiso 1 1 calc R . .
H12U H 0.3356 1.0224 0.3794 0.101 Uiso 1 1 calc R . .
C130 C 0.34867(12) 0.9380(4) 0.41286(18) 0.0521(17) Uani 1 1 d . . .
C131 C 0.35052(12) 0.9495(5) 0.44571(18) 0.0542(18) Uani 1 1 d . . .
H131 H 0.3523 1.0048 0.4535 0.065 Uiso 1 1 calc R . .
C132 C 0.34987(11) 0.8823(4) 0.46802(16) 0.0457(15) Uani 1 1 d . . .
C133 C 0.35414(16) 0.8996(6) 0.50226(19) 0.070(2) Uani 1 1 d . . .
H13D H 0.3451 0.8599 0.5146 0.106 Uiso 1 1 calc R . .
H13E H 0.3492 0.9567 0.5070 0.106 Uiso 1 1 calc R . .
H13F H 0.3709 0.8933 0.5076 0.106 Uiso 1 1 calc R . .
C134 C 0.28974(14) 0.8619(5) 0.3996(2) 0.067(2) Uani 1 1 d . . .
H13G H 0.2953 0.8869 0.4195 0.100 Uiso 1 1 calc R . .
H13H H 0.2728 0.8517 0.4003 0.100 Uiso 1 1 calc R . .
H13I H 0.2930 0.9001 0.3823 0.100 Uiso 1 1 calc R . .
O22 O 0.30724(19) 0.4150(7) 0.4761(3) 0.154(4) Uani 1 1 d . . .
C135 C 0.2765(4) 0.4271(13) 0.5137(5) 0.201(9) Uani 1 1 d . . .
H13J H 0.2819 0.4235 0.5357 0.302 Uiso 1 1 calc R . .
H13K H 0.2604 0.4053 0.5114 0.302 Uiso 1 1 calc R . .
H13L H 0.2767 0.4856 0.5069 0.302 Uiso 1 1 calc R . .
C136 C 0.2914(3) 0.3800(13) 0.4951(5) 0.172(7) Uani 1 1 d . . .
C137 C 0.2902(4) 0.2888(14) 0.4974(6) 0.250(12) Uani 1 1 d . . .
H13P H 0.2740 0.2704 0.4928 0.375 Uiso 1 1 calc R . .
H13Q H 0.2950 0.2713 0.5186 0.375 Uiso 1 1 calc R . .
H13R H 0.3007 0.2636 0.4823 0.375 Uiso 1 1 calc R . .
C138 C 0.2427(3) 0.3891(11) 0.3044(4) 0.169(7) Uani 1 1 d . . .
H13M H 0.2429 0.4025 0.2820 0.253 Uiso 1 1 calc R . .
H13N H 0.2527 0.4288 0.3161 0.253 Uiso 1 1 calc R . .
H13O H 0.2265 0.3927 0.3116 0.253 Uiso 1 1 calc R . .
C139 C 0.2520(3) 0.3010(10) 0.3096(4) 0.132(5) Uani 1 1 d . . .
C140 C 0.2737(3) 0.2699(12) 0.2935(4) 0.180(7) Uani 1 1 d . . .
H14J H 0.2845 0.2438 0.3090 0.270 Uiso 1 1 calc R . .
H14K H 0.2816 0.3172 0.2837 0.270 Uiso 1 1 calc R . .
H14L H 0.2691 0.2289 0.2774 0.270 Uiso 1 1 calc R . .
C141 C 0.4033(9) 0.454(3) 0.5947(8) 0.54(5) Uani 1 1 d . . .
H14G H 0.4009 0.4104 0.6103 0.816 Uiso 1 1 calc R . .
H14H H 0.3969 0.4362 0.5743 0.816 Uiso 1 1 calc R . .
H14I H 0.3953 0.5055 0.6012 0.816 Uiso 1 1 calc R . .
C142 C 0.4296(11) 0.472(4) 0.5923(9) 0.54(5) Uani 1 1 d . . .
C143 C 0.4449(9) 0.453(3) 0.6218(8) 0.55(4) Uani 1 1 d . . .
H14M H 0.4614 0.4639 0.6175 0.826 Uiso 1 1 calc R . .
H14N H 0.4429 0.3947 0.6278 0.826 Uiso 1 1 calc R . .
H14O H 0.4400 0.4896 0.6389 0.826 Uiso 1 1 calc R . .
C144 C 0.44128(19) 0.3827(7) 0.4864(3) 0.101(3) Uani 1 1 d . . .
H14D H 0.4582 0.3722 0.4887 0.151 Uiso 1 1 calc R . .
H14E H 0.4327 0.3302 0.4889 0.151 Uiso 1 1 calc R . .
H14F H 0.4366 0.4226 0.5025 0.151 Uiso 1 1 calc R . .
C145 C 0.25532(17) 0.6772(7) 0.3434(3) 0.092(3) Uani 1 1 d . . .
H14A H 0.2456 0.6956 0.3606 0.138 Uiso 1 1 calc R . .
H14B H 0.2565 0.6161 0.3436 0.138 Uiso 1 1 calc R . .
H14C H 0.2481 0.6956 0.3234 0.138 Uiso 1 1 calc R . .

loop_
_atom_site_aniso_label
_atom_site_aniso_U_11
_atom_site_aniso_U_22
_atom_site_aniso_U_33
_atom_site_aniso_U_23
_atom_site_aniso_U_13
_atom_site_aniso_U_12
Ho1 0.03530(14) 0.03111(14) 0.03454(15) 0.00013(11) 0.00106(11) -0.00352(11)
Ho2 0.03398(14) 0.03265(15) 0.03797(15) -0.00060(11) 0.00622(11) -0.00196(11)
Ho3 0.03287(14) 0.03441(15) 0.03309(14) 0.00115(11) 0.00109(11) -0.00319(11)
Ho4 0.03770(15) 0.03283(15) 0.03786(15) -0.00099(12) 0.00085(12) -0.00106(11)
Ho5 0.03354(14) 0.03550(15) 0.03637(15) 0.00153(12) 0.00621(11) -0.00287(11)
O1 0.068(3) 0.064(3) 0.051(3) 0.006(3) -0.001(2) -0.001(3)
O2 0.055(3) 0.054(3) 0.045(3) 0.001(2) -0.007(2) -0.002(2)
O3 0.041(2) 0.044(2) 0.037(2) -0.0026(19) 0.0054(18) -0.0025(19)
O4 0.048(3) 0.054(3) 0.047(3) 0.004(2) 0.010(2) -0.004(2)
O5 0.041(2) 0.040(2) 0.045(2) 0.0030(19) -0.0001(19) -0.0060(19)
O6 0.047(2) 0.038(2) 0.040(2) 0.0005(19) 0.0005(19) -0.0054(19)
O7 0.044(2) 0.042(2) 0.038(2) 0.0026(19) 0.0063(19) -0.0034(19)
O8 0.040(2) 0.044(2) 0.044(2) 0.002(2) 0.0067(19) -0.0040(19)
O9 0.043(2) 0.054(3) 0.055(3) -0.006(2) -0.003(2) -0.003(2)
O10 0.038(2) 0.036(2) 0.043(2) 0.0002(19) 0.0055(18) -0.0054(18)
O11 0.042(2) 0.047(3) 0.053(3) 0.002(2) 0.010(2) -0.005(2)
O12 0.054(3) 0.060(3) 0.067(3) -0.008(3) 0.004(2) -0.008(2)
O13 0.036(2) 0.038(2) 0.037(2) 0.0006(18) 0.0011(17) -0.0044(18)
O14 0.037(2) 0.039(2) 0.041(2) -0.0050(19) 0.0043(18) -0.0003(18)
O15 0.039(2) 0.038(2) 0.040(2) 0.0033(18) 0.0041(18) -0.0024(18)
O16 0.054(3) 0.053(3) 0.056(3) -0.006(2) 0.006(2) 0.008(2)
O17 0.060(3) 0.051(3) 0.051(3) -0.006(2) 0.000(2) -0.002(2)
O18 0.056(3) 0.058(3) 0.063(3) 0.002(3) -0.004(2) 0.011(2)
O19 0.049(3) 0.039(3) 0.057(3) -0.003(2) 0.009(2) -0.002(2)
O20 0.050(3) 0.046(3) 0.051(3) -0.007(2) 0.007(2) -0.005(2)
O21 0.052(3) 0.047(3) 0.066(3) 0.001(2) 0.002(2) 0.003(2)
O23 0.182(11) 0.196(12) 0.187(12) 0.027(10) -0.008(9) -0.040(9)
O24 0.72(6) 0.75(7) 0.20(2) 0.12(3) -0.05(3) -0.19(5)
O25 0.101(5) 0.086(5) 0.101(5) 0.005(4) -0.033(4) -0.003(4)
O26 0.078(4) 0.109(5) 0.082(4) -0.006(4) -0.005(3) 0.005(4)
S1 0.0591(11) 0.0668(12) 0.0546(11) 0.0079(9) -0.0050(9) 0.0097(9)
S2 0.0454(9) 0.0451(9) 0.0412(9) -0.0007(7) -0.0028(7) -0.0049(7)
S3 0.0434(9) 0.0554(10) 0.0481(10) -0.0041(8) 0.0097(7) -0.0032(8)
S4 0.0712(13) 0.0622(12) 0.0658(13) 0.0111(10) 0.0025(10) -0.0051(10)
S5 0.0385(8) 0.0426(9) 0.0468(9) 0.0036(7) -0.0039(7) -0.0069(7)
S6 0.0488(9) 0.0338(8) 0.0449(9) -0.0016(7) -0.0020(7) -0.0008(7)
S7 0.0495(9) 0.0400(9) 0.0379(8) -0.0004(7) -0.0022(7) -0.0048(7)
S8 0.0438(9) 0.0472(9) 0.0465(9) -0.0039(7) 0.0103(7) 0.0006(7)
S9 0.0493(10) 0.0647(12) 0.0715(13) 0.0021(10) -0.0008(9) 0.0068(9)
S10 0.0404(8) 0.0416(9) 0.0436(9) -0.0007(7) 0.0007(7) -0.0068(7)
S11 0.0432(8) 0.0410(9) 0.0472(9) 0.0065(7) 0.0089(7) -0.0023(7)
S12 0.0463(9) 0.0634(12) 0.0579(11) -0.0079(9) 0.0126(8) -0.0022(8)
C1 0.113(16) 0.111(16) 0.084(13) -0.008(12) 0.002(11) -0.004(13)
C2 0.113(16) 0.114(16) 0.079(12) 0.002(11) 0.001(11) -0.011(13)
C3 0.110(15) 0.112(17) 0.073(12) -0.003(11) -0.002(11) -0.007(12)
C1' 0.11(2) 0.11(2) 0.077(17) 0.001(15) 0.003(15) -0.010(18)
C2' 0.11(2) 0.11(2) 0.079(17) -0.005(16) 0.008(15) -0.006(17)
C3' 0.11(2) 0.11(2) 0.077(17) -0.001(16) 0.010(15) -0.011(18)
C4 0.102(8) 0.109(9) 0.077(7) 0.000(6) 0.006(6) -0.011(7)
C5 0.090(7) 0.092(7) 0.065(6) 0.002(5) 0.004(5) -0.008(6)
C6 0.081(6) 0.082(6) 0.062(5) 0.005(5) 0.006(4) -0.007(5)
C7 0.071(5) 0.070(5) 0.057(5) 0.007(4) 0.004(4) -0.006(4)
C8 0.068(5) 0.065(5) 0.054(5) 0.007(4) 0.000(4) 0.001(4)
C9 0.066(5) 0.069(5) 0.052(4) 0.004(4) -0.002(4) -0.002(4)
C10 0.077(6) 0.081(6) 0.060(5) 0.002(4) -0.001(4) -0.006(5)
C11 0.097(8) 0.131(10) 0.086(7) -0.016(7) -0.017(6) -0.026(7)
C12 0.111(8) 0.119(9) 0.072(6) -0.012(6) -0.012(6) -0.017(7)
C13 0.134(10) 0.115(10) 0.094(8) -0.026(7) -0.030(7) -0.010(8)
C14 0.077(6) 0.084(6) 0.060(5) -0.008(5) -0.018(4) -0.014(5)
C15 0.062(5) 0.077(6) 0.052(4) -0.004(4) -0.013(4) -0.011(4)
C16 0.061(5) 0.071(5) 0.050(4) 0.002(4) -0.009(4) -0.005(4)
C17 0.055(4) 0.066(5) 0.049(4) 0.003(4) -0.006(3) -0.003(4)
C18 0.052(4) 0.058(4) 0.043(4) 0.002(3) -0.005(3) -0.003(3)
C19 0.049(4) 0.058(4) 0.043(4) -0.001(3) -0.004(3) -0.007(3)
C20 0.062(5) 0.068(5) 0.050(4) -0.003(4) -0.006(4) -0.008(4)
C21 0.100(13) 0.115(15) 0.065(10) -0.015(10) 0.012(9) -0.006(12)
C22 0.095(12) 0.118(15) 0.061(10) -0.020(10) 0.021(9) -0.006(11)
C23 0.104(14) 0.110(15) 0.074(11) -0.023(10) 0.013(10) -0.002(11)
C21' 0.092(17) 0.10(2) 0.068(15) -0.023(14) 0.013(13) -0.001(15)
C22' 0.097(18) 0.10(2) 0.067(15) -0.025(14) 0.012(13) -0.005(16)
C23' 0.098(19) 0.11(2) 0.070(15) -0.014(14) 0.010(13) -0.004(16)
C24 0.088(7) 0.105(8) 0.066(6) -0.019(5) 0.013(5) -0.008(6)
C25 0.070(5) 0.082(6) 0.056(5) -0.013(4) 0.009(4) -0.006(4)
C26 0.063(5) 0.069(5) 0.050(4) -0.011(4) 0.003(4) -0.004(4)
C27 0.053(4) 0.057(4) 0.045(4) -0.003(3) 0.003(3) -0.002(3)
C28 0.049(4) 0.046(4) 0.041(4) -0.003(3) 0.000(3) 0.000(3)
C29 0.052(4) 0.058(4) 0.048(4) -0.005(3) 0.008(3) -0.001(3)
C30 0.062(5) 0.073(5) 0.051(4) -0.010(4) 0.012(4) -0.003(4)
C31 0.094(13) 0.101(14) 0.080(12) 0.001(11) 0.029(10) -0.012(11)
C32 0.098(14) 0.105(15) 0.083(13) 0.011(11) 0.033(11) -0.016(12)
C33 0.087(12) 0.104(15) 0.087(12) 0.006(11) 0.035(10) -0.017(11)
C31' 0.081(15) 0.098(18) 0.086(16) 0.008(14) 0.031(13) -0.015(14)
C32' 0.088(16) 0.104(19) 0.087(17) 0.004(14) 0.035(14) -0.012(14)
C33' 0.090(16) 0.10(2) 0.080(15) 0.004(13) 0.031(13) -0.009(14)
C34 0.085(7) 0.096(7) 0.079(6) 0.009(6) 0.029(5) -0.012(6)
C35 0.072(5) 0.081(6) 0.065(5) 0.004(5) 0.021(4) -0.012(5)
C36 0.060(5) 0.071(5) 0.059(5) 0.002(4) 0.016(4) -0.007(4)
C37 0.051(4) 0.060(5) 0.049(4) 0.000(3) 0.013(3) -0.007(3)
C38 0.055(4) 0.058(5) 0.051(4) 0.003(3) 0.011(3) -0.008(3)
C39 0.061(4) 0.063(5) 0.056(4) 0.006(4) 0.011(4) -0.009(4)
C40 0.071(5) 0.073(6) 0.062(5) 0.010(4) 0.015(4) -0.011(4)
C41 0.099(8) 0.099(9) 0.152(11) 0.032(8) 0.015(8) -0.025(7)
C42 0.110(9) 0.092(8) 0.140(11) 0.006(8) -0.006(8) -0.030(7)
C43 0.106(8) 0.094(8) 0.130(10) 0.035(7) 0.012(7) -0.035(7)
C44 0.067(5) 0.063(5) 0.094(7) 0.013(5) 0.003(5) -0.016(4)
C45 0.055(4) 0.050(4) 0.069(5) 0.008(4) 0.003(4) -0.010(3)
C46 0.055(4) 0.056(5) 0.069(5) 0.005(4) 0.000(4) -0.010(4)
C47 0.046(4) 0.044(4) 0.047(4) 0.000(3) 0.000(3) -0.006(3)
C48 0.045(4) 0.040(4) 0.045(4) 0.000(3) -0.001(3) -0.006(3)
C49 0.048(4) 0.041(4) 0.048(4) 0.001(3) 0.001(3) -0.005(3)
C50 0.054(4) 0.043(4) 0.059(4) 0.004(3) 0.000(3) -0.009(3)
C51 0.132(9) 0.071(6) 0.089(7) 0.026(5) 0.006(6) -0.021(6)
C52 0.132(9) 0.090(8) 0.088(7) 0.015(6) 0.030(7) -0.010(7)
C53 0.132(10) 0.091(8) 0.106(9) 0.031(7) -0.012(7) -0.013(7)
C54 0.086(6) 0.056(5) 0.062(5) 0.010(4) 0.002(4) -0.011(4)
C55 0.070(5) 0.046(4) 0.053(4) 0.008(3) 0.005(4) -0.009(4)
C56 0.060(4) 0.043(4) 0.054(4) 0.005(3) 0.000(3) -0.009(3)
C57 0.051(4) 0.041(4) 0.047(4) 0.000(3) 0.000(3) -0.004(3)
C58 0.049(4) 0.040(4) 0.044(4) 0.004(3) 0.000(3) -0.007(3)
C59 0.055(4) 0.045(4) 0.047(4) 0.004(3) 0.001(3) -0.006(3)
C60 0.064(4) 0.047(4) 0.049(4) 0.006(3) 0.002(3) -0.006(3)
C61 0.135(10) 0.130(11) 0.094(8) 0.024(8) 0.041(7) 0.008(8)
C62 0.120(10) 0.147(12) 0.096(8) 0.023(8) 0.038(7) 0.006(9)
C63 0.136(10) 0.140(11) 0.090(8) -0.001(8) 0.029(8) -0.006(9)
C64 0.086(6) 0.092(7) 0.060(5) 0.008(5) 0.018(5) 0.003(5)
C65 0.070(5) 0.070(5) 0.051(4) 0.007(4) 0.015(4) -0.001(4)
C66 0.065(5) 0.060(5) 0.046(4) 0.005(3) 0.008(3) -0.002(4)
C67 0.053(4) 0.048(4) 0.043(4) 0.002(3) 0.005(3) -0.006(3)
C68 0.049(4) 0.049(4) 0.045(4) 0.002(3) 0.010(3) -0.005(3)
C69 0.052(4) 0.053(4) 0.049(4) 0.001(3) 0.009(3) -0.005(3)
C70 0.062(4) 0.064(5) 0.051(4) 0.003(4) 0.014(4) -0.002(4)
C71 0.059(10) 0.092(15) 0.096(14) 0.003(11) 0.025(10) -0.008(10)
C72 0.072(12) 0.095(14) 0.096(15) 0.005(11) 0.022(10) -0.015(10)
C73 0.057(9) 0.095(15) 0.096(14) -0.003(11) 0.015(9) -0.007(9)
C71' 0.063(12) 0.096(17) 0.096(17) 0.002(13) 0.021(11) -0.018(11)
C72' 0.062(12) 0.096(17) 0.094(16) 0.000(13) 0.017(11) -0.009(11)
C73' 0.066(13) 0.090(18) 0.093(16) 0.009(13) 0.023(11) -0.008(12)
C74 0.057(5) 0.086(7) 0.088(6) -0.001(5) 0.018(5) -0.011(5)
C75 0.045(4) 0.066(5) 0.070(5) 0.004(4) 0.013(4) -0.009(4)
C76 0.046(4) 0.061(5) 0.061(5) 0.001(4) 0.013(3) -0.004(3)
C77 0.044(4) 0.050(4) 0.050(4) 0.003(3) 0.009(3) -0.003(3)
C78 0.040(3) 0.048(4) 0.047(4) 0.004(3) 0.006(3) -0.004(3)
C79 0.042(3) 0.048(4) 0.051(4) 0.004(3) 0.004(3) -0.005(3)
C80 0.045(4) 0.058(5) 0.064(5) 0.005(4) 0.006(3) -0.008(3)
C81 0.078(10) 0.089(12) 0.084(11) -0.011(9) -0.028(9) -0.010(9)
C82 0.082(11) 0.084(12) 0.084(11) -0.016(9) -0.021(9) -0.008(9)
C83 0.090(12) 0.096(13) 0.079(11) -0.010(10) -0.018(9) -0.012(10)
C81' 0.082(15) 0.087(17) 0.078(16) -0.017(13) -0.018(12) -0.009(13)
C82' 0.083(16) 0.088(17) 0.076(15) -0.011(13) -0.022(13) -0.004(13)
C83' 0.082(16) 0.090(18) 0.082(16) -0.011(13) -0.014(13) -0.015(14)
C84 0.065(5) 0.079(6) 0.072(6) -0.008(5) -0.017(4) -0.009(5)
C85 0.058(4) 0.066(5) 0.061(5) -0.004(4) -0.013(4) -0.009(4)
C86 0.054(4) 0.065(5) 0.063(5) -0.002(4) -0.009(4) -0.006(4)
C87 0.048(4) 0.058(5) 0.059(5) 0.000(4) -0.004(3) -0.007(3)
C88 0.045(4) 0.053(4) 0.051(4) 0.000(3) -0.003(3) -0.007(3)
C89 0.043(4) 0.049(4) 0.050(4) 0.001(3) -0.003(3) -0.008(3)
C90 0.053(4) 0.059(5) 0.058(4) -0.004(4) -0.005(3) -0.009(4)
C91 0.130(10) 0.087(8) 0.122(10) -0.002(7) -0.024(8) -0.042(7)
C92 0.098(7) 0.073(6) 0.119(9) -0.001(6) -0.005(6) -0.035(6)
C93 0.119(9) 0.081(7) 0.129(10) -0.019(7) 0.007(8) -0.017(7)
C94 0.080(6) 0.056(5) 0.084(6) -0.004(4) -0.004(5) -0.019(4)
C95 0.059(4) 0.044(4) 0.067(5) -0.004(4) 0.000(4) -0.013(3)
C96 0.053(4) 0.047(4) 0.058(4) -0.004(3) 0.000(3) -0.010(3)
C97 0.044(3) 0.040(4) 0.052(4) -0.004(3) 0.002(3) -0.006(3)
C98 0.037(3) 0.040(3) 0.047(4) -0.011(3) 0.005(3) -0.002(3)
C99 0.045(4) 0.042(4) 0.055(4) -0.001(3) 0.008(3) -0.005(3)
C100 0.053(4) 0.044(4) 0.062(5) 0.000(3) 0.006(3) -0.009(3)
C101 0.093(12) 0.075(10) 0.103(12) 0.007(9) 0.027(9) -0.021(8)
C102 0.090(11) 0.080(10) 0.108(13) 0.016(9) 0.031(9) -0.022(9)
C103 0.100(12) 0.081(11) 0.100(12) 0.020(9) 0.022(10) -0.018(9)
C10A 0.09(2) 0.076(19) 0.09(2) 0.013(16) 0.025(16) -0.013(16)
C10B 0.09(2) 0.073(19) 0.10(2) 0.015(17) 0.026(18) -0.016(16)
C10C 0.09(2) 0.08(2) 0.10(2) 0.012(17) 0.018(17) -0.018(17)
C104 0.079(6) 0.071(6) 0.093(7) 0.011(5) 0.026(5) -0.016(5)
C105 0.063(5) 0.062(5) 0.074(5) 0.007(4) 0.023(4) -0.013(4)
C106 0.058(4) 0.054(4) 0.066(5) 0.006(4) 0.014(4) -0.008(4)
C107 0.048(4) 0.049(4) 0.053(4) 0.004(3) 0.010(3) -0.008(3)
C108 0.048(4) 0.052(4) 0.051(4) 0.002(3) 0.013(3) -0.009(3)
C109 0.050(4) 0.057(4) 0.059(4) 0.001(4) 0.015(3) -0.008(3)
C110 0.060(5) 0.062(5) 0.069(5) 0.002(4) 0.018(4) -0.012(4)
C111 0.098(13) 0.091(12) 0.104(13) -0.010(10) -0.005(10) -0.032(10)
C112 0.085(11) 0.094(12) 0.109(14) -0.010(10) -0.003(10) -0.024(9)
C113 0.097(12) 0.088(12) 0.102(13) -0.013(10) -0.005(10) -0.020(10)
C11A 0.09(2) 0.09(2) 0.10(2) -0.012(17) -0.005(17) -0.024(17)
C11B 0.09(2) 0.09(2) 0.10(2) -0.013(17) -0.003(17) -0.021(16)
C11C 0.082(18) 0.09(2) 0.10(2) -0.008(16) -0.003(16) -0.024(16)
C114 0.085(7) 0.088(7) 0.089(7) -0.006(6) -0.003(6) -0.024(6)
C115 0.068(5) 0.074(6) 0.078(6) -0.008(5) 0.001(4) -0.016(4)
C116 0.062(5) 0.069(5) 0.073(5) -0.005(4) 0.006(4) -0.013(4)
C117 0.050(4) 0.061(5) 0.063(5) -0.006(4) 0.010(4) -0.006(4)
C118 0.050(4) 0.059(5) 0.065(5) -0.006(4) 0.005(4) -0.004(4)
C119 0.051(4) 0.061(5) 0.064(5) -0.005(4) 0.000(4) -0.005(4)
C120 0.061(5) 0.071(5) 0.073(5) -0.007(4) 0.000(4) -0.011(4)
C121 0.080(6) 0.076(6) 0.073(6) -0.001(5) 0.004(5) 0.007(5)
C122 0.074(6) 0.070(6) 0.096(7) -0.014(5) 0.003(5) -0.001(5)
C123 0.083(6) 0.086(7) 0.080(6) -0.012(5) 0.019(5) 0.013(5)
C124 0.063(5) 0.061(5) 0.056(5) -0.007(4) 0.007(4) 0.007(4)
C125 0.069(5) 0.060(5) 0.061(5) -0.012(4) 0.006(4) 0.005(4)
C126 0.061(4) 0.051(4) 0.053(4) -0.004(3) 0.000(4) 0.005(4)
C127 0.109(8) 0.081(7) 0.101(8) -0.034(6) 0.000(6) -0.015(6)
C128 0.080(6) 0.055(5) 0.083(6) 0.011(4) 0.009(5) 0.031(4)
C129 0.076(5) 0.044(4) 0.082(6) 0.003(4) 0.015(4) 0.002(4)
C130 0.048(4) 0.044(4) 0.065(5) -0.004(3) 0.011(3) 0.002(3)
C131 0.054(4) 0.046(4) 0.063(5) -0.008(3) 0.005(3) -0.001(3)
C132 0.042(3) 0.042(4) 0.054(4) -0.006(3) 0.006(3) 0.002(3)
C133 0.077(5) 0.071(6) 0.064(5) -0.023(4) 0.009(4) -0.005(4)
C134 0.055(4) 0.048(4) 0.099(6) 0.001(4) 0.013(4) 0.020(4)
O22 0.153(9) 0.153(9) 0.157(9) 0.014(7) 0.029(7) -0.018(7)
C135 0.20(2) 0.20(2) 0.20(2) 0.002(16) 0.049(16) -0.002(16)
C136 0.183(17) 0.156(16) 0.179(17) 0.017(14) 0.061(14) -0.024(14)
C137 0.28(3) 0.21(2) 0.27(3) 0.01(2) 0.06(2) -0.06(2)
C138 0.157(14) 0.173(16) 0.174(16) 0.000(13) -0.028(12) -0.046(13)
C139 0.129(12) 0.136(13) 0.130(12) 0.019(10) -0.005(9) -0.032(10)
C140 0.166(16) 0.193(19) 0.179(17) 0.012(14) -0.014(13) -0.035(14)
C141 0.72(11) 0.74(11) 0.17(3) 0.12(5) -0.04(4) -0.19(8)
C142 0.72(12) 0.75(12) 0.17(4) 0.14(5) -0.03(5) -0.19(9)
C143 0.72(10) 0.75(10) 0.18(3) 0.12(5) -0.03(4) -0.19(8)
C144 0.092(7) 0.103(8) 0.107(8) 0.009(7) -0.014(6) 0.003(6)
C145 0.087(7) 0.097(8) 0.092(7) 0.015(6) -0.005(6) 0.009(6)

loop_
_atom_type_symbol
_atom_type_description
_atom_type_scat_dispersion_real
_atom_type_scat_dispersion_imag
_atom_type_scat_source
C C 0.0033 0.0016 'International Tables Vol C Tables 4.2.6.8 and 6.1.1.4'
H H 0.0000 0.0000 'International Tables Vol C Tables 4.2.6.8 and 6.1.1.4'
O O 0.0106 0.0060 'International Tables Vol C Tables 4.2.6.8 and 6.1.1.4'
S S 0.1246 0.1234 'International Tables Vol C Tables 4.2.6.8 and 6.1.1.4'
Ho Ho -0.2175 4.6783 'International Tables Vol C Tables 4.2.6.8 and 6.1.1.4'

loop_
_geom_angle_atom_site_label_1
_geom_angle_atom_site_label_2
_geom_angle_atom_site_label_3
_geom_angle
O9 Ho1 O6 109.61(16)
O9 Ho1 O14 82.60(16)
O6 Ho1 O14 78.04(14)
O9 Ho1 O10 102.93(16)
O6 Ho1 O10 140.49(14)
O14 Ho1 O10 84.70(14)
O9 Ho1 O7 144.37(16)
O6 Ho1 O7 88.59(15)
O14 Ho1 O7 132.15(14)
O10 Ho1 O7 77.13(14)
O9 Ho1 O13 147.01(15)
O6 Ho1 O13 70.89(14)
O14 Ho1 O13 64.97(14)
O10 Ho1 O13 69.61(13)
O7 Ho1 O13 67.22(14)
O9 Ho1 S7 86.57(13)
O6 Ho1 S7 70.72(11)
O14 Ho1 S7 141.11(11)
O10 Ho1 S7 134.18(10)
O7 Ho1 S7 70.45(11)
O13 Ho1 S7 122.31(10)
O9 Ho1 S10 69.65(13)
O6 Ho1 S10 141.22(11)
O14 Ho1 S10 137.25(10)
O10 Ho1 S10 71.28(11)
O7 Ho1 S10 77.02(11)
O13 Ho1 S10 131.45(10)
S7 Ho1 S10 70.54(5)
O9 Ho1 Ho5 104.70(13)
O6 Ho1 Ho5 103.10(10)
O14 Ho1 Ho5 41.62(10)
O10 Ho1 Ho5 45.81(10)
O7 Ho1 Ho5 100.30(10)
O13 Ho1 Ho5 46.40(9)
S7 Ho1 Ho5 168.58(3)
S10 Ho1 Ho5 114.73(3)
O9 Ho1 Ho4 109.12(12)
O6 Ho1 Ho4 40.96(10)
O14 Ho1 Ho4 40.39(10)
O10 Ho1 Ho4 107.28(10)
O7 Ho1 Ho4 104.61(10)
O13 Ho1 Ho4 48.62(9)
S7 Ho1 Ho4 111.57(3)
S10 Ho1 Ho4 177.62(3)
Ho5 Ho1 Ho4 63.400(10)
O9 Ho1 Ho2 141.76(13)
O6 Ho1 Ho2 108.43(11)
O14 Ho1 Ho2 101.69(10)
O10 Ho1 Ho2 41.10(9)
O7 Ho1 Ho2 39.94(10)
O13 Ho1 Ho2 48.38(9)
S7 Ho1 Ho2 109.64(3)
S10 Ho1 Ho2 83.13(3)
Ho5 Ho1 Ho2 62.472(8)
Ho4 Ho1 Ho2 97.009(10)
O20 Ho2 O19 72.47(17)
O20 Ho2 O15 151.09(15)
O19 Ho2 O15 83.80(15)
O20 Ho2 O8 133.99(15)
O19 Ho2 O8 138.25(16)
O15 Ho2 O8 74.90(14)
O20 Ho2 O7 73.72(15)
O19 Ho2 O7 141.31(15)
O15 Ho2 O7 120.62(14)
O8 Ho2 O7 79.89(14)
O20 Ho2 O21 102.70(17)
O19 Ho2 O21 71.53(16)
O15 Ho2 O21 84.56(15)
O8 Ho2 O21 71.05(15)
O7 Ho2 O21 134.83(15)
O20 Ho2 O10 81.53(15)
O19 Ho2 O10 83.04(14)
O15 Ho2 O10 79.38(14)
O8 Ho2 O10 126.10(14)
O7 Ho2 O10 73.89(14)
O21 Ho2 O10 151.21(15)
O20 Ho2 O13 127.58(14)
O19 Ho2 O13 132.38(14)
O15 Ho2 O13 59.61(13)
O8 Ho2 O13 63.71(13)
O7 Ho2 O13 61.01(13)
O21 Ho2 O13 127.49(14)
O10 Ho2 O13 62.40(12)
O20 Ho2 S8 67.05(11)
O19 Ho2 S8 113.17(11)
O15 Ho2 S8 139.85(10)
O8 Ho2 S8 68.52(10)
O7 Ho2 S8 68.87(10)
O21 Ho2 S8 68.61(12)
O10 Ho2 S8 136.38(10)
O13 Ho2 S8 114.46(9)
O20 Ho2 Ho3 166.27(12)
O19 Ho2 Ho3 120.81(12)
O15 Ho2 Ho3 39.01(10)
O8 Ho2 Ho3 38.87(10)
O7 Ho2 Ho3 92.60(10)
O21 Ho2 Ho3 85.99(12)
O10 Ho2 Ho3 96.03(10)
O13 Ho2 Ho3 41.80(8)
S8 Ho2 Ho3 107.37(4)
O20 Ho2 Ho1 87.17(12)
O19 Ho2 Ho1 121.05(11)
O15 Ho2 Ho1 91.32(10)
O8 Ho2 Ho1 95.30(10)
O7 Ho2 Ho1 38.84(9)
O21 Ho2 Ho1 166.34(11)
O10 Ho2 Ho1 38.73(9)
O13 Ho2 Ho1 40.87(8)
S8 Ho2 Ho1 107.68(4)
Ho3 Ho2 Ho1 82.654(10)
O20 Ho2 Ho5 123.22(11)
O19 Ho2 Ho5 89.06(11)
O15 Ho2 Ho5 38.13(10)
O8 Ho2 Ho5 95.25(10)
O7 Ho2 Ho5 94.04(10)
O21 Ho2 Ho5 121.83(12)
O10 Ho2 Ho5 42.46(10)
O13 Ho2 Ho5 43.31(8)
S8 Ho2 Ho5 157.77(4)
Ho3 Ho2 Ho5 57.645(9)
Ho1 Ho2 Ho5 57.125(9)
O20 Ho2 H13 124.8
O19 Ho2 H13 151.2
O15 Ho2 H13 71.7
O8 Ho2 H13 49.4
O7 Ho2 H13 51.5
O21 Ho2 H13 119.4
O10 Ho2 H13 77.8
O13 Ho2 H13 19.2
S8 Ho2 H13 95.5
Ho3 Ho2 H13 41.8
Ho1 Ho2 H13 47.1
Ho5 Ho2 H13 62.3
O2 Ho3 O8 110.16(16)
O2 Ho3 O15 83.74(16)
O8 Ho3 O15 77.50(14)
O2 Ho3 O5 143.06(16)
O8 Ho3 O5 87.91(15)
O15 Ho3 O5 132.59(14)
O2 Ho3 O3 103.02(16)
O8 Ho3 O3 139.88(14)
O15 Ho3 O3 84.51(14)
O5 Ho3 O3 78.36(14)
O2 Ho3 O13 148.59(15)
O8 Ho3 O13 70.72(14)
O15 Ho3 O13 65.52(14)
O5 Ho3 O13 67.08(14)
O3 Ho3 O13 69.19(14)
O2 Ho3 S5 85.38(13)
O8 Ho3 S5 70.02(11)
O15 Ho3 S5 139.52(10)
O5 Ho3 S5 70.49(10)
O3 Ho3 S5 135.97(11)
O13 Ho3 S5 121.98(10)
O2 Ho3 S2 69.73(13)
O8 Ho3 S2 142.38(11)
O15 Ho3 S2 137.32(10)
O5 Ho3 S2 76.40(11)
O3 Ho3 S2 70.42(11)
O13 Ho3 S2 129.62(10)
S5 Ho3 S2 72.53(5)
O2 Ho3 Ho5 105.83(12)
O8 Ho3 Ho5 102.34(10)
O15 Ho3 Ho5 41.70(10)
O5 Ho3 Ho5 101.01(10)
O3 Ho3 Ho5 45.65(10)
O13 Ho3 Ho5 46.35(9)
S5 Ho3 Ho5 168.32(3)
S2 Ho3 Ho5 114.02(3)
O2 Ho3 Ho2 109.73(13)
O8 Ho3 Ho2 40.75(10)
O15 Ho3 Ho2 39.87(10)
O5 Ho3 Ho2 104.87(11)
O3 Ho3 Ho2 106.92(10)
O13 Ho3 Ho2 49.40(9)
S5 Ho3 Ho2 110.57(4)
S2 Ho3 Ho2 176.87(3)
Ho5 Ho3 Ho2 63.008(8)
O2 Ho3 Ho4 142.03(13)
O8 Ho3 Ho4 107.72(11)
O15 Ho3 Ho4 102.14(10)
O5 Ho3 Ho4 40.32(10)
O3 Ho3 Ho4 41.86(10)
O13 Ho3 Ho4 47.77(9)
S5 Ho3 Ho4 110.19(3)
S2 Ho3 Ho4 81.94(3)
Ho5 Ho3 Ho4 62.882(11)
Ho2 Ho3 Ho4 97.165(10)
O2 Ho3 H13 152.2
O8 Ho3 H13 50.7
O15 Ho3 H13 72.9
O5 Ho3 H13 63.3
O3 Ho3 H13 89.9
O13 Ho3 H13 21.8
S5 Ho3 H13 102.5
S2 Ho3 H13 138.1
Ho5 Ho3 H13 66.1
Ho2 Ho3 H13 42.5
Ho4 Ho3 H13 60.3
O17 Ho4 O16 73.01(17)
O17 Ho4 O14 151.55(15)
O16 Ho4 O14 82.41(15)
O17 Ho4 O18 100.67(18)
O16 Ho4 O18 71.49(17)
O14 Ho4 O18 84.45(16)
O17 Ho4 O6 133.34(16)
O16 Ho4 O6 137.87(16)
O14 Ho4 O6 74.93(14)
O18 Ho4 O6 71.36(16)
O17 Ho4 O5 74.08(16)
O16 Ho4 O5 140.77(16)
O14 Ho4 O5 121.09(14)
O18 Ho4 O5 135.93(16)
O6 Ho4 O5 81.07(14)
O17 Ho4 O3 83.60(16)
O16 Ho4 O3 80.89(15)
O14 Ho4 O3 78.47(14)
O18 Ho4 O3 149.17(15)
O6 Ho4 O3 126.94(14)
O5 Ho4 O3 74.76(13)
O17 Ho4 O13 129.18(15)
O16 Ho4 O13 130.79(15)
O14 Ho4 O13 59.65(12)
O18 Ho4 O13 127.99(15)
O6 Ho4 O13 64.12(13)
O5 Ho4 O13 61.44(13)
O3 Ho4 O13 62.83(12)
O17 Ho4 S6 66.34(13)
O16 Ho4 S6 115.52(13)
O14 Ho4 S6 139.75(10)
O18 Ho4 S6 69.63(13)
O6 Ho4 S6 67.96(10)
O5 Ho4 S6 68.38(10)
O3 Ho4 S6 137.26(10)
O13 Ho4 S6 113.69(9)
O17 Ho4 Ho1 166.83(12)
O16 Ho4 Ho1 120.01(12)
O14 Ho4 Ho1 39.43(9)
O18 Ho4 Ho1 86.35(13)
O6 Ho4 Ho1 38.62(10)
O5 Ho4 Ho1 93.10(10)
O3 Ho4 Ho1 96.12(10)
O13 Ho4 Ho1 41.85(8)
S6 Ho4 Ho1 106.52(3)
O17 Ho4 Ho3 88.45(12)
O16 Ho4 Ho3 119.57(12)
O14 Ho4 Ho3 91.47(10)
O18 Ho4 Ho3 167.68(12)
O6 Ho4 Ho3 96.36(10)
O5 Ho4 Ho3 38.90(10)
O3 Ho4 Ho3 39.43(9)
O13 Ho4 Ho3 41.32(8)
S6 Ho4 Ho3 107.26(3)
Ho1 Ho4 Ho3 83.157(10)
O17 Ho4 Ho5 125.11(12)
O16 Ho4 Ho5 87.65(12)
O14 Ho4 Ho5 37.79(10)
O18 Ho4 Ho5 121.35(12)
O6 Ho4 Ho5 95.11(10)
O5 Ho4 Ho5 94.19(10)
O3 Ho4 Ho5 42.17(10)
O13 Ho4 Ho5 43.14(8)
S6 Ho4 Ho5 156.83(3)
Ho1 Ho4 Ho5 57.587(10)
Ho3 Ho4 Ho5 57.264(8)
O11 Ho5 O4 92.18(17)
O11 Ho5 O14 81.46(15)
O4 Ho5 O14 145.87(15)
O11 Ho5 O15 144.21(15)
O4 Ho5 O15 79.45(15)
O14 Ho5 O15 123.75(14)
O11 Ho5 O3 135.34(15)
O4 Ho5 O3 84.96(15)
O14 Ho5 O3 76.79(14)
O15 Ho5 O3 79.00(13)
O11 Ho5 O10 84.64(15)
O4 Ho5 O10 133.98(15)
O14 Ho5 O10 79.08(13)
O15 Ho5 O10 77.08(13)
O3 Ho5 O10 127.61(13)
O11 Ho5 O13 134.34(15)
O4 Ho5 O13 133.46(14)
O14 Ho5 O13 61.64(13)
O15 Ho5 O13 62.11(13)
O3 Ho5 O13 63.79(12)
O10 Ho5 O13 63.82(12)
O11 Ho5 S3 72.48(12)
O4 Ho5 S3 66.20(13)
O14 Ho5 S3 79.98(10)
O15 Ho5 S3 131.73(10)
O3 Ho5 S3 65.65(9)
O10 Ho5 S3 150.94(10)
O13 Ho5 S3 121.46(9)
O11 Ho5 S11 65.55(12)
O4 Ho5 S11 71.98(13)
O14 Ho5 S11 132.28(10)
O15 Ho5 S11 78.82(10)
O3 Ho5 S11 150.45(10)
O10 Ho5 S11 64.98(10)
O13 Ho5 S11 120.49(9)
S3 Ho5 S11 118.04(5)
O11 Ho5 Ho1 91.86(12)
O4 Ho5 Ho1 173.14(12)
O14 Ho5 Ho1 40.47(9)
O15 Ho5 Ho1 94.05(10)
O3 Ho5 Ho1 96.02(9)
O10 Ho5 Ho1 41.08(9)
O13 Ho5 Ho1 42.64(8)
S3 Ho5 Ho1 120.38(4)
S11 Ho5 Ho1 104.78(3)
O11 Ho5 Ho3 175.08(12)
O4 Ho5 Ho3 90.95(12)
O14 Ho5 Ho3 93.83(10)
O15 Ho5 Ho3 40.31(10)
O3 Ho5 Ho3 41.27(9)
O10 Ho5 Ho3 95.89(9)
O13 Ho5 Ho3 42.75(8)
S3 Ho5 Ho3 105.42(3)
S11 Ho5 Ho3 119.10(3)
Ho1 Ho5 Ho3 85.392(9)
O11 Ho5 Ho2 122.57(12)
O4 Ho5 Ho2 112.74(12)
O14 Ho5 Ho2 98.60(9)
O15 Ho5 Ho2 37.70(10)
O3 Ho5 Ho2 99.12(9)
O10 Ho5 Ho2 40.54(9)
O13 Ho5 Ho2 47.15(9)
S3 Ho5 Ho2 164.69(3)
S11 Ho5 Ho2 74.22(3)
Ho1 Ho5 Ho2 60.403(9)
Ho3 Ho5 Ho2 59.347(9)
C8 O1 C121 115.7(6)
C18 O2 Ho3 133.0(4)
C28 O3 Ho3 123.6(4)
C28 O3 Ho4 116.9(4)
Ho3 O3 Ho4 98.71(14)
C28 O3 Ho5 121.4(4)
Ho3 O3 Ho5 93.08(14)
Ho4 O3 Ho5 97.24(14)
C38 O4 Ho5 127.6(4)
C48 O5 Ho3 129.0(4)
C48 O5 Ho4 127.6(4)
Ho3 O5 Ho4 100.78(15)
C58 O6 Ho1 130.1(4)
C58 O6 Ho4 129.3(4)
Ho1 O6 Ho4 100.42(15)
C68 O7 Ho1 129.0(4)
C68 O7 Ho2 126.4(4)
Ho1 O7 Ho2 101.22(15)
C78 O8 Ho3 130.6(4)
C78 O8 Ho2 128.3(4)
Ho3 O8 Ho2 100.39(15)
C88 O9 Ho1 132.4(4)
C98 O10 Ho1 123.5(4)
C98 O10 Ho2 116.7(3)
Ho1 O10 Ho2 100.16(14)
C98 O10 Ho5 120.8(3)
Ho1 O10 Ho5 93.10(14)
Ho2 O10 Ho5 97.00(14)
C108 O11 Ho5 128.6(4)
C118 O12 C122 114.3(6)
Ho1 O13 Ho3 178.09(19)
Ho1 O13 Ho5 90.95(12)
Ho3 O13 Ho5 90.91(13)
Ho1 O13 Ho4 89.53(12)
Ho3 O13 Ho4 90.91(12)
Ho5 O13 Ho4 90.85(12)
Ho1 O13 Ho2 90.74(12)
Ho3 O13 Ho2 88.81(12)
Ho5 O13 Ho2 89.54(12)
Ho4 O13 Ho2 179.52(17)
Ho1 O13 H13 98.2
Ho3 O13 H13 80.0
Ho5 O13 H13 150.0
Ho4 O13 H13 117.5
Ho2 O13 H13 62.0
Ho1 O14 Ho4 100.18(15)
Ho1 O14 Ho5 97.91(15)
Ho4 O14 Ho5 104.55(16)
Ho1 O14 H14P 117.1
Ho4 O14 H14P 117.1
Ho5 O14 H14P 117.1
Ho3 O15 Ho2 101.12(15)
Ho3 O15 Ho5 97.98(15)
Ho2 O15 Ho5 104.17(15)
Ho3 O15 H15A 116.9
Ho2 O15 H15A 116.9
Ho5 O15 H15A 116.9
C124 O16 Ho4 136.3(5)
C126 O17 Ho4 137.7(5)
C128 O18 Ho4 134.6(5)
C128 O18 H18 107.5
Ho4 O18 H18 116.0
C130 O19 Ho2 136.8(5)
C132 O20 Ho2 139.3(5)
C134 O21 Ho2 133.6(5)
C134 O21 H21 107.6
Ho2 O21 H21 117.6
C144 O25 H25 109.5
C145 O26 H26 109.5
C17 S1 C9 99.4(4)
C19 S2 C27 99.9(3)
C19 S2 Ho3 96.3(2)
C27 S2 Ho3 94.3(2)
C37 S3 C29 97.7(3)
C37 S3 Ho5 92.3(2)
C29 S3 Ho5 98.3(2)
C7 S4 C39 98.1(4)
C47 S5 C79 102.0(3)
C47 S5 Ho3 98.4(2)
C79 S5 Ho3 98.2(2)
C57 S6 C49 103.1(3)
C57 S6 Ho4 100.5(2)
C49 S6 Ho4 99.1(2)
C67 S7 C59 101.3(3)
C67 S7 Ho1 98.6(2)
C59 S7 Ho1 98.3(2)
C69 S8 C77 103.7(3)
C69 S8 Ho2 99.0(2)
C77 S8 Ho2 100.2(2)
C87 S9 C119 98.5(4)
C89 S10 C97 101.2(3)
C89 S10 Ho1 96.4(2)
C97 S10 Ho1 93.5(2)
C107 S11 C99 97.3(3)
C107 S11 Ho5 92.3(2)
C99 S11 Ho5 98.7(2)
C109 S12 C117 99.2(4)
C4 C1 H1A 109.5
C4 C1 H1B 109.5
C4 C1 H1C 109.5
C4 C2 H2A 109.5
C4 C2 H2B 109.5
C4 C2 H2C 109.5
C4 C3 H3A 109.5
C4 C3 H3B 109.5
C4 C3 H3C 109.5
C4 C1' H1'1 109.5
C4 C1' H1'2 109.5
H1'1 C1' H1'2 109.5
C4 C1' H1'3 109.5
H1'1 C1' H1'3 109.5
H1'2 C1' H1'3 109.5
C4 C2' H2'1 109.5
C4 C2' H2'2 109.5
H2'1 C2' H2'2 109.5
C4 C2' H2'3 109.5
H2'1 C2' H2'3 109.5
H2'2 C2' H2'3 109.5
C4 C3' H3'1 109.5
C4 C3' H3'2 109.5
H3'1 C3' H3'2 109.5
C4 C3' H3'3 109.5
H3'1 C3' H3'3 109.5
H3'2 C3' H3'3 109.5
C5 C4 C3' 110.4(13)
C5 C4 C3 111.7(11)
C3' C4 C3 135.3(15)
C5 C4 C2' 107.7(13)
C3' C4 C2' 110.2(17)
C3 C4 C2' 41.7(12)
C5 C4 C1' 105.9(13)
C3' C4 C1' 111.1(17)
C3 C4 C1' 70.7(14)
C2' C4 C1' 111.4(17)
C5 C4 C2 108.6(11)
C3' C4 C2 69.5(14)
C3 C4 C2 109.7(13)
C2' C4 C2 140.9(15)
C1' C4 C2 43.8(12)
C5 C4 C1 108.0(11)
C3' C4 C1 41.7(12)
C3 C4 C1 109.4(13)
C2' C4 C1 71.8(14)
C1' C4 C1 142.8(15)
C2 C4 C1 109.5(13)
C6 C5 C10 114.6(8)
C6 C5 C4 121.4(9)
C10 C5 C4 123.9(9)
C5 C6 C7 124.0(9)
C5 C6 H6 118.0
C7 C6 H6 118.0
C6 C7 C8 119.3(8)
C6 C7 S4 117.8(7)
C8 C7 S4 122.9(6)
O1 C8 C9 121.3(7)
O1 C8 C7 120.5(7)
C9 C8 C7 118.0(7)
C10 C9 C8 121.1(8)
C10 C9 S1 118.0(7)
C8 C9 S1 120.8(6)
C9 C10 C5 122.7(9)
C9 C10 H10 118.6
C5 C10 H10 118.6
C14 C11 H11A 109.5
C14 C11 H11B 109.5
H11A C11 H11B 109.5
C14 C11 H11C 109.5
H11A C11 H11C 109.5
H11B C11 H11C 109.5
C14 C12 H12A 109.5
C14 C12 H12B 109.5
H12A C12 H12B 109.5
C14 C12 H12C 109.5
H12A C12 H12C 109.5
H12B C12 H12C 109.5
C14 C13 H13A 109.5
C14 C13 H13B 109.5
H13A C13 H13B 109.5
C14 C13 H13C 109.5
H13A C13 H13C 109.5
H13B C13 H13C 109.5
C15 C14 C13 111.2(8)
C15 C14 C11 110.2(8)
C13 C14 C11 109.1(9)
C15 C14 C12 109.8(7)
C13 C14 C12 107.8(9)
C11 C14 C12 108.6(8)
C20 C15 C16 116.0(7)
C20 C15 C14 123.7(8)
C16 C15 C14 120.3(7)
C17 C16 C15 121.8(7)
C17 C16 H16 119.1
C15 C16 H16 119.1
C16 C17 C18 121.9(7)
C16 C17 S1 119.0(6)
C18 C17 S1 119.0(6)
O2 C18 C19 122.1(6)
O2 C18 C17 122.1(7)
C19 C18 C17 115.7(6)
C20 C19 C18 122.9(7)
C20 C19 S2 119.4(6)
C18 C19 S2 117.6(5)
C19 C20 C15 121.6(8)
C19 C20 H20 119.2
C15 C20 H20 119.2
C24 C21 H21A 109.5
C24 C21 H21B 109.5
C24 C21 H21C 109.5
C24 C22 H22A 109.5
C24 C22 H22B 109.5
C24 C22 H22C 109.5
C24 C23 H23A 109.5
C24 C23 H23B 109.5
C24 C23 H23C 109.5
C24 C21' H21D 109.5
C24 C21' H21E 109.5
H21D C21' H21E 109.5
C24 C21' H21F 109.5
H21D C21' H21F 109.5
H21E C21' H21F 109.5
C24 C22' H22D 109.5
C24 C22' H22E 109.5
H22D C22' H22E 109.5
C24 C22' H22F 109.5
H22D C22' H22F 109.5
H22E C22' H22F 109.5
C24 C23' H23D 109.5
C24 C23' H23E 109.5
H23D C23' H23E 109.5
C24 C23' H23F 109.5
H23D C23' H23F 109.5
H23E C23' H23F 109.5
C25 C24 C22' 111.5(11)
C25 C24 C22 111.3(9)
C22' C24 C22 136.4(13)
C25 C24 C21 110.2(10)
C22' C24 C21 45.1(11)
C22 C24 C21 110.6(12)
C25 C24 C21' 110.5(11)
C22' C24 C21' 110.6(15)
C22 C24 C21' 60.3(12)
C21 C24 C21' 138.6(13)
C25 C24 C23 106.7(10)
C22' C24 C23 66.2(13)
C22 C24 C23 108.3(12)
C21 C24 C23 109.6(12)
C21' C24 C23 50.1(12)
C25 C24 C23' 106.7(12)
C22' C24 C23' 109.7(16)
C22 C24 C23' 49.0(11)
C21 C24 C23' 67.2(13)
C21' C24 C23' 107.7(15)
C23 C24 C23' 145.1(13)
C26 C25 C30 115.1(7)
C26 C25 C24 123.3(8)
C30 C25 C24 121.5(8)
C25 C26 C27 122.0(7)
C25 C26 H26A 119.0
C27 C26 H26A 119.0
C28 C27 C26 119.8(7)
C28 C27 S2 123.7(5)
C26 C27 S2 116.5(6)
C29 C28 C27 118.8(6)
C29 C28 O3 123.2(6)
C27 C28 O3 118.0(6)
C28 C29 C30 121.3(7)
C28 C29 S3 120.1(5)
C30 C29 S3 118.5(6)
C29 C30 C25 122.9(7)
C29 C30 H30 118.6
C25 C30 H30 118.6
C34 C31 H31A 109.5
C34 C31 H31B 109.5
C34 C31 H31C 109.5
C34 C32 H32A 109.5
C34 C32 H32B 109.5
C34 C32 H32C 109.5
C34 C33 H33A 109.5
C34 C33 H33B 109.5
C34 C33 H33C 109.5
C34 C31' H31D 109.5
C34 C31' H31E 109.5
H31D C31' H31E 109.5
C34 C31' H31F 109.5
H31D C31' H31F 109.5
H31E C31' H31F 109.5
C34 C32' H32D 109.5
C34 C32' H32E 109.5
H32D C32' H32E 109.5
C34 C32' H32F 109.5
H32D C32' H32F 109.5
H32E C32' H32F 109.5
C34 C33' H33D 109.5
C34 C33' H33E 109.5
H33D C33' H33E 109.5
C34 C33' H33F 109.5
H33D C33' H33F 109.5
H33E C33' H33F 109.5
C35 C34 C31' 111.0(11)
C35 C34 C31 110.8(10)
C31' C34 C31 138.2(12)
C35 C34 C32 111.9(10)
C31' C34 C32 47.4(11)
C31 C34 C32 113.2(12)
C35 C34 C32' 111.3(11)
C31' C34 C32' 113.6(15)
C31 C34 C32' 50.0(11)
C32 C34 C32' 136.7(12)
C35 C34 C33 106.2(9)
C31' C34 C33 61.0(12)
C31 C34 C33 107.9(12)
C32 C34 C33 106.4(12)
C32' C34 C33 59.6(12)
C35 C34 C33' 106.7(10)
C31' C34 C33' 107.7(15)
C31 C34 C33' 58.0(12)
C32 C34 C33' 61.9(12)
C32' C34 C33' 106.1(15)
C33 C34 C33' 147.0(12)
C40 C35 C36 115.9(7)
C40 C35 C34 123.1(8)
C36 C35 C34 120.9(8)
C37 C36 C35 121.8(8)
C37 C36 H36 119.1
C35 C36 H36 119.1
C36 C37 C38 121.3(7)
C36 C37 S3 121.3(6)
C38 C37 S3 117.3(5)
O4 C38 C39 122.4(7)
O4 C38 C37 120.4(7)
C39 C38 C37 117.2(6)
C40 C39 C38 120.7(8)
C40 C39 S4 120.8(6)
C38 C39 S4 118.4(6)
C39 C40 C35 122.9(8)
C39 C40 H40 118.6
C35 C40 H40 118.6
C44 C41 H41A 109.5
C44 C41 H41B 109.5
H41A C41 H41B 109.5
C44 C41 H41C 109.5
H41A C41 H41C 109.5
H41B C41 H41C 109.5
C44 C42 H42A 109.5
C44 C42 H42B 109.5
H42A C42 H42B 109.5
C44 C42 H42C 109.5
H42A C42 H42C 109.5
H42B C42 H42C 109.5
C44 C43 H43A 109.5
C44 C43 H43B 109.5
H43A C43 H43B 109.5
C44 C43 H43C 109.5
H43A C43 H43C 109.5
H43B C43 H43C 109.5
C45 C44 C43 111.4(7)
C45 C44 C41 111.2(8)
C43 C44 C41 110.2(9)
C45 C44 C42 108.6(8)
C43 C44 C42 107.6(9)
C41 C44 C42 107.6(9)
C50 C45 C46 115.1(7)
C50 C45 C44 122.8(7)
C46 C45 C44 121.6(7)
C47 C46 C45 121.8(7)
C47 C46 H46 119.1
C45 C46 H46 119.1
C46 C47 C48 121.8(6)
C46 C47 S5 117.9(5)
C48 C47 S5 120.3(5)
O5 C48 C49 122.7(6)
O5 C48 C47 121.3(6)
C49 C48 C47 116.0(6)
C50 C49 C48 121.4(6)
C50 C49 S6 118.9(5)
C48 C49 S6 119.7(5)
C45 C50 C49 123.9(7)
C45 C50 H50 118.0
C49 C50 H50 118.0
C54 C51 H51A 109.5
C54 C51 H51B 109.5
H51A C51 H51B 109.5
C54 C51 H51C 109.5
H51A C51 H51C 109.5
H51B C51 H51C 109.5
C54 C52 H52A 109.5
C54 C52 H52B 109.5
H52A C52 H52B 109.5
C54 C52 H52C 109.5
H52A C52 H52C 109.5
H52B C52 H52C 109.5
C54 C53 H53A 109.5
C54 C53 H53B 109.5
H53A C53 H53B 109.5
C54 C53 H53C 109.5
H53A C53 H53C 109.5
H53B C53 H53C 109.5
C55 C54 C53 110.1(7)
C55 C54 C51 110.8(7)
C53 C54 C51 111.3(8)
C55 C54 C52 109.7(7)
C53 C54 C52 108.2(9)
C51 C54 C52 106.8(8)
C56 C55 C60 115.7(6)
C56 C55 C54 124.9(7)
C60 C55 C54 119.4(7)
C55 C56 C57 123.1(7)
C55 C56 H56 118.5
C57 C56 H56 118.5
C56 C57 C58 121.5(6)
C56 C57 S6 119.8(5)
C58 C57 S6 118.7(5)
O6 C58 C57 122.9(6)
O6 C58 C59 121.5(6)
C57 C58 C59 115.6(6)
C60 C59 C58 121.7(6)
C60 C59 S7 119.0(5)
C58 C59 S7 119.3(5)
C59 C60 C55 122.3(7)
C59 C60 H60 118.8
C55 C60 H60 118.8
C64 C61 H61A 109.5
C64 C61 H61B 109.5
H61A C61 H61B 109.5
C64 C61 H61C 109.5
H61A C61 H61C 109.5
H61B C61 H61C 109.5
C64 C62 H62A 109.5
C64 C62 H62B 109.5
H62A C62 H62B 109.5
C64 C62 H62C 109.5
H62A C62 H62C 109.5
H62B C62 H62C 109.5
C64 C63 H63A 109.5
C64 C63 H63B 109.5
H63A C63 H63B 109.5
C64 C63 H63C 109.5
H63A C63 H63C 109.5
H63B C63 H63C 109.5
C65 C64 C62 111.4(8)
C65 C64 C61 109.5(8)
C62 C64 C61 108.0(9)
C65 C64 C63 107.8(8)
C62 C64 C63 109.1(9)
C61 C64 C63 111.0(9)
C70 C65 C66 114.9(7)
C70 C65 C64 123.6(8)
C66 C65 C64 121.4(8)
C67 C66 C65 123.9(7)
C67 C66 H66 118.0
C65 C66 H66 118.0
C66 C67 C68 119.8(7)
C66 C67 S7 119.6(6)
C68 C67 S7 120.6(5)
O7 C68 C69 122.9(6)
O7 C68 C67 120.7(6)
C69 C68 C67 116.4(6)
C68 C69 C70 121.2(7)
C68 C69 S8 119.8(5)
C70 C69 S8 118.9(6)
C65 C70 C69 123.6(7)
C65 C70 H70 118.2
C69 C70 H70 118.2
C74 C71 H71A 109.5
C74 C71 H71B 109.5
C74 C71 H71C 109.5
C74 C72 H72A 109.5
C74 C72 H72B 109.5
C74 C72 H72C 109.5
C74 C73 H73A 109.5
C74 C73 H73B 109.5
C74 C73 H73C 109.5
C74 C71' H71D 109.5
C74 C71' H71E 109.5
H71D C71' H71E 109.5
C74 C71' H71F 109.5
H71D C71' H71F 109.5
H71E C71' H71F 109.5
C74 C72' H72D 109.5
C74 C72' H72E 109.5
H72D C72' H72E 109.5
C74 C72' H72F 109.5
H72D C72' H72F 109.5
H72E C72' H72F 109.5
C74 C73' H73D 109.5
C74 C73' H73E 109.5
H73D C73' H73E 109.5
C74 C73' H73F 109.5
H73D C73' H73F 109.5
H73E C73' H73F 109.5
C75 C74 C73 111.9(9)
C75 C74 C71' 112.1(10)
C73 C74 C71' 66.1(12)
C75 C74 C73' 110.9(10)
C73 C74 C73' 133.0(12)
C71' C74 C73' 113.6(13)
C75 C74 C71 111.6(9)
C73 C74 C71 112.5(12)
C71' C74 C71 132.5(12)
C73' C74 C71 30.5(10)
C75 C74 C72 107.4(9)
C73 C74 C72 106.9(12)
C71' C74 C72 42.4(10)
C73' C74 C72 77.7(12)
C71 C74 C72 106.1(12)
C75 C74 C72' 105.9(10)
C73 C74 C72' 42.6(10)
C71' C74 C72' 107.3(13)
C73' C74 C72' 106.5(13)
C71 C74 C72' 77.3(12)
C72 C74 C72' 142.1(12)
C76 C75 C80 116.1(6)
C76 C75 C74 123.4(7)
C80 C75 C74 120.4(7)
C75 C76 C77 122.9(7)
C75 C76 H76 118.6
C77 C76 H76 118.6
C76 C77 C78 122.0(7)
C76 C77 S8 119.3(6)
C78 C77 S8 118.7(5)
O8 C78 C77 123.1(6)
O8 C78 C79 120.8(6)
C77 C78 C79 116.1(6)
C78 C79 C80 122.0(7)
C78 C79 S5 120.1(5)
C80 C79 S5 117.9(5)
C79 C80 C75 120.9(7)
C79 C80 H80 119.5
C75 C80 H80 119.5
C84 C81 H81A 109.5
C84 C81 H81B 109.5
C84 C81 H81C 109.5
C84 C82 H82A 109.5
C84 C82 H82B 109.5
C84 C82 H82C 109.5
C84 C83 H83A 109.5
C84 C83 H83B 109.5
C84 C83 H83C 109.5
C84 C81' H81D 109.5
C84 C81' H81E 109.5
H81D C81' H81E 109.5
C84 C81' H81F 109.5
H81D C81' H81F 109.5
H81E C81' H81F 109.5
C84 C82' H82D 109.5
C84 C82' H82E 109.5
H82D C82' H82E 109.5
C84 C82' H82F 109.5
H82D C82' H82F 109.5
H82E C82' H82F 109.5
C84 C83' H83D 109.5
C84 C83' H83E 109.5
H83D C83' H83E 109.5
C84 C83' H83F 109.5
H83D C83' H83F 109.5
H83E C83' H83F 109.5
C85 C84 C83 109.4(9)
C85 C84 C81' 110.3(10)
C83 C84 C81' 49.4(11)
C85 C84 C82' 109.2(11)
C83 C84 C82' 64.0(12)
C81' C84 C82' 110.0(15)
C85 C84 C81 110.9(9)
C83 C84 C81 109.8(11)
C81' C84 C81 138.3(12)
C82' C84 C81 49.5(11)
C85 C84 C82 108.7(9)
C83 C84 C82 109.6(11)
C81' C84 C82 62.6(12)
C82' C84 C82 141.3(12)
C81 C84 C82 108.4(11)
C85 C84 C83' 108.0(11)
C83 C84 C83' 141.8(12)
C81' C84 C83' 109.1(15)
C82' C84 C83' 110.1(14)
C81 C84 C83' 62.6(12)
C82 C84 C83' 49.5(11)
C86 C85 C90 115.5(7)
C86 C85 C84 122.7(7)
C90 C85 C84 121.7(8)
C85 C86 C87 124.8(7)
C85 C86 H86 117.6
C87 C86 H86 117.6
C86 C87 C88 119.7(7)
C86 C87 S9 121.5(6)
C88 C87 S9 118.8(6)
O9 C88 C89 121.4(6)
O9 C88 C87 122.4(7)
C89 C88 C87 116.2(6)
C90 C89 C88 121.8(6)
C90 C89 S10 120.4(6)
C88 C89 S10 117.9(5)
C89 C90 C85 121.8(7)
C89 C90 H90 119.1
C85 C90 H90 119.1
C94 C91 H91A 109.5
C94 C91 H91B 109.5
H91A C91 H91B 109.5
C94 C91 H91C 109.5
H91A C91 H91C 109.5
H91B C91 H91C 109.5
C94 C92 H92A 109.5
C94 C92 H92B 109.5
H92A C92 H92B 109.5
C94 C92 H92C 109.5
H92A C92 H92C 109.5
H92B C92 H92C 109.5
C94 C93 H93A 109.5
C94 C93 H93B 109.5
H93A C93 H93B 109.5
C94 C93 H93C 109.5
H93A C93 H93C 109.5
H93B C93 H93C 109.5
C95 C94 C91 110.3(8)
C95 C94 C93 109.2(7)
C91 C94 C93 112.0(9)
C95 C94 C92 110.1(7)
C91 C94 C92 108.1(8)
C93 C94 C92 107.0(8)
C96 C95 C100 116.6(6)
C96 C95 C94 122.7(7)
C100 C95 C94 120.6(7)
C95 C96 C97 121.3(7)
C95 C96 H96 119.3
C97 C96 H96 119.3
C98 C97 C96 119.3(6)
C98 C97 S10 124.4(5)
C96 C97 S10 116.3(5)
C99 C98 C97 119.0(6)
C99 C98 O10 123.8(6)
C97 C98 O10 117.2(6)
C98 C99 C100 121.2(7)
C98 C99 S11 118.9(5)
C100 C99 S11 119.8(6)
C99 C100 C95 122.6(7)
C99 C100 H100 118.7
C95 C100 H100 118.7
C104 C101 H10A 109.5
C104 C101 H10B 109.5
C104 C101 H10C 109.5
C104 C102 H10D 109.5
C104 C102 H10E 109.5
C104 C102 H10F 109.5
C104 C103 H10G 109.5
C104 C103 H10H 109.5
C104 C103 H10I 109.5
C104 C10A H10M 109.5
C104 C10A H10N 109.5
H10M C10A H10N 109.5
C104 C10A H10O 109.5
H10M C10A H10O 109.5
H10N C10A H10O 109.5
C104 C10B H10J 109.5
C104 C10B H10K 109.5
H10J C10B H10K 109.5
C104 C10B H10L 109.5
H10J C10B H10L 109.5
H10K C10B H10L 109.5
C104 C10C H10P 109.5
C104 C10C H10Q 109.5
H10P C10C H10Q 109.5
C104 C10C H10R 109.5
H10P C10C H10R 109.5
H10Q C10C H10R 109.5
C105 C104 C10B 110.5(12)
C105 C104 C102 112.0(9)
C10B C104 C102 136.8(13)
C105 C104 C10A 108.6(13)
C10B C104 C10A 111.9(18)
C102 C104 C10A 45.3(12)
C105 C104 C101 108.9(8)
C10B C104 C101 60.8(14)
C102 C104 C101 111.3(11)
C10A C104 C101 141.6(13)
C105 C104 C10C 106.6(13)
C10B C104 C10C 110.1(18)
C102 C104 C10C 64.8(13)
C10A C104 C10C 109.0(17)
C101 C104 C10C 51.8(13)
C105 C104 C103 107.4(9)
C10B C104 C103 49.3(13)
C102 C104 C103 108.7(11)
C10A C104 C103 67.0(14)
C101 C104 C103 108.4(11)
C10C C104 C103 145.0(14)
C110 C105 C106 115.3(7)
C110 C105 C104 124.9(7)
C106 C105 C104 119.8(8)
C107 C106 C105 121.8(7)
C107 C106 H106 119.1
C105 C106 H106 119.1
C106 C107 C108 121.6(6)
C106 C107 S11 121.6(6)
C108 C107 S11 116.7(5)
O11 C108 C109 122.6(7)
O11 C108 C107 120.4(6)
C109 C108 C107 117.0(6)
C110 C109 C108 120.4(7)
C110 C109 S12 121.8(6)
C108 C109 S12 117.8(5)
C109 C110 C105 123.8(7)
C109 C110 H110 118.1
C105 C110 H110 118.1
C114 C111 H11D 109.5
C114 C111 H11E 109.5
C114 C111 H11F 109.5
C114 C112 H11G 109.5
C114 C112 H11H 109.5
C114 C112 H11I 109.5
C114 C113 H11J 109.5
C114 C113 H11K 109.5
C114 C113 H11L 109.5
C114 C11A H11P 109.5
C114 C11A H11Q 109.5
H11P C11A H11Q 109.5
C114 C11A H11R 109.5
H11P C11A H11R 109.5
H11Q C11A H11R 109.5
C114 C11B H11S 109.5
C114 C11B H11T 109.5
H11S C11B H11T 109.5
C114 C11B H11U 109.5
H11S C11B H11U 109.5
H11T C11B H11U 109.5
C114 C11C H11M 109.5
C114 C11C H11N 109.5
H11M C11C H11N 109.5
C114 C11C H11O 109.5
H11M C11C H11O 109.5
H11N C11C H11O 109.5
C115 C114 C11B 108.8(12)
C115 C114 C112 109.9(10)
C11B C114 C112 141.3(14)
C115 C114 C11A 108.9(13)
C11B C114 C11A 116.1(18)
C112 C114 C11A 48.4(13)
C115 C114 C111 111.2(9)
C11B C114 C111 51.0(13)
C112 C114 C111 113.5(12)
C11A C114 C111 139.8(14)
C115 C114 C11C 104.8(12)
C11B C114 C11C 110.1(18)
C112 C114 C11C 60.3(13)
C11A C114 C11C 107.5(17)
C111 C114 C11C 60.2(13)
C115 C114 C113 106.6(9)
C11B C114 C113 57.8(14)
C112 C114 C113 109.0(11)
C11A C114 C113 63.0(14)
C111 C114 C113 106.2(12)
C11C C114 C113 148.5(14)
C116 C115 C120 114.0(8)
C116 C115 C114 124.0(9)
C120 C115 C114 122.0(8)
C117 C116 C115 125.9(8)
C117 C116 H116 117.0
C115 C116 H116 117.0
C116 C117 C118 118.4(8)
C116 C117 S12 119.4(6)
C118 C117 S12 122.2(6)
C119 C118 O12 120.1(7)
C119 C118 C117 118.6(7)
O12 C118 C117 121.0(7)
C118 C119 C120 118.9(8)
C118 C119 S9 122.8(6)
C120 C119 S9 118.3(6)
C115 C120 C119 124.1(8)
C115 C120 H120 117.9
C119 C120 H120 117.9
O1 C121 H12D 109.5
O1 C121 H12E 109.5
H12D C121 H12E 109.5
O1 C121 H12F 109.5
H12D C121 H12F 109.5
H12E C121 H12F 109.5
O12 C122 H12G 109.5
O12 C122 H12H 109.5
H12G C122 H12H 109.5
O12 C122 H12I 109.5
H12G C122 H12I 109.5
H12H C122 H12I 109.5
C124 C123 H12J 109.5
C124 C123 H12K 109.5
H12J C123 H12K 109.5
C124 C123 H12L 109.5
H12J C123 H12L 109.5
H12K C123 H12L 109.5
O16 C124 C125 124.4(7)
O16 C124 C123 116.3(7)
C125 C124 C123 119.3(7)
C126 C125 C124 124.4(7)
C126 C125 H125 117.8
C124 C125 H125 117.8
O17 C126 C125 122.8(7)
O17 C126 C127 115.9(7)
C125 C126 C127 121.3(7)
C126 C127 H12M 109.5
C126 C127 H12N 109.5
H12M C127 H12N 109.5
C126 C127 H12O 109.5
H12M C127 H12O 109.5
H12N C127 H12O 109.5
O18 C128 H12P 109.5
O18 C128 H12Q 109.5
H12P C128 H12Q 109.5
O18 C128 H12R 109.5
H12P C128 H12R 109.5
H12Q C128 H12R 109.5
C130 C129 H12S 109.5
C130 C129 H12T 109.5
H12S C129 H12T 109.5
C130 C129 H12U 109.5
H12S C129 H12U 109.5
H12T C129 H12U 109.5
O19 C130 C131 124.8(7)
O19 C130 C129 116.2(7)
C131 C130 C129 119.0(7)
C130 C131 C132 123.9(7)
C130 C131 H131 118.1
C132 C131 H131 118.1
O20 C132 C131 122.1(6)
O20 C132 C133 117.5(7)
C131 C132 C133 120.1(7)
C132 C133 H13D 109.5
C132 C133 H13E 109.5
H13D C133 H13E 109.5
C132 C133 H13F 109.5
H13D C133 H13F 109.5
H13E C133 H13F 109.5
O21 C134 H13G 109.5
O21 C134 H13H 109.5
H13G C134 H13H 109.5
O21 C134 H13I 109.5
H13G C134 H13I 109.5
H13H C134 H13I 109.5
C136 C135 H13J 109.5
C136 C135 H13K 109.5
H13J C135 H13K 109.5
C136 C135 H13L 109.5
H13J C135 H13L 109.5
H13K C135 H13L 109.5
O22 C136 C135 122.9(19)
O22 C136 C137 119.2(19)
C135 C136 C137 117.9(18)
C136 C137 H13P 109.5
C136 C137 H13Q 109.5
H13P C137 H13Q 109.5
C136 C137 H13R 109.5
H13P C137 H13R 109.5
H13Q C137 H13R 109.5
C139 C138 H13M 109.5
C139 C138 H13N 109.5
H13M C138 H13N 109.5
C139 C138 H13O 109.5
H13M C138 H13O 109.5
H13N C138 H13O 109.5
O23 C139 C138 121.0(16)
O23 C139 C140 117.7(16)
C138 C139 C140 121.3(15)
C139 C140 H14J 109.5
C139 C140 H14K 109.5
H14J C140 H14K 109.5
C139 C140 H14L 109.5
H14J C140 H14L 109.5
H14K C140 H14L 109.5
C142 C141 H14G 109.5
C142 C141 H14H 109.5
H14G C141 H14H 109.5
C142 C141 H14I 109.5
H14G C141 H14I 109.5
H14H C141 H14I 109.5
O24 C142 C141 124(5)
O24 C142 C143 120(6)
C141 C142 C143 116(4)
C142 C143 H14M 109.5
C142 C143 H14N 109.5
H14M C143 H14N 109.5
C142 C143 H14O 109.5
H14M C143 H14O 109.5
H14N C143 H14O 109.5
O25 C144 H14D 109.5
O25 C144 H14E 109.5
H14D C144 H14E 109.5
O25 C144 H14F 109.5
H14D C144 H14F 109.5
H14E C144 H14F 109.5
O26 C145 H14A 109.5
O26 C145 H14B 109.5
H14A C145 H14B 109.5
O26 C145 H14C 109.5
H14A C145 H14C 109.5
H14B C145 H14C 109.5

loop_
_geom_bond_atom_site_label_1
_geom_bond_atom_site_label_2
_geom_bond_distance
Ho1 O9 2.188(4)
Ho1 O6 2.289(4)
Ho1 O14 2.327(4)
Ho1 O10 2.337(4)
Ho1 O7 2.351(4)
Ho1 O13 2.406(4)
Ho1 S7 2.8669(16)
Ho1 S10 2.8928(17)
Ho1 Ho5 3.5512(5)
Ho1 Ho4 3.6062(5)
Ho1 Ho2 3.6766(5)
Ho2 O20 2.279(4)
Ho2 O19 2.293(4)
Ho2 O15 2.365(4)
Ho2 O8 2.402(4)
Ho2 O7 2.406(4)
Ho2 O21 2.427(5)
Ho2 O10 2.456(4)
Ho2 O13 2.749(4)
Ho2 S8 2.8919(16)
Ho2 Ho3 3.6199(5)
Ho2 Ho5 3.7496(5)
Ho2 H13 2.4563
Ho3 O2 2.187(4)
Ho3 O8 2.309(4)
Ho3 O15 2.322(4)
Ho3 O5 2.336(4)
Ho3 O3 2.348(4)
Ho3 O13 2.413(4)
Ho3 S5 2.8692(16)
Ho3 S2 2.9109(17)
Ho3 Ho5 3.5546(5)
Ho3 Ho4 3.6542(5)
Ho3 H13 2.4270
Ho4 O17 2.285(5)
Ho4 O16 2.292(5)
Ho4 O14 2.374(4)
Ho4 O18 2.402(5)
Ho4 O6 2.403(4)
Ho4 O5 2.407(4)
Ho4 O3 2.467(4)
Ho4 O13 2.706(4)
Ho4 S6 2.9226(17)
Ho4 Ho5 3.7612(6)
Ho5 O11 2.177(4)
Ho5 O4 2.187(5)
Ho5 O14 2.381(4)
Ho5 O15 2.388(4)
Ho5 O3 2.546(4)
Ho5 O10 2.550(4)
Ho5 O13 2.572(4)
Ho5 S3 3.0070(17)
Ho5 S11 3.0341(17)
O1 C8 1.380(9)
O1 C121 1.389(10)
O2 C18 1.321(8)
O3 C28 1.400(7)
O4 C38 1.312(8)
O5 C48 1.333(7)
O6 C58 1.336(7)
O7 C68 1.332(7)
O8 C78 1.331(7)
O9 C88 1.320(8)
O10 C98 1.411(7)
O11 C108 1.306(8)
O12 C118 1.387(9)
O12 C122 1.407(10)
O13 H13 0.9151
O14 H14P 0.9800
O15 H15A 0.9800
O16 C124 1.264(8)
O17 C126 1.283(8)
O18 C128 1.420(8)
O18 H18 0.8191
O19 C130 1.275(8)
O20 C132 1.269(8)
O21 C134 1.405(8)
O21 H21 0.8192
O23 C139 1.265(16)
O24 C142 1.24(4)
O25 C144 1.416(12)
O25 H25 0.8200
O26 C145 1.412(11)
O26 H26 0.8200
S1 C17 1.791(8)
S1 C9 1.795(8)
S2 C19 1.799(7)
S2 C27 1.801(7)
S3 C37 1.774(8)
S3 C29 1.785(7)
S4 C7 1.784(9)
S4 C39 1.786(8)
S5 C47 1.785(7)
S5 C79 1.791(7)
S6 C57 1.776(7)
S6 C49 1.778(7)
S7 C67 1.785(7)
S7 C59 1.791(7)
S8 C69 1.782(7)
S8 C77 1.788(7)
S9 C87 1.780(8)
S9 C119 1.789(8)
S10 C89 1.784(7)
S10 C97 1.806(7)
S11 C107 1.761(7)
S11 C99 1.778(7)
S12 C109 1.768(8)
S12 C117 1.788(8)
C1 C4 1.55(2)
C1 H1A 0.9600
C1 H1B 0.9600
C1 H1C 0.9600
C2 C4 1.54(2)
C2 H2A 0.9600
C2 H2B 0.9600
C2 H2C 0.9600
C3 C4 1.53(2)
C3 H3A 0.9600
C3 H3B 0.9600
C3 H3C 0.9600
C1' C4 1.54(3)
C1' H1'1 0.9600
C1' H1'2 0.9600
C1' H1'3 0.9600
C2' C4 1.54(3)
C2' H2'1 0.9600
C2' H2'2 0.9600
C2' H2'3 0.9600
C3' C4 1.52(3)
C3' H3'1 0.9600
C3' H3'2 0.9600
C3' H3'3 0.9600
C4 C5 1.513(13)
C5 C6 1.375(12)
C5 C10 1.433(12)
C6 C7 1.377(11)
C6 H6 0.9300
C7 C8 1.416(11)
C8 C9 1.382(11)
C9 C10 1.353(11)
C10 H10 0.9300
C11 C14 1.540(13)
C11 H11A 0.9600
C11 H11B 0.9600
C11 H11C 0.9600
C12 C14 1.550(13)
C12 H12A 0.9600
C12 H12B 0.9600
C12 H12C 0.9600
C13 C14 1.529(14)
C13 H13A 0.9600
C13 H13B 0.9600
C13 H13C 0.9600
C14 C15 1.517(11)
C15 C20 1.395(11)
C15 C16 1.415(11)
C16 C17 1.387(10)
C16 H16 0.9300
C17 C18 1.399(10)
C18 C19 1.399(10)
C19 C20 1.379(10)
C20 H20 0.9300
C21 C24 1.533(19)
C21 H21A 0.9600
C21 H21B 0.9600
C21 H21C 0.9600
C22 C24 1.524(18)
C22 H22A 0.9600
C22 H22B 0.9600
C22 H22C 0.9600
C23 C24 1.55(2)
C23 H23A 0.9600
C23 H23B 0.9600
C23 H23C 0.9600
C21' C24 1.53(3)
C21' H21D 0.9600
C21' H21E 0.9600
C21' H21F 0.9600
C22' C24 1.52(3)
C22' H22D 0.9600
C22' H22E 0.9600
C22' H22F 0.9600
C23' C24 1.56(3)
C23' H23D 0.9600
C23' H23E 0.9600
C23' H23F 0.9600
C24 C25 1.512(12)
C25 C26 1.394(11)
C25 C30 1.408(11)
C26 C27 1.401(10)
C26 H26A 0.9300
C27 C28 1.398(9)
C28 C29 1.350(9)
C29 C30 1.370(10)
C30 H30 0.9300
C31 C34 1.53(2)
C31 H31A 0.9600
C31 H31B 0.9600
C31 H31C 0.9600
C32 C34 1.53(2)
C32 H32A 0.9600
C32 H32B 0.9600
C32 H32C 0.9600
C33 C34 1.57(2)
C33 H33A 0.9600
C33 H33B 0.9600
C33 H33C 0.9600
C31' C34 1.52(2)
C31' H31D 0.9600
C31' H31E 0.9600
C31' H31F 0.9600
C32' C34 1.53(3)
C32' H32D 0.9600
C32' H32E 0.9600
C32' H32F 0.9600
C33' C34 1.57(2)
C33' H33D 0.9600
C33' H33E 0.9600
C33' H33F 0.9600
C34 C35 1.514(11)
C35 C40 1.395(12)
C35 C36 1.402(12)
C36 C37 1.388(10)
C36 H36 0.9300
C37 C38 1.405(10)
C38 C39 1.393(10)
C39 C40 1.389(10)
C40 H40 0.9300
C41 C44 1.537(14)
C41 H41A 0.9600
C41 H41B 0.9600
C41 H41C 0.9600
C42 C44 1.558(15)
C42 H42A 0.9600
C42 H42B 0.9600
C42 H42C 0.9600
C43 C44 1.528(13)
C43 H43A 0.9600
C43 H43B 0.9600
C43 H43C 0.9600
C44 C45 1.518(10)
C45 C50 1.372(10)
C45 C46 1.429(10)
C46 C47 1.382(9)
C46 H46 0.9300
C47 C48 1.415(9)
C48 C49 1.396(9)
C49 C50 1.388(9)
C50 H50 0.9300
C51 C54 1.535(12)
C51 H51A 0.9600
C51 H51B 0.9600
C51 H51C 0.9600
C52 C54 1.549(13)
C52 H52A 0.9600
C52 H52B 0.9600
C52 H52C 0.9600
C53 C54 1.533(13)
C53 H53A 0.9600
C53 H53B 0.9600
C53 H53C 0.9600
C54 C55 1.514(10)
C55 C56 1.378(10)
C55 C60 1.401(10)
C56 C57 1.383(9)
C56 H56 0.9300
C57 C58 1.398(9)
C58 C59 1.415(9)
C59 C60 1.373(9)
C60 H60 0.9300
C61 C64 1.533(14)
C61 H61A 0.9600
C61 H61B 0.9600
C61 H61C 0.9600
C62 C64 1.525(14)
C62 H62A 0.9600
C62 H62B 0.9600
C62 H62C 0.9600
C63 C64 1.534(15)
C63 H63A 0.9600
C63 H63B 0.9600
C63 H63C 0.9600
C64 C65 1.514(11)
C65 C70 1.365(11)
C65 C66 1.389(11)
C66 C67 1.386(9)
C66 H66 0.9300
C67 C68 1.426(10)
C68 C69 1.381(9)
C69 C70 1.400(9)
C70 H70 0.9300
C71 C74 1.54(2)
C71 H71A 0.9600
C71 H71B 0.9600
C71 H71C 0.9600
C72 C74 1.57(2)
C72 H72A 0.9600
C72 H72B 0.9600
C72 H72C 0.9600
C73 C74 1.52(2)
C73 H73A 0.9600
C73 H73B 0.9600
C73 H73C 0.9600
C71' C74 1.52(2)
C71' H71D 0.9600
C71' H71E 0.9600
C71' H71F 0.9600
C72' C74 1.57(2)
C72' H72D 0.9600
C72' H72E 0.9600
C72' H72F 0.9600
C73' C74 1.53(2)
C73' H73D 0.9600
C73' H73E 0.9600
C73' H73F 0.9600
C74 C75 1.518(10)
C75 C76 1.371(10)
C75 C80 1.418(11)
C76 C77 1.386(9)
C76 H76 0.9300
C77 C78 1.389(9)
C78 C79 1.397(9)
C79 C80 1.397(9)
C80 H80 0.9300
C81 C84 1.539(17)
C81 H81A 0.9600
C81 H81B 0.9600
C81 H81C 0.9600
C82 C84 1.540(18)
C82 H82A 0.9600
C82 H82B 0.9600
C82 H82C 0.9600
C83 C84 1.535(19)
C83 H83A 0.9600
C83 H83B 0.9600
C83 H83C 0.9600
C81' C84 1.54(2)
C81' H81D 0.9600
C81' H81E 0.9600
C81' H81F 0.9600
C82' C84 1.54(2)
C82' H82D 0.9600
C82' H82E 0.9600
C82' H82F 0.9600
C83' C84 1.54(2)
C83' H83D 0.9600
C83' H83E 0.9600
C83' H83F 0.9600
C84 C85 1.518(11)
C85 C86 1.366(11)
C85 C90 1.398(10)
C86 C87 1.388(10)
C86 H86 0.9300
C87 C88 1.415(10)
C88 C89 1.401(10)
C89 C90 1.397(9)
C90 H90 0.9300
C91 C94 1.525(14)
C91 H91A 0.9600
C91 H91B 0.9600
C91 H91C 0.9600
C92 C94 1.543(13)
C92 H92A 0.9600
C92 H92B 0.9600
C92 H92C 0.9600
C93 C94 1.534(14)
C93 H93A 0.9600
C93 H93B 0.9600
C93 H93C 0.9600
C94 C95 1.514(10)
C95 C96 1.382(10)
C95 C100 1.404(10)
C96 C97 1.413(9)
C96 H96 0.9300
C97 C98 1.407(9)
C98 C99 1.357(9)
C99 C100 1.361(9)
C100 H100 0.9300
C101 C104 1.539(17)
C101 H10A 0.9600
C101 H10B 0.9600
C101 H10C 0.9600
C102 C104 1.529(16)
C102 H10D 0.9600
C102 H10E 0.9600
C102 H10F 0.9600
C103 C104 1.554(18)
C103 H10G 0.9600
C103 H10H 0.9600
C103 H10I 0.9600
C10A C104 1.54(3)
C10A H10M 0.9600
C10A H10N 0.9600
C10A H10O 0.9600
C10B C104 1.52(3)
C10B H10J 0.9600
C10B H10K 0.9600
C10B H10L 0.9600
C10C C104 1.55(3)
C10C H10P 0.9600
C10C H10Q 0.9600
C10C H10R 0.9600
C104 C105 1.511(11)
C105 C110 1.400(11)
C105 C106 1.426(10)
C106 C107 1.388(10)
C106 H106 0.9300
C107 C108 1.424(10)
C108 C109 1.404(9)
C109 C110 1.396(10)
C110 H110 0.9300
C111 C114 1.528(19)
C111 H11D 0.9600
C111 H11E 0.9600
C111 H11F 0.9600
C112 C114 1.523(18)
C112 H11G 0.9600
C112 H11H 0.9600
C112 H11I 0.9600
C113 C114 1.558(19)
C113 H11J 0.9600
C113 H11K 0.9600
C113 H11L 0.9600
C11A C114 1.53(3)
C11A H11P 0.9600
C11A H11Q 0.9600
C11A H11R 0.9600
C11B C114 1.52(3)
C11B H11S 0.9600
C11B H11T 0.9600
C11B H11U 0.9600
C11C C114 1.56(3)
C11C H11M 0.9600
C11C H11N 0.9600
C11C H11O 0.9600
C114 C115 1.511(12)
C115 C116 1.366(12)
C115 C120 1.383(12)
C116 C117 1.359(10)
C116 H116 0.9300
C117 C118 1.419(11)
C118 C119 1.376(11)
C119 C120 1.398(11)
C120 H120 0.9300
C121 H12D 0.9600
C121 H12E 0.9600
C121 H12F 0.9600
C122 H12G 0.9600
C122 H12H 0.9600
C122 H12I 0.9600
C123 C124 1.500(11)
C123 H12J 0.9600
C123 H12K 0.9600
C123 H12L 0.9600
C124 C125 1.413(11)
C125 C126 1.373(10)
C125 H125 0.9300
C126 C127 1.489(11)
C127 H12M 0.9600
C127 H12N 0.9600
C127 H12O 0.9600
C128 H12P 0.9600
C128 H12Q 0.9600
C128 H12R 0.9600
C129 C130 1.511(10)
C129 H12S 0.9600
C129 H12T 0.9600
C129 H12U 0.9600
C130 C131 1.385(10)
C131 C132 1.407(10)
C131 H131 0.9300
C132 C133 1.469(10)
C133 H13D 0.9600
C133 H13E 0.9600
C133 H13F 0.9600
C134 H13G 0.9600
C134 H13H 0.9600
C134 H13I 0.9600
O22 C136 1.325(17)
C135 C136 1.37(2)
C135 H13J 0.9600
C135 H13K 0.9600
C135 H13L 0.9600
C136 C137 1.43(2)
C137 H13P 0.9600
C137 H13Q 0.9600
C137 H13R 0.9600
C138 C139 1.49(2)
C138 H13M 0.9600
C138 H13N 0.9600
C138 H13O 0.9600
C139 C140 1.49(2)
C140 H14J 0.9600
C140 H14K 0.9600
C140 H14L 0.9600
C141 C142 1.50(6)
C141 H14G 0.9600
C141 H14H 0.9600
C141 H14I 0.9600
C142 C143 1.50(5)
C143 H14M 0.9600
C143 H14N 0.9600
C143 H14O 0.9600
C144 H14D 0.9600
C144 H14E 0.9600
C144 H14F 0.9600
C145 H14A 0.9600
C145 H14B 0.9600
C145 H14C 0.9600

loop_
_geom_torsion_atom_site_label_1
_geom_torsion_atom_site_label_2
_geom_torsion_atom_site_label_3
_geom_torsion_atom_site_label_4
_geom_torsion
O9 Ho1 Ho2 O20 -54.7(2)
O6 Ho1 Ho2 O20 131.27(16)
O14 Ho1 Ho2 O20 -147.60(15)
O10 Ho1 Ho2 O20 -79.97(19)
O7 Ho1 Ho2 O20 67.28(19)
O13 Ho1 Ho2 O20 172.01(17)
S7 Ho1 Ho2 O20 55.78(12)
S10 Ho1 Ho2 O20 -10.69(12)
Ho5 Ho1 Ho2 O20 -133.24(11)
Ho4 Ho1 Ho2 O20 171.71(11)
O9 Ho1 Ho2 O19 12.8(2)
O6 Ho1 Ho2 O19 -161.18(17)
O14 Ho1 Ho2 O19 -80.05(17)
O10 Ho1 Ho2 O19 -12.4(2)
O7 Ho1 Ho2 O19 134.8(2)
O13 Ho1 Ho2 O19 -120.43(18)
S7 Ho1 Ho2 O19 123.34(14)
S10 Ho1 Ho2 O19 56.87(14)
Ho5 Ho1 Ho2 O19 -65.68(13)
Ho4 Ho1 Ho2 O19 -120.74(13)
O9 Ho1 Ho2 O15 96.4(2)
O6 Ho1 Ho2 O15 -77.62(15)
O14 Ho1 Ho2 O15 3.51(14)
O10 Ho1 Ho2 O15 71.14(18)
O7 Ho1 Ho2 O15 -141.61(19)
O13 Ho1 Ho2 O15 -36.88(16)
S7 Ho1 Ho2 O15 -153.11(10)
S10 Ho1 Ho2 O15 140.43(10)
Ho5 Ho1 Ho2 O15 17.87(10)
Ho4 Ho1 Ho2 O15 -37.18(10)
O9 Ho1 Ho2 O8 171.3(2)
O6 Ho1 Ho2 O8 -2.66(15)
O14 Ho1 Ho2 O8 78.47(14)
O10 Ho1 Ho2 O8 146.10(18)
O7 Ho1 Ho2 O8 -66.65(19)
O13 Ho1 Ho2 O8 38.08(16)
S7 Ho1 Ho2 O8 -78.15(10)
S10 Ho1 Ho2 O8 -144.61(10)
Ho5 Ho1 Ho2 O8 92.83(10)
Ho4 Ho1 Ho2 O8 37.78(10)
O9 Ho1 Ho2 O7 -122.0(3)
O6 Ho1 Ho2 O7 63.98(19)
O14 Ho1 Ho2 O7 145.12(19)
O10 Ho1 Ho2 O7 -147.3(2)
O13 Ho1 Ho2 O7 104.7(2)
S7 Ho1 Ho2 O7 -11.50(16)
S10 Ho1 Ho2 O7 -77.97(16)
Ho5 Ho1 Ho2 O7 159.48(16)
Ho4 Ho1 Ho2 O7 104.43(16)
O9 Ho1 Ho2 O21 168.5(5)
O6 Ho1 Ho2 O21 -5.5(5)
O14 Ho1 Ho2 O21 75.6(5)
O10 Ho1 Ho2 O21 143.3(5)
O7 Ho1 Ho2 O21 -69.5(5)
O13 Ho1 Ho2 O21 35.3(5)
S7 Ho1 Ho2 O21 -81.0(5)
S10 Ho1 Ho2 O21 -147.4(5)
Ho5 Ho1 Ho2 O21 90.0(5)
Ho4 Ho1 Ho2 O21 34.9(5)
O9 Ho1 Ho2 O10 25.2(3)
O6 Ho1 Ho2 O10 -148.76(19)
O14 Ho1 Ho2 O10 -67.63(18)
O7 Ho1 Ho2 O10 147.3(2)
O13 Ho1 Ho2 O10 -108.0(2)
S7 Ho1 Ho2 O10 135.76(16)
S10 Ho1 Ho2 O10 69.29(16)
Ho5 Ho1 Ho2 O10 -53.26(15)
Ho4 Ho1 Ho2 O10 -108.32(15)
O9 Ho1 Ho2 O13 133.3(2)
O6 Ho1 Ho2 O13 -40.74(16)
O14 Ho1 Ho2 O13 40.39(16)
O10 Ho1 Ho2 O13 108.0(2)
O7 Ho1 Ho2 O13 -104.7(2)
S7 Ho1 Ho2 O13 -116.23(13)
S10 Ho1 Ho2 O13 177.30(13)
Ho5 Ho1 Ho2 O13 54.75(12)
Ho4 Ho1 Ho2 O13 -0.30(12)
O9 Ho1 Ho2 S8 -119.5(2)
O6 Ho1 Ho2 S8 66.46(12)
O14 Ho1 Ho2 S8 147.59(11)
O10 Ho1 Ho2 S8 -144.79(16)
O7 Ho1 Ho2 S8 2.47(16)
O13 Ho1 Ho2 S8 107.20(13)
S7 Ho1 Ho2 S8 -9.03(5)
S10 Ho1 Ho2 S8 -75.50(5)
Ho5 Ho1 Ho2 S8 161.95(4)
Ho4 Ho1 Ho2 S8 106.90(4)
O9 Ho1 Ho2 Ho3 134.5(2)
O6 Ho1 Ho2 Ho3 -39.49(11)
O14 Ho1 Ho2 Ho3 41.64(10)
O10 Ho1 Ho2 Ho3 109.27(15)
O7 Ho1 Ho2 Ho3 -103.48(16)
O13 Ho1 Ho2 Ho3 1.25(12)
S7 Ho1 Ho2 Ho3 -114.98(4)
S10 Ho1 Ho2 Ho3 178.55(3)
Ho5 Ho1 Ho2 Ho3 56.002(9)
Ho4 Ho1 Ho2 Ho3 0.949(8)
O9 Ho1 Ho2 Ho5 78.5(2)
O6 Ho1 Ho2 Ho5 -95.50(11)
O14 Ho1 Ho2 Ho5 -14.36(10)
O10 Ho1 Ho2 Ho5 53.26(15)
O7 Ho1 Ho2 Ho5 -159.48(16)
O13 Ho1 Ho2 Ho5 -54.75(12)
S7 Ho1 Ho2 Ho5 -170.98(4)
S10 Ho1 Ho2 Ho5 122.55(3)
Ho4 Ho1 Ho2 Ho5 -55.054(10)
O20 Ho2 Ho3 O2 163.8(5)
O19 Ho2 Ho3 O2 -31.79(18)
O15 Ho2 Ho3 O2 -52.4(2)
O8 Ho2 Ho3 O2 98.3(2)
O7 Ho2 Ho3 O2 168.67(16)
O21 Ho2 Ho3 O2 33.90(17)
O10 Ho2 Ho3 O2 -117.27(16)
O13 Ho2 Ho3 O2 -152.48(18)
S8 Ho2 Ho3 O2 100.00(14)
Ho1 Ho2 Ho3 O2 -153.71(13)
Ho5 Ho2 Ho3 O2 -98.19(13)
O20 Ho2 Ho3 O8 65.5(5)
O19 Ho2 Ho3 O8 -130.1(2)
O15 Ho2 Ho3 O8 -150.7(2)
O7 Ho2 Ho3 O8 70.35(19)
O21 Ho2 Ho3 O8 -64.4(2)
O10 Ho2 Ho3 O8 144.41(19)
O13 Ho2 Ho3 O8 109.2(2)
S8 Ho2 Ho3 O8 1.68(17)
Ho1 Ho2 Ho3 O8 107.97(16)
Ho5 Ho2 Ho3 O8 163.48(16)
O20 Ho2 Ho3 O15 -143.8(5)
O19 Ho2 Ho3 O15 20.6(2)
O8 Ho2 Ho3 O15 150.7(2)
O7 Ho2 Ho3 O15 -138.93(18)
O21 Ho2 Ho3 O15 86.30(19)
O10 Ho2 Ho3 O15 -64.87(18)
O13 Ho2 Ho3 O15 -100.1(2)
S8 Ho2 Ho3 O15 152.40(16)
Ho1 Ho2 Ho3 O15 -101.31(15)
Ho5 Ho2 Ho3 O15 -45.79(15)
O20 Ho2 Ho3 O5 -3.0(5)
O19 Ho2 Ho3 O5 161.36(16)
O15 Ho2 Ho3 O5 140.76(19)
O8 Ho2 Ho3 O5 -68.52(19)
O7 Ho2 Ho3 O5 1.82(14)
O21 Ho2 Ho3 O5 -132.95(15)
O10 Ho2 Ho3 O5 75.88(14)
O13 Ho2 Ho3 O5 40.68(16)
S8 Ho2 Ho3 O5 -66.84(11)
Ho1 Ho2 Ho3 O5 39.45(10)
Ho5 Ho2 Ho3 O5 94.96(10)
O20 Ho2 Ho3 O3 -85.1(5)
O19 Ho2 Ho3 O3 79.26(17)
O15 Ho2 Ho3 O3 58.65(19)
O8 Ho2 Ho3 O3 -150.6(2)
O7 Ho2 Ho3 O3 -80.28(14)
O21 Ho2 Ho3 O3 144.95(16)
O10 Ho2 Ho3 O3 -6.22(14)
O13 Ho2 Ho3 O3 -41.43(16)
S8 Ho2 Ho3 O3 -148.95(11)
Ho1 Ho2 Ho3 O3 -42.66(11)
Ho5 Ho2 Ho3 O3 12.86(11)
O20 Ho2 Ho3 O13 -43.7(5)
O19 Ho2 Ho3 O13 120.68(18)
O15 Ho2 Ho3 O13 100.1(2)
O8 Ho2 Ho3 O13 -109.2(2)
O7 Ho2 Ho3 O13 -38.85(15)
O21 Ho2 Ho3 O13 -173.62(16)
O10 Ho2 Ho3 O13 35.21(15)
S8 Ho2 Ho3 O13 -107.52(13)
Ho1 Ho2 Ho3 O13 -1.23(12)
Ho5 Ho2 Ho3 O13 54.29(12)
O20 Ho2 Ho3 S5 71.3(5)
O19 Ho2 Ho3 S5 -124.27(13)
O15 Ho2 Ho3 S5 -144.88(16)
O8 Ho2 Ho3 S5 5.84(17)
O7 Ho2 Ho3 S5 76.19(10)
O21 Ho2 Ho3 S5 -58.58(12)
O10 Ho2 Ho3 S5 150.25(10)
O13 Ho2 Ho3 S5 115.04(13)
S8 Ho2 Ho3 S5 7.53(5)
Ho1 Ho2 Ho3 S5 113.82(4)
Ho5 Ho2 Ho3 S5 169.33(4)
O20 Ho2 Ho3 S2 -116.7(8)
O19 Ho2 Ho3 S2 47.7(7)
O15 Ho2 Ho3 S2 27.1(7)
O8 Ho2 Ho3 S2 178(44)
O7 Ho2 Ho3 S2 -111.8(7)
O21 Ho2 Ho3 S2 113.4(7)
O10 Ho2 Ho3 S2 -37.7(7)
O13 Ho2 Ho3 S2 -72.9(7)
S8 Ho2 Ho3 S2 180(77)
Ho1 Ho2 Ho3 S2 -74.2(7)
Ho5 Ho2 Ho3 S2 -18.6(7)
O20 Ho2 Ho3 Ho5 -98.0(5)
O19 Ho2 Ho3 Ho5 66.40(13)
O15 Ho2 Ho3 Ho5 45.79(15)
O8 Ho2 Ho3 Ho5 -163.48(16)
O7 Ho2 Ho3 Ho5 -93.14(10)
O21 Ho2 Ho3 Ho5 132.09(11)
O10 Ho2 Ho3 Ho5 -19.08(10)
O13 Ho2 Ho3 Ho5 -54.29(12)
S8 Ho2 Ho3 Ho5 -161.80(4)
Ho1 Ho2 Ho3 Ho5 -55.514(9)
O20 Ho2 Ho3 Ho4 -43.4(5)
O19 Ho2 Ho3 Ho4 120.98(13)
O15 Ho2 Ho3 Ho4 100.37(15)
O8 Ho2 Ho3 Ho4 -108.91(16)
O7 Ho2 Ho3 Ho4 -38.56(10)
O21 Ho2 Ho3 Ho4 -173.33(11)
O10 Ho2 Ho3 Ho4 35.50(10)
O13 Ho2 Ho3 Ho4 0.29(12)
S8 Ho2 Ho3 Ho4 -107.23(4)
Ho1 Ho2 Ho3 Ho4 -0.936(8)
Ho5 Ho2 Ho3 Ho4 54.578(10)
O9 Ho1 Ho4 O17 156.7(6)
O6 Ho1 Ho4 O17 58.5(6)
O14 Ho1 Ho4 O17 -151.5(6)
O10 Ho1 Ho4 O17 -92.5(6)
O7 Ho1 Ho4 O17 -11.7(6)
O13 Ho1 Ho4 O17 -52.0(6)
S7 Ho1 Ho4 O17 62.7(5)
S10 Ho1 Ho4 O17 -144.8(10)
Ho5 Ho1 Ho4 O17 -106.1(5)
Ho2 Ho1 Ho4 O17 -51.7(5)
O9 Ho1 Ho4 O16 -32.3(2)
O6 Ho1 Ho4 O16 -130.5(2)
O14 Ho1 Ho4 O16 19.5(2)
O10 Ho1 Ho4 O16 78.56(17)
O7 Ho1 Ho4 O16 159.35(18)
O13 Ho1 Ho4 O16 119.07(19)
S7 Ho1 Ho4 O16 -126.25(15)
S10 Ho1 Ho4 O16 26.3(9)
Ho5 Ho1 Ho4 O16 64.99(14)
Ho2 Ho1 Ho4 O16 119.37(14)
O9 Ho1 Ho4 O14 -51.8(2)
O6 Ho1 Ho4 O14 -150.0(2)
O10 Ho1 Ho4 O14 59.01(19)
O7 Ho1 Ho4 O14 139.80(19)
O13 Ho1 Ho4 O14 99.5(2)
S7 Ho1 Ho4 O14 -145.79(16)
S10 Ho1 Ho4 O14 6.7(9)
Ho5 Ho1 Ho4 O14 45.44(16)
Ho2 Ho1 Ho4 O14 99.82(16)
O9 Ho1 Ho4 O18 33.87(18)
O6 Ho1 Ho4 O18 -64.3(2)
O14 Ho1 Ho4 O18 85.7(2)
O10 Ho1 Ho4 O18 144.72(16)
O7 Ho1 Ho4 O18 -134.49(16)
O13 Ho1 Ho4 O18 -174.77(17)
S7 Ho1 Ho4 O18 -60.09(13)
S10 Ho1 Ho4 O18 92.4(9)
Ho5 Ho1 Ho4 O18 131.15(12)
Ho2 Ho1 Ho4 O18 -174.47(12)
O9 Ho1 Ho4 O6 98.2(2)
O14 Ho1 Ho4 O6 150.0(2)
O10 Ho1 Ho4 O6 -150.96(19)
O7 Ho1 Ho4 O6 -70.17(19)
O13 Ho1 Ho4 O6 -110.4(2)
S7 Ho1 Ho4 O6 4.24(17)
S10 Ho1 Ho4 O6 156.8(9)
Ho5 Ho1 Ho4 O6 -164.53(16)
Ho2 Ho1 Ho4 O6 -110.14(16)
O9 Ho1 Ho4 O5 169.72(17)
O6 Ho1 Ho4 O5 71.53(19)
O14 Ho1 Ho4 O5 -138.44(19)
O10 Ho1 Ho4 O5 -79.43(14)
O7 Ho1 Ho4 O5 1.36(14)
O13 Ho1 Ho4 O5 -38.92(16)
S7 Ho1 Ho4 O5 75.76(11)
S10 Ho1 Ho4 O5 -131.7(9)
Ho5 Ho1 Ho4 O5 -93.00(10)
Ho2 Ho1 Ho4 O5 -38.62(10)
O9 Ho1 Ho4 O3 -115.28(16)
O6 Ho1 Ho4 O3 146.52(19)
O14 Ho1 Ho4 O3 -63.45(18)
O10 Ho1 Ho4 O3 -4.44(13)
O7 Ho1 Ho4 O3 76.36(14)
O13 Ho1 Ho4 O3 36.08(15)
S7 Ho1 Ho4 O3 150.76(10)
S10 Ho1 Ho4 O3 -56.7(9)
Ho5 Ho1 Ho4 O3 -18.01(9)
Ho2 Ho1 Ho4 O3 36.38(9)
O9 Ho1 Ho4 O13 -151.36(18)
O6 Ho1 Ho4 O13 110.4(2)
O14 Ho1 Ho4 O13 -99.5(2)
O10 Ho1 Ho4 O13 -40.51(16)
O7 Ho1 Ho4 O13 40.28(16)
S7 Ho1 Ho4 O13 114.68(13)
S10 Ho1 Ho4 O13 -92.8(9)
Ho5 Ho1 Ho4 O13 -54.08(12)
Ho2 Ho1 Ho4 O13 0.30(12)
O9 Ho1 Ho4 S6 101.37(14)
O6 Ho1 Ho4 S6 3.17(17)
O14 Ho1 Ho4 S6 153.20(16)
O10 Ho1 Ho4 S6 -147.79(11)
O7 Ho1 Ho4 S6 -66.99(11)
O13 Ho1 Ho4 S6 -107.27(13)
S7 Ho1 Ho4 S6 7.41(5)
S10 Ho1 Ho4 S6 159.9(9)
Ho5 Ho1 Ho4 S6 -161.36(4)
Ho2 Ho1 Ho4 S6 -106.97(4)
O9 Ho1 Ho4 Ho3 -152.60(13)
O6 Ho1 Ho4 Ho3 109.21(16)
O14 Ho1 Ho4 Ho3 -100.76(16)
O10 Ho1 Ho4 Ho3 -41.75(10)
O7 Ho1 Ho4 Ho3 39.04(10)
O13 Ho1 Ho4 Ho3 -1.24(12)
S7 Ho1 Ho4 Ho3 113.44(4)
S10 Ho1 Ho4 Ho3 -94.0(9)
Ho5 Ho1 Ho4 Ho3 -55.322(8)
Ho2 Ho1 Ho4 Ho3 -0.939(8)
O9 Ho1 Ho4 Ho5 -97.28(13)
O6 Ho1 Ho4 Ho5 164.53(16)
O14 Ho1 Ho4 Ho5 -45.44(16)
O10 Ho1 Ho4 Ho5 13.57(10)
O7 Ho1 Ho4 Ho5 94.36(10)
O13 Ho1 Ho4 Ho5 54.08(12)
S7 Ho1 Ho4 Ho5 168.77(4)
S10 Ho1 Ho4 Ho5 -38.7(9)
Ho2 Ho1 Ho4 Ho5 54.384(9)
O2 Ho3 Ho4 O17 -53.6(2)
O8 Ho3 Ho4 O17 130.38(16)
O15 Ho3 Ho4 O17 -149.04(16)
O5 Ho3 Ho4 O17 66.2(2)
O3 Ho3 Ho4 O17 -81.79(19)
O13 Ho3 Ho4 O17 171.09(17)
S5 Ho3 Ho4 O17 55.73(13)
S2 Ho3 Ho4 O17 -12.24(13)
Ho5 Ho3 Ho4 O17 -134.54(12)
Ho2 Ho3 Ho4 O17 170.79(12)
O2 Ho3 Ho4 O16 15.8(2)
O8 Ho3 Ho4 O16 -160.19(18)
O15 Ho3 Ho4 O16 -79.62(17)
O5 Ho3 Ho4 O16 135.6(2)
O3 Ho3 Ho4 O16 -12.4(2)
O13 Ho3 Ho4 O16 -119.48(19)
S5 Ho3 Ho4 O16 125.16(15)
S2 Ho3 Ho4 O16 57.19(15)
Ho5 Ho3 Ho4 O16 -65.11(14)
Ho2 Ho3 Ho4 O16 -119.78(14)
O2 Ho3 Ho4 O14 97.9(2)
O8 Ho3 Ho4 O14 -78.08(14)
O15 Ho3 Ho4 O14 2.50(14)
O5 Ho3 Ho4 O14 -142.24(19)
O3 Ho3 Ho4 O14 69.75(18)
O13 Ho3 Ho4 O14 -37.37(15)
S5 Ho3 Ho4 O14 -152.73(10)
S2 Ho3 Ho4 O14 139.30(10)
Ho5 Ho3 Ho4 O14 17.00(10)
Ho2 Ho3 Ho4 O14 -37.67(10)
O2 Ho3 Ho4 O18 168.3(6)
O8 Ho3 Ho4 O18 -7.7(6)
O15 Ho3 Ho4 O18 72.9(6)
O5 Ho3 Ho4 O18 -71.8(6)
O3 Ho3 Ho4 O18 140.2(6)
O13 Ho3 Ho4 O18 33.0(6)
S5 Ho3 Ho4 O18 -82.3(6)
S2 Ho3 Ho4 O18 -150.3(6)
Ho5 Ho3 Ho4 O18 87.4(6)
Ho2 Ho3 Ho4 O18 32.7(6)
O2 Ho3 Ho4 O6 172.9(2)
O8 Ho3 Ho4 O6 -3.08(15)
O15 Ho3 Ho4 O6 77.50(14)
O5 Ho3 Ho4 O6 -67.24(19)
O3 Ho3 Ho4 O6 144.74(18)
O13 Ho3 Ho4 O6 37.63(16)
S5 Ho3 Ho4 O6 -77.73(10)
S2 Ho3 Ho4 O6 -145.70(10)
Ho5 Ho3 Ho4 O6 92.00(10)
Ho2 Ho3 Ho4 O6 37.33(10)
O2 Ho3 Ho4 O5 -119.9(3)
O8 Ho3 Ho4 O5 64.17(19)
O15 Ho3 Ho4 O5 144.74(19)
O3 Ho3 Ho4 O5 -148.0(2)
O13 Ho3 Ho4 O5 104.9(2)
S5 Ho3 Ho4 O5 -10.49(17)
S2 Ho3 Ho4 O5 -78.46(17)
Ho5 Ho3 Ho4 O5 159.24(16)
Ho2 Ho3 Ho4 O5 104.57(16)
O2 Ho3 Ho4 O3 28.2(3)
O8 Ho3 Ho4 O3 -147.82(19)
O15 Ho3 Ho4 O3 -67.25(18)
O5 Ho3 Ho4 O3 148.0(2)
O13 Ho3 Ho4 O3 -107.11(19)
S5 Ho3 Ho4 O3 137.53(16)
S2 Ho3 Ho4 O3 69.56(16)
Ho5 Ho3 Ho4 O3 -52.75(15)
Ho2 Ho3 Ho4 O3 -107.41(15)
O2 Ho3 Ho4 O13 135.3(2)
O8 Ho3 Ho4 O13 -40.71(16)
O15 Ho3 Ho4 O13 39.87(16)
O5 Ho3 Ho4 O13 -104.9(2)
O3 Ho3 Ho4 O13 107.11(19)
S5 Ho3 Ho4 O13 -115.36(13)
S2 Ho3 Ho4 O13 176.67(13)
Ho5 Ho3 Ho4 O13 54.37(12)
Ho2 Ho3 Ho4 O13 -0.30(12)
O2 Ho3 Ho4 S6 -118.3(2)
O8 Ho3 Ho4 S6 65.77(11)
O15 Ho3 Ho4 S6 146.35(11)
O5 Ho3 Ho4 S6 1.61(17)
O3 Ho3 Ho4 S6 -146.40(15)
O13 Ho3 Ho4 S6 106.48(13)
S5 Ho3 Ho4 S6 -8.88(5)
S2 Ho3 Ho4 S6 -76.85(5)
Ho5 Ho3 Ho4 S6 160.85(3)
Ho2 Ho3 Ho4 S6 106.18(4)
O2 Ho3 Ho4 Ho1 136.5(2)
O8 Ho3 Ho4 Ho1 -39.46(11)
O15 Ho3 Ho4 Ho1 41.12(10)
O5 Ho3 Ho4 Ho1 -103.62(16)
O3 Ho3 Ho4 Ho1 108.37(15)
O13 Ho3 Ho4 Ho1 1.25(12)
S5 Ho3 Ho4 Ho1 -114.11(4)
S2 Ho3 Ho4 Ho1 177.92(3)
Ho5 Ho3 Ho4 Ho1 55.622(9)
Ho2 Ho3 Ho4 Ho1 0.954(8)
O2 Ho3 Ho4 Ho5 80.9(2)
O8 Ho3 Ho4 Ho5 -95.08(11)
O15 Ho3 Ho4 Ho5 -14.50(10)
O5 Ho3 Ho4 Ho5 -159.24(16)
O3 Ho3 Ho4 Ho5 52.75(15)
O13 Ho3 Ho4 Ho5 -54.37(12)
S5 Ho3 Ho4 Ho5 -169.73(4)
S2 Ho3 Ho4 Ho5 122.30(3)
Ho2 Ho3 Ho4 Ho5 -54.669(9)
O9 Ho1 Ho5 O11 -14.22(17)
O6 Ho1 Ho5 O11 -128.89(16)
O14 Ho1 Ho5 O11 -74.51(19)
O10 Ho1 Ho5 O11 79.66(18)
O7 Ho1 Ho5 O11 140.16(16)
O13 Ho1 Ho5 O11 -175.60(18)
S7 Ho1 Ho5 O11 175.2(2)
S10 Ho1 Ho5 O11 59.81(12)
Ho4 Ho1 Ho5 O11 -118.55(12)
Ho2 Ho1 Ho5 O11 126.94(12)
O9 Ho1 Ho5 O4 -140.4(10)
O6 Ho1 Ho5 O4 105.0(10)
O14 Ho1 Ho5 O4 159.3(10)
O10 Ho1 Ho5 O4 -46.5(10)
O7 Ho1 Ho5 O4 14.0(10)
O13 Ho1 Ho5 O4 58.3(10)
S7 Ho1 Ho5 O4 49.1(10)
S10 Ho1 Ho5 O4 -66.3(10)
Ho4 Ho1 Ho5 O4 115.3(10)
Ho2 Ho1 Ho5 O4 0.8(10)
O9 Ho1 Ho5 O14 60.3(2)
O6 Ho1 Ho5 O14 -54.38(18)
O10 Ho1 Ho5 O14 154.2(2)
O7 Ho1 Ho5 O14 -145.33(18)
O13 Ho1 Ho5 O14 -101.1(2)
S7 Ho1 Ho5 O14 -110.3(2)
S10 Ho1 Ho5 O14 134.33(15)
Ho4 Ho1 Ho5 O14 -44.03(15)
Ho2 Ho1 Ho5 O14 -158.55(15)
O9 Ho1 Ho5 O15 -158.90(16)
O6 Ho1 Ho5 O15 86.43(15)
O14 Ho1 Ho5 O15 140.81(18)
O10 Ho1 Ho5 O15 -65.02(16)
O7 Ho1 Ho5 O15 -4.52(14)
O13 Ho1 Ho5 O15 39.73(16)
S7 Ho1 Ho5 O15 30.5(2)
S10 Ho1 Ho5 O15 -84.86(10)
Ho4 Ho1 Ho5 O15 96.78(10)
Ho2 Ho1 Ho5 O15 -17.74(10)
O9 Ho1 Ho5 O3 121.75(16)
O6 Ho1 Ho5 O3 7.08(14)
O14 Ho1 Ho5 O3 61.46(18)
O10 Ho1 Ho5 O3 -144.37(16)
O7 Ho1 Ho5 O3 -83.86(14)
O13 Ho1 Ho5 O3 -39.62(16)
S7 Ho1 Ho5 O3 -48.8(2)
S10 Ho1 Ho5 O3 -164.21(10)
Ho4 Ho1 Ho5 O3 17.43(9)
Ho2 Ho1 Ho5 O3 -97.08(9)
O9 Ho1 Ho5 O10 -93.88(18)
O6 Ho1 Ho5 O10 151.45(17)
O14 Ho1 Ho5 O10 -154.2(2)
O7 Ho1 Ho5 O10 60.50(17)
O13 Ho1 Ho5 O10 104.75(18)
S7 Ho1 Ho5 O10 95.5(2)
S10 Ho1 Ho5 O10 -19.84(14)
Ho4 Ho1 Ho5 O10 161.79(13)
Ho2 Ho1 Ho5 O10 47.28(13)
O9 Ho1 Ho5 O13 161.37(18)
O6 Ho1 Ho5 O13 46.71(17)
O14 Ho1 Ho5 O13 101.1(2)
O10 Ho1 Ho5 O13 -104.75(18)
O7 Ho1 Ho5 O13 -44.24(17)
S7 Ho1 Ho5 O13 -9.2(2)
S10 Ho1 Ho5 O13 -124.59(13)
Ho4 Ho1 Ho5 O13 57.05(13)
Ho2 Ho1 Ho5 O13 -57.46(13)
O9 Ho1 Ho5 S3 56.51(13)
O6 Ho1 Ho5 S3 -58.16(12)
O14 Ho1 Ho5 S3 -3.78(15)
O10 Ho1 Ho5 S3 150.39(14)
O7 Ho1 Ho5 S3 -149.11(11)
O13 Ho1 Ho5 S3 -104.87(14)
S7 Ho1 Ho5 S3 -114.08(18)
S10 Ho1 Ho5 S3 130.54(5)
Ho4 Ho1 Ho5 S3 -47.82(4)
Ho2 Ho1 Ho5 S3 -162.33(4)
O9 Ho1 Ho5 S11 -79.41(13)
O6 Ho1 Ho5 S11 165.92(11)
O14 Ho1 Ho5 S11 -139.70(15)
O10 Ho1 Ho5 S11 14.47(14)
O7 Ho1 Ho5 S11 74.97(11)
O13 Ho1 Ho5 S11 119.22(13)
S7 Ho1 Ho5 S11 110.00(18)
S10 Ho1 Ho5 S11 -5.37(5)
Ho4 Ho1 Ho5 S11 176.27(3)
Ho2 Ho1 Ho5 S11 61.75(3)
O9 Ho1 Ho5 Ho3 161.69(13)
O6 Ho1 Ho5 Ho3 47.02(11)
O14 Ho1 Ho5 Ho3 101.40(15)
O10 Ho1 Ho5 Ho3 -104.43(13)
O7 Ho1 Ho5 Ho3 -43.93(10)
O13 Ho1 Ho5 Ho3 0.31(13)
S7 Ho1 Ho5 Ho3 -8.90(18)
S10 Ho1 Ho5 Ho3 -124.28(4)
Ho4 Ho1 Ho5 Ho3 57.364(8)
Ho2 Ho1 Ho5 Ho3 -57.149(10)
O9 Ho1 Ho5 Ho2 -141.16(13)
O6 Ho1 Ho5 Ho2 104.17(11)
O14 Ho1 Ho5 Ho2 158.55(15)
O10 Ho1 Ho5 Ho2 -47.28(13)
O7 Ho1 Ho5 Ho2 13.22(10)
O13 Ho1 Ho5 Ho2 57.46(13)
S7 Ho1 Ho5 Ho2 48.25(17)
S10 Ho1 Ho5 Ho2 -67.13(4)
Ho4 Ho1 Ho5 Ho2 114.512(10)
O2 Ho3 Ho5 O11 -141.3(14)
O8 Ho3 Ho5 O11 103.3(14)
O15 Ho3 Ho5 O11 158.0(14)
O5 Ho3 Ho5 O11 13.1(14)
O3 Ho3 Ho5 O11 -48.4(14)
O13 Ho3 Ho5 O11 55.9(14)
S5 Ho3 Ho5 O11 55.4(14)
S2 Ho3 Ho5 O11 -66.8(14)
Ho2 Ho3 Ho5 O11 114.3(14)
Ho4 Ho3 Ho5 O11 -0.4(14)
O2 Ho3 Ho5 O4 -11.64(18)
O8 Ho3 Ho5 O4 -127.03(16)
O15 Ho3 Ho5 O4 -72.39(19)
O5 Ho3 Ho5 O4 142.72(16)
O3 Ho3 Ho5 O4 81.24(19)
O13 Ho3 Ho5 O4 -174.51(18)
S5 Ho3 Ho5 O4 -175.0(2)
S2 Ho3 Ho5 O4 62.83(13)
Ho2 Ho3 Ho5 O4 -116.08(12)
Ho4 Ho3 Ho5 O4 129.21(12)
O2 Ho3 Ho5 O14 -157.82(16)
O8 Ho3 Ho5 O14 86.79(14)
O15 Ho3 Ho5 O14 141.43(18)
O5 Ho3 Ho5 O14 -3.47(14)
O3 Ho3 Ho5 O14 -64.94(17)
O13 Ho3 Ho5 O14 39.31(16)
S5 Ho3 Ho5 O14 38.8(2)
S2 Ho3 Ho5 O14 -83.36(10)
Ho2 Ho3 Ho5 O14 97.74(9)
Ho4 Ho3 Ho5 O14 -16.98(9)
O2 Ho3 Ho5 O15 60.7(2)
O8 Ho3 Ho5 O15 -54.64(18)
O5 Ho3 Ho5 O15 -144.90(19)
O3 Ho3 Ho5 O15 153.6(2)
O13 Ho3 Ho5 O15 -102.1(2)
S5 Ho3 Ho5 O15 -102.6(2)
S2 Ho3 Ho5 O15 135.21(15)
Ho2 Ho3 Ho5 O15 -43.69(15)
Ho4 Ho3 Ho5 O15 -158.41(15)
O2 Ho3 Ho5 O3 -92.88(19)
O8 Ho3 Ho5 O3 151.73(18)
O15 Ho3 Ho5 O3 -153.6(2)
O5 Ho3 Ho5 O3 61.47(18)
O13 Ho3 Ho5 O3 104.25(19)
S5 Ho3 Ho5 O3 103.7(2)
S2 Ho3 Ho5 O3 -18.42(15)
Ho2 Ho3 Ho5 O3 162.68(14)
Ho4 Ho3 Ho5 O3 47.96(14)
O2 Ho3 Ho5 O10 122.78(16)
O8 Ho3 Ho5 O10 7.39(14)
O15 Ho3 Ho5 O10 62.03(18)
O5 Ho3 Ho5 O10 -82.87(14)
O3 Ho3 Ho5 O10 -144.34(17)
O13 Ho3 Ho5 O10 -40.09(16)
S5 Ho3 Ho5 O10 -40.6(2)
S2 Ho3 Ho5 O10 -162.76(10)
Ho2 Ho3 Ho5 O10 18.34(9)
Ho4 Ho3 Ho5 O10 -96.38(9)
O2 Ho3 Ho5 O13 162.87(18)
O8 Ho3 Ho5 O13 47.48(17)
O15 Ho3 Ho5 O13 102.1(2)
O5 Ho3 Ho5 O13 -42.78(17)
O3 Ho3 Ho5 O13 -104.25(19)
S5 Ho3 Ho5 O13 -0.5(2)
S2 Ho3 Ho5 O13 -122.67(13)
Ho2 Ho3 Ho5 O13 58.43(13)
Ho4 Ho3 Ho5 O13 -56.29(13)
O2 Ho3 Ho5 S3 -77.17(14)
O8 Ho3 Ho5 S3 167.44(12)
O15 Ho3 Ho5 S3 -137.92(15)
O5 Ho3 Ho5 S3 77.18(11)
O3 Ho3 Ho5 S3 15.71(15)
O13 Ho3 Ho5 S3 119.96(13)
S5 Ho3 Ho5 S3 119.45(18)
S2 Ho3 Ho5 S3 -2.71(5)
Ho2 Ho3 Ho5 S3 178.39(4)
Ho4 Ho3 Ho5 S3 63.67(4)
O2 Ho3 Ho5 S11 58.19(14)
O8 Ho3 Ho5 S11 -57.20(12)
O15 Ho3 Ho5 S11 -2.56(15)
O5 Ho3 Ho5 S11 -147.45(11)
O3 Ho3 Ho5 S11 151.07(15)
O13 Ho3 Ho5 S11 -104.68(13)
S5 Ho3 Ho5 S11 -105.18(18)
S2 Ho3 Ho5 S11 132.65(5)
Ho2 Ho3 Ho5 S11 -46.25(4)
Ho4 Ho3 Ho5 S11 -160.96(4)
O2 Ho3 Ho5 Ho1 162.55(13)
O8 Ho3 Ho5 Ho1 47.17(11)
O15 Ho3 Ho5 Ho1 101.81(15)
O5 Ho3 Ho5 Ho1 -43.09(11)
O3 Ho3 Ho5 Ho1 -104.56(14)
O13 Ho3 Ho5 Ho1 -0.31(13)
S5 Ho3 Ho5 Ho1 -0.82(18)
S2 Ho3 Ho5 Ho1 -122.98(4)
Ho2 Ho3 Ho5 Ho1 58.116(10)
Ho4 Ho3 Ho5 Ho1 -56.600(8)
O2 Ho3 Ho5 Ho2 104.44(13)
O8 Ho3 Ho5 Ho2 -10.95(11)
O15 Ho3 Ho5 Ho2 43.69(15)
O5 Ho3 Ho5 Ho2 -101.21(11)
O3 Ho3 Ho5 Ho2 -162.68(14)
O13 Ho3 Ho5 Ho2 -58.43(13)
S5 Ho3 Ho5 Ho2 -58.93(18)
S2 Ho3 Ho5 Ho2 178.90(4)
Ho4 Ho3 Ho5 Ho2 -114.715(11)
O20 Ho2 Ho5 O11 -11.0(2)
O19 Ho2 Ho5 O11 57.24(18)
O15 Ho2 Ho5 O11 138.4(2)
O8 Ho2 Ho5 O11 -164.36(18)
O7 Ho2 Ho5 O11 -84.16(17)
O21 Ho2 Ho5 O11 124.71(19)
O10 Ho2 Ho5 O11 -23.5(2)
O13 Ho2 Ho5 O11 -122.60(18)
S8 Ho2 Ho5 O11 -122.70(17)
Ho3 Ho2 Ho5 O11 -174.68(14)
Ho1 Ho2 Ho5 O11 -71.43(14)
O20 Ho2 Ho5 O4 -119.47(19)
O19 Ho2 Ho5 O4 -51.23(18)
O15 Ho2 Ho5 O4 29.9(2)
O8 Ho2 Ho5 O4 87.17(17)
O7 Ho2 Ho5 O4 167.37(17)
O21 Ho2 Ho5 O4 16.24(19)
O10 Ho2 Ho5 O4 -131.93(19)
O13 Ho2 Ho5 O4 128.93(18)
S8 Ho2 Ho5 O4 128.83(16)
Ho3 Ho2 Ho5 O4 76.85(13)
Ho1 Ho2 Ho5 O4 -179.90(13)
O20 Ho2 Ho5 O14 74.32(17)
O19 Ho2 Ho5 O14 142.56(15)
O15 Ho2 Ho5 O14 -136.31(19)
O8 Ho2 Ho5 O14 -79.04(14)
O7 Ho2 Ho5 O14 1.16(14)
O21 Ho2 Ho5 O14 -149.97(16)
O10 Ho2 Ho5 O14 61.86(17)
O13 Ho2 Ho5 O14 -37.28(15)
S8 Ho2 Ho5 O14 -37.38(14)
Ho3 Ho2 Ho5 O14 -89.36(10)
Ho1 Ho2 Ho5 O14 13.89(10)
O20 Ho2 Ho5 O15 -149.4(2)
O19 Ho2 Ho5 O15 -81.1(2)
O8 Ho2 Ho5 O15 57.27(19)
O7 Ho2 Ho5 O15 137.47(19)
O21 Ho2 Ho5 O15 -13.7(2)
O10 Ho2 Ho5 O15 -161.8(2)
O13 Ho2 Ho5 O15 99.0(2)
S8 Ho2 Ho5 O15 98.93(18)
Ho3 Ho2 Ho5 O15 46.95(16)
Ho1 Ho2 Ho5 O15 150.20(16)
O20 Ho2 Ho5 O3 152.21(17)
O19 Ho2 Ho5 O3 -139.56(15)
O15 Ho2 Ho5 O3 -58.42(18)
O8 Ho2 Ho5 O3 -1.15(14)
O7 Ho2 Ho5 O3 79.05(14)
O21 Ho2 Ho5 O3 -72.08(16)
O10 Ho2 Ho5 O3 139.75(17)
O13 Ho2 Ho5 O3 40.61(15)
S8 Ho2 Ho5 O3 40.50(13)
Ho3 Ho2 Ho5 O3 -11.47(10)
Ho1 Ho2 Ho5 O3 91.78(10)
O20 Ho2 Ho5 O10 12.5(2)
O19 Ho2 Ho5 O10 80.70(18)
O15 Ho2 Ho5 O10 161.8(2)
O8 Ho2 Ho5 O10 -140.90(17)
O7 Ho2 Ho5 O10 -60.70(17)
O21 Ho2 Ho5 O10 148.17(19)
O13 Ho2 Ho5 O10 -99.14(18)
S8 Ho2 Ho5 O10 -99.24(17)
Ho3 Ho2 Ho5 O10 -151.22(14)
Ho1 Ho2 Ho5 O10 -47.97(14)
O20 Ho2 Ho5 O13 111.60(18)
O19 Ho2 Ho5 O13 179.84(16)
O15 Ho2 Ho5 O13 -99.0(2)
O8 Ho2 Ho5 O13 -41.76(15)
O7 Ho2 Ho5 O13 38.44(15)
O21 Ho2 Ho5 O13 -112.69(18)
O10 Ho2 Ho5 O13 99.14(18)
S8 Ho2 Ho5 O13 -0.11(15)
Ho3 Ho2 Ho5 O13 -52.08(12)
Ho1 Ho2 Ho5 O13 51.17(12)
O20 Ho2 Ho5 S3 157.8(2)
O19 Ho2 Ho5 S3 -133.98(18)
O15 Ho2 Ho5 S3 -52.9(2)
O8 Ho2 Ho5 S3 4.42(17)
O7 Ho2 Ho5 S3 84.62(17)
O21 Ho2 Ho5 S3 -66.51(19)
O10 Ho2 Ho5 S3 145.3(2)
O13 Ho2 Ho5 S3 46.18(18)
S8 Ho2 Ho5 S3 46.07(17)
Ho3 Ho2 Ho5 S3 -5.90(14)
Ho1 Ho2 Ho5 S3 97.35(14)
O20 Ho2 Ho5 S11 -57.31(15)
O19 Ho2 Ho5 S11 10.93(12)
O15 Ho2 Ho5 S11 92.06(16)
O8 Ho2 Ho5 S11 149.33(11)
O7 Ho2 Ho5 S11 -130.47(11)
O21 Ho2 Ho5 S11 78.40(14)
O10 Ho2 Ho5 S11 -69.77(14)
O13 Ho2 Ho5 S11 -168.91(12)
S8 Ho2 Ho5 S11 -169.01(10)
Ho3 Ho2 Ho5 S11 139.01(3)
Ho1 Ho2 Ho5 S11 -117.74(3)
O20 Ho2 Ho5 Ho1 60.43(14)
O19 Ho2 Ho5 Ho1 128.66(12)
O15 Ho2 Ho5 Ho1 -150.20(16)
O8 Ho2 Ho5 Ho1 -92.93(10)
O7 Ho2 Ho5 Ho1 -12.73(10)
O21 Ho2 Ho5 Ho1 -163.86(13)
O10 Ho2 Ho5 Ho1 47.97(14)
O13 Ho2 Ho5 Ho1 -51.17(11)
S8 Ho2 Ho5 Ho1 -51.28(10)
Ho3 Ho2 Ho5 Ho1 -103.251(11)
O20 Ho2 Ho5 Ho3 163.68(14)
O19 Ho2 Ho5 Ho3 -128.08(12)
O15 Ho2 Ho5 Ho3 -46.95(16)
O8 Ho2 Ho5 Ho3 10.32(10)
O7 Ho2 Ho5 Ho3 90.52(10)
O21 Ho2 Ho5 Ho3 -60.61(13)
O10 Ho2 Ho5 Ho3 151.22(14)
O13 Ho2 Ho5 Ho3 52.08(11)
S8 Ho2 Ho5 Ho3 51.97(10)
Ho1 Ho2 Ho5 Ho3 103.251(11)
O8 Ho3 O2 C18 -129.6(6)
O15 Ho3 O2 C18 156.2(6)
O5 Ho3 O2 C18 -14.6(7)
O3 Ho3 O2 C18 73.3(6)
O13 Ho3 O2 C18 144.6(5)
S5 Ho3 O2 C18 -62.9(6)
S2 Ho3 O2 C18 10.2(6)
Ho5 Ho3 O2 C18 120.5(6)
Ho2 Ho3 O2 C18 -173.1(5)
Ho4 Ho3 O2 C18 54.5(7)
O2 Ho3 O3 C28 -32.0(5)
O8 Ho3 O3 C28 -177.4(4)
O15 Ho3 O3 C28 -114.3(4)
O5 Ho3 O3 C28 110.2(5)
O13 Ho3 O3 C28 179.9(5)
S5 Ho3 O3 C28 64.9(5)
S2 Ho3 O3 C28 30.6(4)
Ho5 Ho3 O3 C28 -131.5(5)
Ho2 Ho3 O3 C28 -147.6(4)
Ho4 Ho3 O3 C28 130.7(5)
O2 Ho3 O3 Ho4 -162.67(16)
O8 Ho3 O3 Ho4 51.9(3)
O15 Ho3 O3 Ho4 115.08(15)
O5 Ho3 O3 Ho4 -20.48(14)
O13 Ho3 O3 Ho4 49.20(13)
S5 Ho3 O3 Ho4 -65.76(19)
S2 Ho3 O3 Ho4 -100.03(13)
Ho5 Ho3 O3 Ho4 97.81(16)
Ho2 Ho3 O3 Ho4 81.71(12)
O2 Ho3 O3 Ho5 99.52(16)
O8 Ho3 O3 Ho5 -45.9(3)
O15 Ho3 O3 Ho5 17.27(14)
O5 Ho3 O3 Ho5 -118.29(15)
O13 Ho3 O3 Ho5 -48.61(13)
S5 Ho3 O3 Ho5 -163.57(6)
S2 Ho3 O3 Ho5 162.16(14)
Ho2 Ho3 O3 Ho5 -16.10(13)
Ho4 Ho3 O3 Ho5 -97.81(16)
O17 Ho4 O3 C28 -39.5(4)
O16 Ho4 O3 C28 34.2(4)
O14 Ho4 O3 C28 118.3(4)
O18 Ho4 O3 C28 60.6(5)
O6 Ho4 O3 C28 179.2(4)
O5 Ho4 O3 C28 -114.7(4)
O13 Ho4 O3 C28 179.9(4)
S6 Ho4 O3 C28 -83.8(4)
Ho1 Ho4 O3 C28 153.7(4)
Ho3 Ho4 O3 C28 -134.9(5)
Ho5 Ho4 O3 C28 130.9(4)
O17 Ho4 O3 Ho3 95.37(17)
O16 Ho4 O3 Ho3 169.13(18)
O14 Ho4 O3 Ho3 -106.83(16)
O18 Ho4 O3 Ho3 -164.5(3)
O6 Ho4 O3 Ho3 -45.9(2)
O5 Ho4 O3 Ho3 20.17(14)
O13 Ho4 O3 Ho3 -45.18(13)
S6 Ho4 O3 Ho3 51.1(2)
Ho1 Ho4 O3 Ho3 -71.39(12)
Ho5 Ho4 O3 Ho3 -94.26(16)
O17 Ho4 O3 Ho5 -170.37(16)
O16 Ho4 O3 Ho5 -96.61(16)
O14 Ho4 O3 Ho5 -12.57(13)
O18 Ho4 O3 Ho5 -70.3(3)
O6 Ho4 O3 Ho5 48.4(2)
O5 Ho4 O3 Ho5 114.43(15)
O13 Ho4 O3 Ho5 49.08(12)
S6 Ho4 O3 Ho5 145.39(8)
Ho1 Ho4 O3 Ho5 22.87(11)
Ho3 Ho4 O3 Ho5 94.26(16)
O11 Ho5 O3 C28 -52.2(5)
O4 Ho5 O3 C28 35.8(4)
O14 Ho5 O3 C28 -115.1(4)
O15 Ho5 O3 C28 116.0(4)
O10 Ho5 O3 C28 -179.9(4)
O13 Ho5 O3 C28 -179.8(5)
S3 Ho5 O3 C28 -30.3(4)
S11 Ho5 O3 C28 74.1(5)
Ho1 Ho5 O3 C28 -151.0(4)
Ho3 Ho5 O3 C28 133.1(5)
Ho2 Ho5 O3 C28 148.1(4)
O11 Ho5 O3 Ho3 174.77(17)
O4 Ho5 O3 Ho3 -97.23(16)
O14 Ho5 O3 Ho3 111.81(15)
O15 Ho5 O3 Ho3 -17.02(13)
O10 Ho5 O3 Ho3 47.1(2)
O13 Ho5 O3 Ho3 47.17(12)
S3 Ho5 O3 Ho3 -163.35(15)
S11 Ho5 O3 Ho3 -59.0(2)
Ho1 Ho5 O3 Ho3 75.95(11)
Ho2 Ho5 O3 Ho3 15.03(12)
O11 Ho5 O3 Ho4 75.6(2)
O4 Ho5 O3 Ho4 163.57(16)
O14 Ho5 O3 Ho4 12.61(13)
O15 Ho5 O3 Ho4 -116.22(15)
O10 Ho5 O3 Ho4 -52.1(2)
O13 Ho5 O3 Ho4 -52.03(13)
S3 Ho5 O3 Ho4 97.45(12)
S11 Ho5 O3 Ho4 -158.19(10)
Ho1 Ho5 O3 Ho4 -23.24(11)
Ho3 Ho5 O3 Ho4 -99.19(16)
Ho2 Ho5 O3 Ho4 -84.16(11)
O11 Ho5 O4 C38 29.8(6)
O14 Ho5 O4 C38 -48.2(7)
O15 Ho5 O4 C38 174.7(6)
O3 Ho5 O4 C38 -105.5(6)
O10 Ho5 O4 C38 114.5(5)
O13 Ho5 O4 C38 -151.5(5)
S3 Ho5 O4 C38 -39.9(5)
S11 Ho5 O4 C38 93.2(6)
Ho1 Ho5 O4 C38 155.9(8)
Ho3 Ho5 O4 C38 -146.4(6)
Ho2 Ho5 O4 C38 156.7(5)
O2 Ho3 O5 C48 -45.0(6)
O8 Ho3 O5 C48 76.6(5)
O15 Ho3 O5 C48 147.5(5)
O3 Ho3 O5 C48 -141.3(5)
O13 Ho3 O5 C48 146.6(5)
S5 Ho3 O5 C48 7.1(5)
S2 Ho3 O5 C48 -68.9(5)
Ho5 Ho3 O5 C48 178.8(5)
Ho2 Ho3 O5 C48 114.1(5)
Ho4 Ho3 O5 C48 -162.4(6)
O2 Ho3 O5 Ho4 117.4(2)
O8 Ho3 O5 Ho4 -120.91(16)
O15 Ho3 O5 Ho4 -50.1(2)
O3 Ho3 O5 Ho4 21.16(15)
O13 Ho3 O5 Ho4 -50.99(14)
S5 Ho3 O5 Ho4 169.56(16)
S2 Ho3 O5 Ho4 93.56(13)
Ho5 Ho3 O5 Ho4 -18.75(14)
Ho2 Ho3 O5 Ho4 -83.49(13)
O17 Ho4 O5 C48 54.8(5)
O16 Ho4 O5 C48 88.7(5)
O14 Ho4 O5 C48 -151.6(5)
O18 Ho4 O5 C48 -34.2(6)
O6 Ho4 O5 C48 -85.3(5)
O3 Ho4 O5 C48 142.4(5)
O13 Ho4 O5 C48 -150.6(5)
S6 Ho4 O5 C48 -15.6(4)
Ho1 Ho4 O5 C48 -122.1(5)
Ho3 Ho4 O5 C48 162.8(6)
Ho5 Ho4 O5 C48 -179.8(5)
O17 Ho4 O5 Ho3 -107.97(19)
O16 Ho4 O5 Ho3 -74.0(3)
O14 Ho4 O5 Ho3 45.6(2)
O18 Ho4 O5 Ho3 163.05(19)
O6 Ho4 O5 Ho3 111.92(17)
O3 Ho4 O5 Ho3 -20.41(14)
O13 Ho4 O5 Ho3 46.60(13)
S6 Ho4 O5 Ho3 -178.35(17)
Ho1 Ho4 O5 Ho3 75.10(13)
Ho5 Ho4 O5 Ho3 17.39(13)
O9 Ho1 O6 C58 78.6(5)
O14 Ho1 O6 C58 156.1(5)
O10 Ho1 O6 C58 -137.8(5)
O7 Ho1 O6 C58 -70.1(5)
O13 Ho1 O6 C58 -136.5(5)
S7 Ho1 O6 C58 -0.4(5)
S10 Ho1 O6 C58 -3.0(6)
Ho5 Ho1 O6 C58 -170.4(5)
Ho4 Ho1 O6 C58 175.5(6)
Ho2 Ho1 O6 C58 -105.4(5)
O9 Ho1 O6 Ho4 -96.89(18)
O14 Ho1 O6 Ho4 -19.32(14)
O10 Ho1 O6 Ho4 46.8(3)
O7 Ho1 O6 Ho4 114.42(16)
O13 Ho1 O6 Ho4 48.08(14)
S7 Ho1 O6 Ho4 -175.82(16)
S10 Ho1 O6 Ho4 -178.50(5)
Ho5 Ho1 O6 Ho4 14.18(15)
Ho2 Ho1 O6 Ho4 79.18(13)
O17 Ho4 O6 C58 20.0(6)
O16 Ho4 O6 C58 -96.4(5)
O14 Ho4 O6 C58 -156.3(5)
O18 Ho4 O6 C58 -67.2(5)
O5 Ho4 O6 C58 78.0(5)
O3 Ho4 O6 C58 141.2(5)
O13 Ho4 O6 C58 140.5(5)
S6 Ho4 O6 C58 7.8(5)
Ho1 Ho4 O6 C58 -175.5(6)
Ho3 Ho4 O6 C58 113.9(5)
Ho5 Ho4 O6 C58 171.4(5)
O17 Ho4 O6 Ho1 -164.52(17)
O16 Ho4 O6 Ho1 79.1(3)
O14 Ho4 O6 Ho1 19.18(14)
O18 Ho4 O6 Ho1 108.33(19)
O5 Ho4 O6 Ho1 -106.52(17)
O3 Ho4 O6 Ho1 -43.3(2)
O13 Ho4 O6 Ho1 -44.01(13)
S6 Ho4 O6 Ho1 -176.72(17)
Ho3 Ho4 O6 Ho1 -70.63(13)
Ho5 Ho4 O6 Ho1 -13.07(14)
O9 Ho1 O7 C68 -44.1(6)
O6 Ho1 O7 C68 78.7(5)
O14 Ho1 O7 C68 151.1(5)
O10 Ho1 O7 C68 -138.4(5)
O13 Ho1 O7 C68 148.5(5)
S7 Ho1 O7 C68 8.7(5)
S10 Ho1 O7 C68 -65.0(5)
Ho5 Ho1 O7 C68 -178.2(5)
Ho4 Ho1 O7 C68 116.8(5)
Ho2 Ho1 O7 C68 -159.8(6)
O9 Ho1 O7 Ho2 115.7(3)
O6 Ho1 O7 Ho2 -121.48(16)
O14 Ho1 O7 Ho2 -49.1(2)
O10 Ho1 O7 Ho2 21.39(14)
O13 Ho1 O7 Ho2 -51.65(14)
S7 Ho1 O7 Ho2 168.51(16)
S10 Ho1 O7 Ho2 94.82(13)
Ho5 Ho1 O7 Ho2 -18.42(14)
Ho4 Ho1 O7 Ho2 -83.40(13)
O20 Ho2 O7 C68 54.2(5)
O19 Ho2 O7 C68 84.1(5)
O15 Ho2 O7 C68 -153.3(5)
O8 Ho2 O7 C68 -87.7(5)
O21 Ho2 O7 C68 -37.6(6)
O10 Ho2 O7 C68 139.9(5)
O13 Ho2 O7 C68 -153.1(5)
S8 Ho2 O7 C68 -16.9(5)
Ho3 Ho2 O7 C68 -124.6(5)
Ho1 Ho2 O7 C68 160.5(6)
Ho5 Ho2 O7 C68 177.7(5)
O20 Ho2 O7 Ho1 -106.30(18)
O19 Ho2 O7 Ho1 -76.4(3)
O15 Ho2 O7 Ho1 46.2(2)
O8 Ho2 O7 Ho1 111.79(17)
O21 Ho2 O7 Ho1 161.83(17)
O10 Ho2 O7 Ho1 -20.63(14)
O13 Ho2 O7 Ho1 46.35(13)
S8 Ho2 O7 Ho1 -177.48(17)
Ho3 Ho2 O7 Ho1 74.90(13)
Ho5 Ho2 O7 Ho1 17.17(13)
O2 Ho3 O8 C78 73.7(5)
O15 Ho3 O8 C78 152.1(5)
O5 Ho3 O8 C78 -73.3(5)
O3 Ho3 O8 C78 -142.4(5)
O13 Ho3 O8 C78 -139.7(5)
S5 Ho3 O8 C78 -3.3(5)
S2 Ho3 O8 C78 -9.0(6)
Ho5 Ho3 O8 C78 -174.1(5)
Ho2 Ho3 O8 C78 170.8(6)
Ho4 Ho3 O8 C78 -109.0(5)
O2 Ho3 O8 Ho2 -97.17(18)
O15 Ho3 O8 Ho2 -18.73(15)
O5 Ho3 O8 Ho2 115.84(16)
O3 Ho3 O8 Ho2 46.7(3)
O13 Ho3 O8 Ho2 49.43(14)
S5 Ho3 O8 Ho2 -174.18(17)
S2 Ho3 O8 Ho2 -179.81(6)
Ho5 Ho3 O8 Ho2 15.03(15)
Ho4 Ho3 O8 Ho2 80.20(13)
O20 Ho2 O8 C78 26.3(6)
O19 Ho2 O8 C78 -90.6(5)
O15 Ho2 O8 C78 -152.5(5)
O7 Ho2 O8 C78 81.7(5)
O21 Ho2 O8 C78 -63.2(5)
O10 Ho2 O8 C78 143.1(5)
O13 Ho2 O8 C78 144.3(5)
S8 Ho2 O8 C78 10.6(5)
Ho3 Ho2 O8 C78 -171.1(6)
Ho1 Ho2 O8 C78 117.5(5)
Ho5 Ho2 O8 C78 174.9(5)
O20 Ho2 O8 Ho3 -162.53(17)
O19 Ho2 O8 Ho3 80.5(2)
O15 Ho2 O8 Ho3 18.59(14)
O7 Ho2 O8 Ho3 -107.14(17)
O21 Ho2 O8 Ho3 107.95(19)
O10 Ho2 O8 Ho3 -45.8(2)
O13 Ho2 O8 Ho3 -44.59(13)
S8 Ho2 O8 Ho3 -178.28(17)
Ho1 Ho2 O8 Ho3 -71.35(13)
Ho5 Ho2 O8 Ho3 -13.95(14)
O6 Ho1 O9 C88 -124.3(6)
O14 Ho1 O9 C88 161.3(6)
O10 Ho1 O9 C88 78.5(6)
O7 Ho1 O9 C88 -7.4(7)
O13 Ho1 O9 C88 150.8(5)
S7 Ho1 O9 C88 -56.2(6)
S10 Ho1 O9 C88 14.3(6)
Ho5 Ho1 O9 C88 125.7(6)
Ho4 Ho1 O9 C88 -167.8(6)
Ho2 Ho1 O9 C88 61.7(7)
O9 Ho1 O10 C98 -32.6(4)
O6 Ho1 O10 C98 -177.6(4)
O14 Ho1 O10 C98 -113.7(4)
O7 Ho1 O10 C98 110.8(4)
O13 Ho1 O10 C98 -179.0(4)
S7 Ho1 O10 C98 65.3(4)
S10 Ho1 O10 C98 30.4(4)
Ho5 Ho1 O10 C98 -130.6(4)
Ho4 Ho1 O10 C98 -147.6(4)
Ho2 Ho1 O10 C98 131.7(5)
O9 Ho1 O10 Ho2 -164.28(16)
O6 Ho1 O10 Ho2 50.7(3)
O14 Ho1 O10 Ho2 114.58(16)
O7 Ho1 O10 Ho2 -20.86(14)
O13 Ho1 O10 Ho2 49.33(14)
S7 Ho1 O10 Ho2 -66.38(18)
S10 Ho1 O10 Ho2 -101.32(13)
Ho5 Ho1 O10 Ho2 97.68(16)
Ho4 Ho1 O10 Ho2 80.67(12)
O9 Ho1 O10 Ho5 98.04(16)
O6 Ho1 O10 Ho5 -47.0(3)
O14 Ho1 O10 Ho5 16.89(13)
O7 Ho1 O10 Ho5 -118.54(15)
O13 Ho1 O10 Ho5 -48.35(12)
S7 Ho1 O10 Ho5 -164.06(5)
S10 Ho1 O10 Ho5 161.00(13)
Ho4 Ho1 O10 Ho5 -17.01(12)
Ho2 Ho1 O10 Ho5 -97.68(16)
O20 Ho2 O10 C98 -39.8(4)
O19 Ho2 O10 C98 33.5(4)
O15 Ho2 O10 C98 118.4(4)
O8 Ho2 O10 C98 -179.3(4)
O7 Ho2 O10 C98 -115.2(4)
O21 Ho2 O10 C98 61.2(5)
O13 Ho2 O10 C98 179.6(4)
S8 Ho2 O10 C98 -83.0(4)
Ho3 Ho2 O10 C98 153.9(4)
Ho1 Ho2 O10 C98 -135.8(5)
Ho5 Ho2 O10 C98 129.7(4)
O20 Ho2 O10 Ho1 96.08(17)
O19 Ho2 O10 Ho1 169.30(17)
O15 Ho2 O10 Ho1 -105.74(16)
O8 Ho2 O10 Ho1 -43.4(2)
O7 Ho2 O10 Ho1 20.68(14)
O21 Ho2 O10 Ho1 -162.9(3)
O13 Ho2 O10 Ho1 -44.60(13)
S8 Ho2 O10 Ho1 52.8(2)
Ho3 Ho2 O10 Ho1 -70.30(12)
Ho5 Ho2 O10 Ho1 -94.44(16)
O20 Ho2 O10 Ho5 -169.48(17)
O19 Ho2 O10 Ho5 -96.26(16)
O15 Ho2 O10 Ho5 -11.30(13)
O8 Ho2 O10 Ho5 51.0(2)
O7 Ho2 O10 Ho5 115.11(16)
O21 Ho2 O10 Ho5 -68.5(3)
O13 Ho2 O10 Ho5 49.84(12)
S8 Ho2 O10 Ho5 147.23(8)
Ho3 Ho2 O10 Ho5 24.14(11)
Ho1 Ho2 O10 Ho5 94.44(16)
O11 Ho5 O10 C98 33.4(4)
O4 Ho5 O10 C98 -54.4(5)
O14 Ho5 O10 C98 115.8(4)
O15 Ho5 O10 C98 -115.6(4)
O3 Ho5 O10 C98 179.5(4)
O13 Ho5 O10 C98 179.4(4)
S3 Ho5 O10 C98 71.2(5)
S11 Ho5 O10 C98 -32.0(4)
Ho1 Ho5 O10 C98 132.5(4)
Ho3 Ho5 O10 C98 -151.5(4)
Ho2 Ho5 O10 C98 -126.9(4)
O11 Ho5 O10 Ho1 -99.05(16)
O4 Ho5 O10 Ho1 173.09(16)
O14 Ho5 O10 Ho1 -16.74(13)
O15 Ho5 O10 Ho1 111.93(15)
O3 Ho5 O10 Ho1 47.0(2)
O13 Ho5 O10 Ho1 46.89(12)
S3 Ho5 O10 Ho1 -61.3(2)
S11 Ho5 O10 Ho1 -164.54(14)
Ho3 Ho5 O10 Ho1 76.04(10)
Ho2 Ho5 O10 Ho1 100.64(15)
O11 Ho5 O10 Ho2 160.31(17)
O4 Ho5 O10 Ho2 72.4(2)
O14 Ho5 O10 Ho2 -117.38(15)
O15 Ho5 O10 Ho2 11.28(13)
O3 Ho5 O10 Ho2 -53.6(2)
O13 Ho5 O10 Ho2 -53.76(13)
S3 Ho5 O10 Ho2 -161.98(10)
S11 Ho5 O10 Ho2 94.82(12)
Ho1 Ho5 O10 Ho2 -100.64(15)
Ho3 Ho5 O10 Ho2 -24.61(11)
O4 Ho5 O11 C108 28.7(5)
O14 Ho5 O11 C108 175.0(5)
O15 Ho5 O11 C108 -46.2(6)
O3 Ho5 O11 C108 113.8(5)
O10 Ho5 O11 C108 -105.2(5)
O13 Ho5 O11 C108 -149.9(5)
S3 Ho5 O11 C108 92.9(5)
S11 Ho5 O11 C108 -40.3(5)
Ho1 Ho5 O11 C108 -145.7(5)
Ho3 Ho5 O11 C108 158.3(12)
Ho2 Ho5 O11 C108 -90.2(5)
O9 Ho1 O13 Ho3 159(6)
O6 Ho1 O13 Ho3 63(6)
O14 Ho1 O13 Ho3 148(6)
O10 Ho1 O13 Ho3 -118(6)
O7 Ho1 O13 Ho3 -34(6)
S7 Ho1 O13 Ho3 12(6)
S10 Ho1 O13 Ho3 -80(6)
Ho5 Ho1 O13 Ho3 -166(6)
Ho4 Ho1 O13 Ho3 103(6)
Ho2 Ho1 O13 Ho3 -76(6)
O9 Ho1 O13 Ho5 -34.6(3)
O6 Ho1 O13 Ho5 -131.39(16)
O14 Ho1 O13 Ho5 -46.00(13)
O10 Ho1 O13 Ho5 47.72(12)
O7 Ho1 O13 Ho5 131.88(16)
S7 Ho1 O13 Ho5 177.85(5)
S10 Ho1 O13 Ho5 85.98(13)
Ho4 Ho1 O13 Ho5 -90.85(12)
Ho2 Ho1 O13 Ho5 89.55(12)
O9 Ho1 O13 Ho4 56.3(3)
O6 Ho1 O13 Ho4 -40.54(13)
O14 Ho1 O13 Ho4 44.85(13)
O10 Ho1 O13 Ho4 138.56(15)
O7 Ho1 O13 Ho4 -137.27(16)
S7 Ho1 O13 Ho4 -91.30(11)
S10 Ho1 O13 Ho4 176.83(4)
Ho5 Ho1 O13 Ho4 90.85(12)
Ho2 Ho1 O13 Ho4 -179.60(16)
O9 Ho1 O13 Ho2 -124.1(3)
O6 Ho1 O13 Ho2 139.06(15)
O14 Ho1 O13 Ho2 -135.55(16)
O10 Ho1 O13 Ho2 -41.84(12)
O7 Ho1 O13 Ho2 42.33(12)
S7 Ho1 O13 Ho2 88.30(11)
S10 Ho1 O13 Ho2 -3.57(17)
Ho5 Ho1 O13 Ho2 -89.55(12)
Ho4 Ho1 O13 Ho2 179.60(16)
O2 Ho3 O13 Ho1 133(6)
O8 Ho3 O13 Ho1 36(6)
O15 Ho3 O13 Ho1 120(6)
O5 Ho3 O13 Ho1 -60(6)
O3 Ho3 O13 Ho1 -146(6)
S5 Ho3 O13 Ho1 -14(6)
S2 Ho3 O13 Ho1 -107(6)
Ho5 Ho3 O13 Ho1 166(6)
Ho2 Ho3 O13 Ho1 77(6)
Ho4 Ho3 O13 Ho1 -103(6)
O2 Ho3 O13 Ho5 -32.9(3)
O8 Ho3 O13 Ho5 -130.29(16)
O15 Ho3 O13 Ho5 -45.62(12)
O5 Ho3 O13 Ho5 133.63(16)
O3 Ho3 O13 Ho5 47.85(13)
S5 Ho3 O13 Ho5 179.88(5)
S2 Ho3 O13 Ho5 86.59(13)
Ho2 Ho3 O13 Ho5 -89.52(12)
Ho4 Ho3 O13 Ho5 90.87(12)
O2 Ho3 O13 Ho4 -123.8(3)
O8 Ho3 O13 Ho4 138.84(16)
O15 Ho3 O13 Ho4 -136.48(16)
O5 Ho3 O13 Ho4 42.76(13)
O3 Ho3 O13 Ho4 -43.02(13)
S5 Ho3 O13 Ho4 89.01(11)
S2 Ho3 O13 Ho4 -4.28(16)
Ho5 Ho3 O13 Ho4 -90.87(12)
Ho2 Ho3 O13 Ho4 179.61(16)
O2 Ho3 O13 Ho2 56.6(3)
O8 Ho3 O13 Ho2 -40.77(13)
O15 Ho3 O13 Ho2 43.91(12)
O5 Ho3 O13 Ho2 -136.85(16)
O3 Ho3 O13 Ho2 137.37(15)
S5 Ho3 O13 Ho2 -90.60(10)
S2 Ho3 O13 Ho2 176.11(4)
Ho5 Ho3 O13 Ho2 89.52(12)
Ho4 Ho3 O13 Ho2 -179.61(16)
O11 Ho5 O13 Ho1 6.2(2)
O4 Ho5 O13 Ho1 -171.96(17)
O14 Ho5 O13 Ho1 46.37(13)
O15 Ho5 O13 Ho1 -133.84(17)
O3 Ho5 O13 Ho1 135.02(17)
O10 Ho5 O13 Ho1 -45.08(12)
S3 Ho5 O13 Ho1 102.17(11)
S11 Ho5 O13 Ho1 -78.33(12)
Ho3 Ho5 O13 Ho1 -179.54(19)
Ho2 Ho5 O13 Ho1 -90.74(12)
O11 Ho5 O13 Ho3 -174.30(17)
O4 Ho5 O13 Ho3 7.6(2)
O14 Ho5 O13 Ho3 -134.09(17)
O15 Ho5 O13 Ho3 45.70(13)
O3 Ho5 O13 Ho3 -45.45(13)
O10 Ho5 O13 Ho3 134.46(16)
S3 Ho5 O13 Ho3 -78.29(12)
S11 Ho5 O13 Ho3 101.21(11)
Ho1 Ho5 O13 Ho3 179.54(19)
Ho2 Ho5 O13 Ho3 88.80(12)
O11 Ho5 O13 Ho4 -83.4(2)
O4 Ho5 O13 Ho4 98.5(2)
O14 Ho5 O13 Ho4 -43.17(12)
O15 Ho5 O13 Ho4 136.62(16)
O3 Ho5 O13 Ho4 45.48(12)
O10 Ho5 O13 Ho4 -134.62(15)
S3 Ho5 O13 Ho4 12.63(14)
S11 Ho5 O13 Ho4 -167.87(5)
Ho1 Ho5 O13 Ho4 -89.54(13)
Ho3 Ho5 O13 Ho4 90.92(13)
Ho2 Ho5 O13 Ho4 179.72(16)
O11 Ho5 O13 Ho2 96.9(2)
O4 Ho5 O13 Ho2 -81.2(2)
O14 Ho5 O13 Ho2 137.11(16)
O15 Ho5 O13 Ho2 -43.10(12)
O3 Ho5 O13 Ho2 -134.25(15)
O10 Ho5 O13 Ho2 45.65(12)
S3 Ho5 O13 Ho2 -167.10(5)
S11 Ho5 O13 Ho2 12.41(13)
Ho1 Ho5 O13 Ho2 90.74(12)
Ho3 Ho5 O13 Ho2 -88.80(12)
O17 Ho4 O13 Ho1 166.62(16)
O16 Ho4 O13 Ho1 -91.5(2)
O14 Ho4 O13 Ho1 -46.54(13)
O18 Ho4 O13 Ho1 6.6(2)
O6 Ho4 O13 Ho1 40.55(13)
O5 Ho4 O13 Ho1 134.42(17)
O3 Ho4 O13 Ho1 -138.84(16)
S6 Ho4 O13 Ho1 88.61(10)
Ho3 Ho4 O13 Ho1 178.14(18)
Ho5 Ho4 O13 Ho1 -90.95(12)
O17 Ho4 O13 Ho3 -11.5(2)
O16 Ho4 O13 Ho3 90.3(2)
O14 Ho4 O13 Ho3 135.32(17)
O18 Ho4 O13 Ho3 -171.51(16)
O6 Ho4 O13 Ho3 -137.59(17)
O5 Ho4 O13 Ho3 -43.71(13)
O3 Ho4 O13 Ho3 43.02(12)
S6 Ho4 O13 Ho3 -89.53(11)
Ho1 Ho4 O13 Ho3 -178.14(18)
Ho5 Ho4 O13 Ho3 90.92(13)
O17 Ho4 O13 Ho5 -102.44(18)
O16 Ho4 O13 Ho5 -0.6(2)
O14 Ho4 O13 Ho5 44.41(13)
O18 Ho4 O13 Ho5 97.57(18)
O6 Ho4 O13 Ho5 131.49(16)
O5 Ho4 O13 Ho5 -134.63(17)
O3 Ho4 O13 Ho5 -47.90(12)
S6 Ho4 O13 Ho5 179.55(6)
Ho1 Ho4 O13 Ho5 90.95(12)
Ho3 Ho4 O13 Ho5 -90.92(13)
O17 Ho4 O13 Ho2 43(32)
O16 Ho4 O13 Ho2 144(100)
O14 Ho4 O13 Ho2 -171(100)
O18 Ho4 O13 Ho2 -117(32)
O6 Ho4 O13 Ho2 -83(32)
O5 Ho4 O13 Ho2 10(32)
O3 Ho4 O13 Ho2 97(75)
S6 Ho4 O13 Ho2 -35(32)
Ho1 Ho4 O13 Ho2 -124(32)
Ho3 Ho4 O13 Ho2 54(32)
Ho5 Ho4 O13 Ho2 145(100)
O20 Ho2 O13 Ho1 -10.1(2)
O19 Ho2 O13 Ho1 90.7(2)
O15 Ho2 O13 Ho1 135.93(17)
O8 Ho2 O13 Ho1 -136.76(17)
O7 Ho2 O13 Ho1 -43.90(13)
O21 Ho2 O13 Ho1 -170.11(15)
O10 Ho2 O13 Ho1 42.18(13)
S8 Ho2 O13 Ho1 -89.10(11)
Ho3 Ho2 O13 Ho1 -178.14(18)
Ho5 Ho2 O13 Ho1 90.95(12)
O20 Ho2 O13 Ho3 168.05(14)
O19 Ho2 O13 Ho3 -91.1(2)
O15 Ho2 O13 Ho3 -45.93(13)
O8 Ho2 O13 Ho3 41.38(13)
O7 Ho2 O13 Ho3 134.24(17)
O21 Ho2 O13 Ho3 8.0(2)
O10 Ho2 O13 Ho3 -139.69(16)
S8 Ho2 O13 Ho3 89.04(11)
Ho1 Ho2 O13 Ho3 178.14(18)
Ho5 Ho2 O13 Ho3 -90.91(13)
O20 Ho2 O13 Ho5 -101.03(17)
O19 Ho2 O13 Ho5 -0.2(2)
O15 Ho2 O13 Ho5 44.99(13)
O8 Ho2 O13 Ho5 132.29(16)
O7 Ho2 O13 Ho5 -134.85(16)
O21 Ho2 O13 Ho5 98.94(17)
O10 Ho2 O13 Ho5 -48.77(13)
S8 Ho2 O13 Ho5 179.96(6)
Ho3 Ho2 O13 Ho5 90.91(13)
Ho1 Ho2 O13 Ho5 -90.95(12)
O20 Ho2 O13 Ho4 114(32)
O19 Ho2 O13 Ho4 -145(100)
O15 Ho2 O13 Ho4 -100(75)
O8 Ho2 O13 Ho4 -13(32)
O7 Ho2 O13 Ho4 80(32)
O21 Ho2 O13 Ho4 -46(32)
O10 Ho2 O13 Ho4 166(100)
S8 Ho2 O13 Ho4 35(32)
Ho3 Ho2 O13 Ho4 -54(32)
Ho1 Ho2 O13 Ho4 124(32)
Ho5 Ho2 O13 Ho4 -145(100)
O9 Ho1 O14 Ho4 131.49(18)
O6 Ho1 O14 Ho4 19.55(15)
O10 Ho1 O14 Ho4 -124.71(16)
O7 Ho1 O14 Ho4 -57.4(2)
O13 Ho1 O14 Ho4 -54.76(14)
S7 Ho1 O14 Ho4 56.4(2)
S10 Ho1 O14 Ho4 -179.59(5)
Ho5 Ho1 O14 Ho4 -106.42(18)
Ho2 Ho1 O14 Ho4 -87.08(12)
O9 Ho1 O14 Ho5 -122.09(17)
O6 Ho1 O14 Ho5 125.97(16)
O10 Ho1 O14 Ho5 -18.29(14)
O7 Ho1 O14 Ho5 49.0(2)
O13 Ho1 O14 Ho5 51.66(14)
S7 Ho1 O14 Ho5 162.80(7)
S10 Ho1 O14 Ho5 -73.17(18)
Ho4 Ho1 O14 Ho5 106.42(18)
Ho2 Ho1 O14 Ho5 19.34(13)
O17 Ho4 O14 Ho1 166.8(3)
O16 Ho4 O14 Ho1 -163.01(18)
O18 Ho4 O14 Ho1 -90.99(17)
O6 Ho4 O14 Ho1 -18.84(14)
O5 Ho4 O14 Ho1 50.7(2)
O3 Ho4 O14 Ho1 114.81(16)
O13 Ho4 O14 Ho1 49.68(13)
S6 Ho4 O14 Ho1 -42.0(2)
Ho3 Ho4 O14 Ho1 77.35(12)
Ho5 Ho4 O14 Ho1 101.01(19)
O17 Ho4 O14 Ho5 65.8(4)
O16 Ho4 O14 Ho5 95.98(17)
O18 Ho4 O14 Ho5 167.99(18)
O6 Ho4 O14 Ho5 -119.85(17)
O5 Ho4 O14 Ho5 -50.3(2)
O3 Ho4 O14 Ho5 13.79(14)
O13 Ho4 O14 Ho5 -51.33(14)
S6 Ho4 O14 Ho5 -142.99(9)
Ho1 Ho4 O14 Ho5 -101.01(19)
Ho3 Ho4 O14 Ho5 -23.66(12)
O11 Ho5 O14 Ho1 103.10(17)
O4 Ho5 O14 Ho1 -175.7(2)
O15 Ho5 O14 Ho1 -49.3(2)
O3 Ho5 O14 Ho1 -116.18(15)
O10 Ho5 O14 Ho1 16.95(13)
O13 Ho5 O14 Ho1 -49.07(13)
S3 Ho5 O14 Ho1 176.69(13)
S11 Ho5 O14 Ho1 57.70(18)
Ho3 Ho5 O14 Ho1 -78.32(11)
Ho2 Ho5 O14 Ho1 -18.76(13)
O11 Ho5 O14 Ho4 -154.17(18)
O4 Ho5 O14 Ho4 -73.0(3)
O15 Ho5 O14 Ho4 53.4(2)
O3 Ho5 O14 Ho4 -13.45(13)
O10 Ho5 O14 Ho4 119.69(16)
O13 Ho5 O14 Ho4 53.67(14)
S3 Ho5 O14 Ho4 -80.58(13)
S11 Ho5 O14 Ho4 160.44(7)
Ho1 Ho5 O14 Ho4 102.74(18)
Ho3 Ho5 O14 Ho4 24.42(13)
Ho2 Ho5 O14 Ho4 83.97(12)
O2 Ho3 O15 Ho2 131.39(18)
O8 Ho3 O15 Ho2 19.08(15)
O5 Ho3 O15 Ho2 -56.2(2)
O3 Ho3 O15 Ho2 -124.83(16)
O13 Ho3 O15 Ho2 -55.22(14)
S5 Ho3 O15 Ho2 56.1(2)
S2 Ho3 O15 Ho2 -177.89(5)
Ho5 Ho3 O15 Ho2 -106.23(19)
Ho4 Ho3 O15 Ho2 -86.65(12)
O2 Ho3 O15 Ho5 -122.39(17)
O8 Ho3 O15 Ho5 125.31(17)
O5 Ho3 O15 Ho5 50.1(2)
O3 Ho3 O15 Ho5 -18.61(14)
O13 Ho3 O15 Ho5 51.01(14)
S5 Ho3 O15 Ho5 162.29(6)
S2 Ho3 O15 Ho5 -71.67(19)
Ho2 Ho3 O15 Ho5 106.23(19)
Ho4 Ho3 O15 Ho5 19.58(13)
O20 Ho2 O15 Ho3 163.1(3)
O19 Ho2 O15 Ho3 -162.30(17)
O8 Ho2 O15 Ho3 -18.53(14)
O7 Ho2 O15 Ho3 49.7(2)
O21 Ho2 O15 Ho3 -90.35(16)
O10 Ho2 O15 Ho3 113.65(16)
O13 Ho2 O15 Ho3 49.53(13)
S8 Ho2 O15 Ho3 -43.3(2)
Ho1 Ho2 O15 Ho3 76.61(12)
Ho5 Ho2 O15 Ho3 101.28(19)
O20 Ho2 O15 Ho5 61.9(4)
O19 Ho2 O15 Ho5 96.42(17)
O8 Ho2 O15 Ho5 -119.81(17)
O7 Ho2 O15 Ho5 -51.6(2)
O21 Ho2 O15 Ho5 168.37(17)
O10 Ho2 O15 Ho5 12.37(14)
O13 Ho2 O15 Ho5 -51.75(14)
S8 Ho2 O15 Ho5 -144.57(9)
Ho3 Ho2 O15 Ho5 -101.28(19)
Ho1 Ho2 O15 Ho5 -24.67(13)
O11 Ho5 O15 Ho3 -176.8(2)
O4 Ho5 O15 Ho3 104.22(17)
O14 Ho5 O15 Ho3 -48.4(2)
O3 Ho5 O15 Ho3 17.36(13)
O10 Ho5 O15 Ho3 -115.67(16)
O13 Ho5 O15 Ho3 -48.66(13)
S3 Ho5 O15 Ho3 59.96(18)
S11 Ho5 O15 Ho3 177.72(14)
Ho1 Ho5 O15 Ho3 -77.99(12)
Ho2 Ho5 O15 Ho3 -103.66(19)
O11 Ho5 O15 Ho2 -73.2(3)
O4 Ho5 O15 Ho2 -152.12(19)
O14 Ho5 O15 Ho2 55.2(2)
O3 Ho5 O15 Ho2 121.03(16)
O10 Ho5 O15 Ho2 -12.00(14)
O13 Ho5 O15 Ho2 55.00(14)
S3 Ho5 O15 Ho2 163.62(7)
S11 Ho5 O15 Ho2 -78.62(13)
Ho1 Ho5 O15 Ho2 25.67(13)
Ho3 Ho5 O15 Ho2 103.66(19)
O17 Ho4 O16 C124 -10.2(7)
O14 Ho4 O16 C124 -175.7(7)
O18 Ho4 O16 C124 97.6(7)
O6 Ho4 O16 C124 126.9(7)
O5 Ho4 O16 C124 -44.4(8)
O3 Ho4 O16 C124 -96.2(7)
O13 Ho4 O16 C124 -137.7(7)
S6 Ho4 O16 C124 42.1(7)
Ho1 Ho4 O16 C124 171.9(7)
Ho3 Ho4 O16 C124 -88.3(7)
Ho5 Ho4 O16 C124 -138.1(7)
O16 Ho4 O17 C126 12.7(7)
O14 Ho4 O17 C126 44.1(8)
O18 Ho4 O17 C126 -54.1(7)
O6 Ho4 O17 C126 -128.4(7)
O5 Ho4 O17 C126 171.0(7)
O3 Ho4 O17 C126 95.1(7)
O13 Ho4 O17 C126 141.9(6)
S6 Ho4 O17 C126 -116.1(7)
Ho1 Ho4 O17 C126 -175.4(5)
Ho3 Ho4 O17 C126 134.3(7)
Ho5 Ho4 O17 C126 87.2(7)
O17 Ho4 O18 C128 29.6(7)
O16 Ho4 O18 C128 -38.3(7)
O14 Ho4 O18 C128 -122.1(7)
O6 Ho4 O18 C128 162.0(7)
O5 Ho4 O18 C128 107.7(7)
O3 Ho4 O18 C128 -65.8(8)
O13 Ho4 O18 C128 -166.0(6)
S6 Ho4 O18 C128 89.3(7)
Ho1 Ho4 O18 C128 -161.6(7)
Ho3 Ho4 O18 C128 166.8(6)
Ho5 Ho4 O18 C128 -113.5(7)
O20 Ho2 O19 C130 -6.2(6)
O15 Ho2 O19 C130 -169.5(6)
O8 Ho2 O19 C130 131.5(6)
O7 Ho2 O19 C130 -36.3(7)
O21 Ho2 O19 C130 104.2(6)
O10 Ho2 O19 C130 -89.5(6)
O13 Ho2 O19 C130 -131.5(6)
S8 Ho2 O19 C130 48.3(6)
Ho3 Ho2 O19 C130 177.6(6)
Ho1 Ho2 O19 C130 -81.7(6)
Ho5 Ho2 O19 C130 -131.6(6)
O19 Ho2 O20 C132 9.6(6)
O15 Ho2 O20 C132 45.8(8)
O8 Ho2 O20 C132 -131.9(6)
O7 Ho2 O20 C132 170.5(7)
O21 Ho2 O20 C132 -56.1(6)
O10 Ho2 O20 C132 94.9(6)
O13 Ho2 O20 C132 140.0(6)
S8 Ho2 O20 C132 -116.0(6)
Ho3 Ho2 O20 C132 175.5(4)
Ho1 Ho2 O20 C132 133.4(6)
Ho5 Ho2 O20 C132 86.4(6)
O20 Ho2 O21 C134 22.5(7)
O19 Ho2 O21 C134 -43.9(6)
O15 Ho2 O21 C134 -129.1(6)
O8 Ho2 O21 C134 155.0(7)
O7 Ho2 O21 C134 102.0(6)
O10 Ho2 O21 C134 -73.0(7)
O13 Ho2 O21 C134 -173.6(6)
S8 Ho2 O21 C134 81.3(6)
Ho3 Ho2 O21 C134 -168.3(6)
Ho1 Ho2 O21 C134 158.0(5)
Ho5 Ho2 O21 C134 -120.7(6)
O2 Ho3 S2 C19 -7.9(3)
O8 Ho3 S2 C19 89.1(3)
O15 Ho3 S2 C19 -63.0(3)
O5 Ho3 S2 C19 157.1(2)
O3 Ho3 S2 C19 -120.6(3)
O13 Ho3 S2 C19 -159.0(3)
S5 Ho3 S2 C19 83.6(2)
Ho5 Ho3 S2 C19 -106.8(2)
Ho2 Ho3 S2 C19 -88.6(7)
Ho4 Ho3 S2 C19 -162.2(2)
O2 Ho3 S2 C27 92.6(3)
O8 Ho3 S2 C27 -170.4(3)
O15 Ho3 S2 C27 37.5(3)
O5 Ho3 S2 C27 -102.4(3)
O3 Ho3 S2 C27 -20.1(3)
O13 Ho3 S2 C27 -58.5(3)
S5 Ho3 S2 C27 -175.9(2)
Ho5 Ho3 S2 C27 -6.3(2)
Ho2 Ho3 S2 C27 11.9(7)
Ho4 Ho3 S2 C27 -61.7(2)
O11 Ho5 S3 C37 -75.0(3)
O4 Ho5 S3 C37 25.5(3)
O14 Ho5 S3 C37 -159.1(3)
O15 Ho5 S3 C37 74.1(3)
O3 Ho5 S3 C37 120.9(3)
O10 Ho5 S3 C37 -114.7(3)
O13 Ho5 S3 C37 153.2(3)
S11 Ho5 S3 C37 -26.3(2)
Ho1 Ho5 S3 C37 -156.6(2)
Ho3 Ho5 S3 C37 109.6(2)
Ho2 Ho5 S3 C37 114.9(3)
O11 Ho5 S3 C29 -173.2(3)
O4 Ho5 S3 C29 -72.6(3)
O14 Ho5 S3 C29 102.7(3)
O15 Ho5 S3 C29 -24.1(3)
O3 Ho5 S3 C29 22.8(3)
O10 Ho5 S3 C29 147.1(3)
O13 Ho5 S3 C29 55.0(3)
S11 Ho5 S3 C29 -124.5(3)
Ho1 Ho5 S3 C29 105.2(3)
Ho3 Ho5 S3 C29 11.5(3)
Ho2 Ho5 S3 C29 16.7(3)
O2 Ho3 S5 C47 146.4(3)
O8 Ho3 S5 C47 -100.2(3)
O15 Ho3 S5 C47 -138.8(3)
O5 Ho3 S5 C47 -5.1(2)
O3 Ho3 S5 C47 42.5(3)
O13 Ho3 S5 C47 -50.0(3)
S2 Ho3 S5 C47 76.2(2)
Ho5 Ho3 S5 C47 -49.6(3)
Ho2 Ho3 S5 C47 -104.2(2)
Ho4 Ho3 S5 C47 2.1(2)
O2 Ho3 S5 C79 -110.1(3)
O8 Ho3 S5 C79 3.3(3)
O15 Ho3 S5 C79 -35.4(3)
O5 Ho3 S5 C79 98.3(3)
O3 Ho3 S5 C79 145.9(3)
O13 Ho3 S5 C79 53.4(3)
S2 Ho3 S5 C79 179.7(2)
Ho5 Ho3 S5 C79 53.9(3)
Ho2 Ho3 S5 C79 -0.7(2)
Ho4 Ho3 S5 C79 105.5(2)
O17 Ho4 S6 C57 -176.4(3)
O16 Ho4 S6 C57 127.9(3)
O14 Ho4 S6 C57 18.2(3)
O18 Ho4 S6 C57 71.4(3)
O6 Ho4 S6 C57 -6.0(3)
O5 Ho4 S6 C57 -94.9(3)
O3 Ho4 S6 C57 -127.2(3)
O13 Ho4 S6 C57 -52.2(2)
Ho1 Ho4 S6 C57 -8.2(2)
Ho3 Ho4 S6 C57 -96.0(2)
Ho5 Ho4 S6 C57 -51.5(3)
O17 Ho4 S6 C49 -71.1(3)
O16 Ho4 S6 C49 -126.9(3)
O14 Ho4 S6 C49 123.4(3)
O18 Ho4 S6 C49 176.6(3)
O6 Ho4 S6 C49 99.2(2)
O5 Ho4 S6 C49 10.3(2)
O3 Ho4 S6 C49 -21.9(3)
O13 Ho4 S6 C49 53.0(2)
Ho1 Ho4 S6 C49 97.1(2)
Ho3 Ho4 S6 C49 9.2(2)
Ho5 Ho4 S6 C49 53.8(2)
O9 Ho1 S7 C67 146.4(3)
O6 Ho1 S7 C67 -101.4(3)
O14 Ho1 S7 C67 -139.8(3)
O10 Ho1 S7 C67 41.7(3)
O7 Ho1 S7 C67 -5.9(3)
O13 Ho1 S7 C67 -50.6(3)
S10 Ho1 S7 C67 76.8(2)
Ho5 Ho1 S7 C67 -42.7(3)
Ho4 Ho1 S7 C67 -104.4(2)
Ho2 Ho1 S7 C67 1.9(2)
O9 Ho1 S7 C59 -110.7(3)
O6 Ho1 S7 C59 1.5(3)
O14 Ho1 S7 C59 -37.0(3)
O10 Ho1 S7 C59 144.6(3)
O7 Ho1 S7 C59 97.0(3)
O13 Ho1 S7 C59 52.3(3)
S10 Ho1 S7 C59 179.7(2)
Ho5 Ho1 S7 C59 60.2(3)
Ho4 Ho1 S7 C59 -1.5(2)
Ho2 Ho1 S7 C59 104.8(2)
O20 Ho2 S8 C69 -69.9(3)
O19 Ho2 S8 C69 -127.4(3)
O15 Ho2 S8 C69 123.6(3)
O8 Ho2 S8 C69 97.9(3)
O7 Ho2 S8 C69 10.7(3)
O21 Ho2 S8 C69 175.1(3)
O10 Ho2 S8 C69 -22.5(3)
O13 Ho2 S8 C69 52.4(3)
Ho3 Ho2 S8 C69 96.7(2)
Ho1 Ho2 S8 C69 9.1(2)
Ho5 Ho2 S8 C69 52.5(3)
O20 Ho2 S8 C77 -175.6(3)
O19 Ho2 S8 C77 126.8(3)
O15 Ho2 S8 C77 17.9(3)
O8 Ho2 S8 C77 -7.9(3)
O7 Ho2 S8 C77 -95.0(3)
O21 Ho2 S8 C77 69.4(3)
O10 Ho2 S8 C77 -128.2(3)
O13 Ho2 S8 C77 -53.3(3)
Ho3 Ho2 S8 C77 -9.0(2)
Ho1 Ho2 S8 C77 -96.7(2)
Ho5 Ho2 S8 C77 -53.2(3)
O9 Ho1 S10 C89 -10.8(3)
O6 Ho1 S10 C89 85.5(3)
O14 Ho1 S10 C89 -63.7(3)
O10 Ho1 S10 C89 -123.0(2)
O7 Ho1 S10 C89 156.4(2)
O13 Ho1 S10 C89 -160.8(3)
S7 Ho1 S10 C89 82.8(2)
Ho5 Ho1 S10 C89 -108.1(2)
Ho4 Ho1 S10 C89 -70.1(9)
Ho2 Ho1 S10 C89 -163.5(2)
O9 Ho1 S10 C97 90.9(3)
O6 Ho1 S10 C97 -172.8(3)
O14 Ho1 S10 C97 38.0(3)
O10 Ho1 S10 C97 -21.3(2)
O7 Ho1 S10 C97 -101.9(2)
O13 Ho1 S10 C97 -59.1(2)
S7 Ho1 S10 C97 -175.5(2)
Ho5 Ho1 S10 C97 -6.4(2)
Ho4 Ho1 S10 C97 31.6(9)
Ho2 Ho1 S10 C97 -61.8(2)
O11 Ho5 S11 C107 26.1(3)
O4 Ho5 S11 C107 -74.9(3)
O14 Ho5 S11 C107 76.8(3)
O15 Ho5 S11 C107 -157.4(3)
O3 Ho5 S11 C107 -115.4(3)
O10 Ho5 S11 C107 121.8(3)
O13 Ho5 S11 C107 154.7(3)
S3 Ho5 S11 C107 -25.8(2)
Ho1 Ho5 S11 C107 111.4(2)
Ho3 Ho5 S11 C107 -155.7(2)
Ho2 Ho5 S11 C107 164.1(2)
O11 Ho5 S11 C99 -71.6(3)
O4 Ho5 S11 C99 -172.7(2)
O14 Ho5 S11 C99 -21.0(3)
O15 Ho5 S11 C99 104.9(2)
O3 Ho5 S11 C99 146.9(3)
O10 Ho5 S11 C99 24.0(2)
O13 Ho5 S11 C99 56.9(2)
S3 Ho5 S11 C99 -123.6(2)
Ho1 Ho5 S11 C99 13.6(2)
Ho3 Ho5 S11 C99 106.6(2)
Ho2 Ho5 S11 C99 66.3(2)
C3' C4 C5 C6 12.7(19)
C3 C4 C5 C6 177.1(12)
C2' C4 C5 C6 132.9(15)
C1' C4 C5 C6 -107.7(15)
C2 C4 C5 C6 -61.8(15)
C1 C4 C5 C6 56.8(15)
C3' C4 C5 C10 -168.5(15)
C3 C4 C5 C10 -4.0(17)
C2' C4 C5 C10 -48.2(18)
C1' C4 C5 C10 71.1(16)
C2 C4 C5 C10 117.0(13)
C1 C4 C5 C10 -124.3(13)
C10 C5 C6 C7 4.2(15)
C4 C5 C6 C7 -176.9(10)
C5 C6 C7 C8 -4.0(15)
C5 C6 C7 S4 176.0(8)
C39 S4 C7 C6 -64.4(8)
C39 S4 C7 C8 115.6(8)
C121 O1 C8 C9 -104.6(9)
C121 O1 C8 C7 78.7(10)
C6 C7 C8 O1 177.5(8)
S4 C7 C8 O1 -2.5(12)
C6 C7 C8 C9 0.7(13)
S4 C7 C8 C9 -179.3(6)
O1 C8 C9 C10 -174.9(8)
C7 C8 C9 C10 1.9(13)
O1 C8 C9 S1 2.7(11)
C7 C8 C9 S1 179.4(6)
C17 S1 C9 C10 66.3(8)
C17 S1 C9 C8 -111.3(7)
C8 C9 C10 C5 -1.6(14)
S1 C9 C10 C5 -179.2(7)
C6 C5 C10 C9 -1.4(14)
C4 C5 C10 C9 179.8(10)
C13 C14 C15 C20 -3.8(13)
C11 C14 C15 C20 117.4(10)
C12 C14 C15 C20 -123.0(9)
C13 C14 C15 C16 174.8(9)
C11 C14 C15 C16 -64.0(11)
C12 C14 C15 C16 55.6(11)
C20 C15 C16 C17 -0.2(12)
C14 C15 C16 C17 -178.8(8)
C15 C16 C17 C18 -0.5(12)
C15 C16 C17 S1 175.4(6)
C9 S1 C17 C16 -93.0(7)
C9 S1 C17 C18 83.0(7)
Ho3 O2 C18 C19 -8.0(10)
Ho3 O2 C18 C17 172.0(5)
C16 C17 C18 O2 -178.6(7)
S1 C17 C18 O2 5.5(10)
C16 C17 C18 C19 1.4(11)
S1 C17 C18 C19 -174.4(5)
O2 C18 C19 C20 178.2(7)
C17 C18 C19 C20 -1.9(11)
O2 C18 C19 S2 -3.7(10)
C17 C18 C19 S2 176.3(5)
C27 S2 C19 C20 91.3(6)
Ho3 S2 C19 C20 -173.2(6)
C27 S2 C19 C18 -86.9(6)
Ho3 S2 C19 C18 8.5(6)
C18 C19 C20 C15 1.3(12)
S2 C19 C20 C15 -176.8(6)
C16 C15 C20 C19 -0.2(12)
C14 C15 C20 C19 178.4(8)
C22' C24 C25 C26 -5.2(18)
C22 C24 C25 C26 166.3(12)
C21 C24 C25 C26 43.2(15)
C21' C24 C25 C26 -128.6(14)
C23 C24 C25 C26 -75.7(13)
C23' C24 C25 C26 114.6(14)
C22' C24 C25 C30 170.2(14)
C22 C24 C25 C30 -18.3(15)
C21 C24 C25 C30 -141.4(12)
C21' C24 C25 C30 46.8(17)
C23 C24 C25 C30 99.7(12)
C23' C24 C25 C30 -70.1(15)
C30 C25 C26 C27 2.4(13)
C24 C25 C26 C27 178.1(9)
C25 C26 C27 C28 -2.5(12)
C25 C26 C27 S2 176.7(7)
C19 S2 C27 C28 114.2(7)
Ho3 S2 C27 C28 17.0(6)
C19 S2 C27 C26 -65.0(7)
Ho3 S2 C27 C26 -162.2(6)
C26 C27 C28 C29 1.6(11)
S2 C27 C28 C29 -177.5(6)
C26 C27 C28 O3 -177.8(6)
S2 C27 C28 O3 3.0(9)
Ho3 O3 C28 C29 149.2(6)
Ho4 O3 C28 C29 -88.0(7)
Ho5 O3 C28 C29 30.4(8)
Ho3 O3 C28 C27 -31.3(8)
Ho4 O3 C28 C27 91.4(6)
Ho5 O3 C28 C27 -150.1(5)
C27 C28 C29 C30 -0.9(11)
O3 C28 C29 C30 178.6(7)
C27 C28 C29 S3 -179.3(6)
O3 C28 C29 S3 0.1(10)
C37 S3 C29 C28 -115.3(6)
Ho5 S3 C29 C28 -21.8(6)
C37 S3 C29 C30 66.2(7)
Ho5 S3 C29 C30 159.7(6)
C28 C29 C30 C25 0.9(13)
S3 C29 C30 C25 179.4(7)
C26 C25 C30 C29 -1.7(13)
C24 C25 C30 C29 -177.4(9)
C31' C34 C35 C40 53.7(16)
C31 C34 C35 C40 -124.8(13)
C32 C34 C35 C40 2.6(16)
C32' C34 C35 C40 -178.6(13)
C33 C34 C35 C40 118.3(12)
C33' C34 C35 C40 -63.3(15)
C31' C34 C35 C36 -126.1(14)
C31 C34 C35 C36 55.4(15)
C32 C34 C35 C36 -177.3(12)
C32' C34 C35 C36 1.6(17)
C33 C34 C35 C36 -61.5(13)
C33' C34 C35 C36 116.9(13)
C40 C35 C36 C37 2.3(13)
C34 C35 C36 C37 -177.8(8)
C35 C36 C37 C38 -0.2(12)
C35 C36 C37 S3 -178.9(7)
C29 S3 C37 C36 -102.9(7)
Ho5 S3 C37 C36 158.4(6)
C29 S3 C37 C38 78.2(6)
Ho5 S3 C37 C38 -20.5(6)
Ho5 O4 C38 C39 -137.0(6)
Ho5 O4 C38 C37 41.8(9)
C36 C37 C38 O4 179.1(7)
S3 C37 C38 O4 -2.0(10)
C36 C37 C38 C39 -1.9(11)
S3 C37 C38 C39 176.9(6)
O4 C38 C39 C40 -179.3(7)
C37 C38 C39 C40 1.8(12)
O4 C38 C39 S4 3.3(11)
C37 C38 C39 S4 -175.6(6)
C7 S4 C39 C40 101.9(7)
C7 S4 C39 C38 -80.7(7)
C38 C39 C40 C35 0.4(13)
S4 C39 C40 C35 177.8(7)
C36 C35 C40 C39 -2.5(13)
C34 C35 C40 C39 177.7(9)
C43 C44 C45 C50 37.5(12)
C41 C44 C45 C50 160.8(9)
C42 C44 C45 C50 -80.9(11)
C43 C44 C45 C46 -150.7(9)
C41 C44 C45 C46 -27.3(12)
C42 C44 C45 C46 90.9(10)
C50 C45 C46 C47 -1.9(12)
C44 C45 C46 C47 -174.3(8)
C45 C46 C47 C48 1.1(12)
C45 C46 C47 S5 -178.1(6)
C79 S5 C47 C46 84.1(6)
Ho3 S5 C47 C46 -175.6(6)
C79 S5 C47 C48 -95.2(6)
Ho3 S5 C47 C48 5.1(6)
Ho3 O5 C48 C49 174.1(5)
Ho4 O5 C48 C49 16.1(9)
Ho3 O5 C48 C47 -6.5(9)
Ho4 O5 C48 C47 -164.5(5)
C46 C47 C48 O5 180.0(6)
S5 C47 C48 O5 -0.8(9)
C46 C47 C48 C49 -0.6(10)
S5 C47 C48 C49 178.6(5)
O5 C48 C49 C50 -179.5(6)
C47 C48 C49 C50 1.1(10)
O5 C48 C49 S6 -1.3(9)
C47 C48 C49 S6 179.3(5)
C57 S6 C49 C50 -87.7(6)
Ho4 S6 C49 C50 169.2(5)
C57 S6 C49 C48 94.1(6)
Ho4 S6 C49 C48 -9.0(6)
C46 C45 C50 C49 2.4(12)
C44 C45 C50 C49 174.8(8)
C48 C49 C50 C45 -2.1(11)
S6 C49 C50 C45 179.6(6)
C53 C54 C55 C56 116.5(10)
C51 C54 C55 C56 -6.9(12)
C52 C54 C55 C56 -124.6(9)
C53 C54 C55 C60 -60.7(11)
C51 C54 C55 C60 175.8(8)
C52 C54 C55 C60 58.2(10)
C60 C55 C56 C57 -0.5(11)
C54 C55 C56 C57 -177.8(7)
C55 C56 C57 C58 0.5(12)
C55 C56 C57 S6 -179.9(6)
C49 S6 C57 C56 84.7(6)
Ho4 S6 C57 C56 -173.3(5)
C49 S6 C57 C58 -95.7(6)
Ho4 S6 C57 C58 6.4(6)
Ho1 O6 C58 C57 179.1(5)
Ho4 O6 C58 C57 -6.7(9)
Ho1 O6 C58 C59 -1.4(9)
Ho4 O6 C58 C59 172.8(5)
C56 C57 C58 O6 177.9(6)
S6 C57 C58 O6 -1.7(9)
C56 C57 C58 C59 -1.6(10)
S6 C57 C58 C59 178.7(5)
O6 C58 C59 C60 -176.6(6)
C57 C58 C59 C60 2.9(10)
O6 C58 C59 S7 3.2(9)
C57 C58 C59 S7 -177.3(5)
C67 S7 C59 C60 -82.5(6)
Ho1 S7 C59 C60 177.0(6)
C67 S7 C59 C58 97.7(6)
Ho1 S7 C59 C58 -2.8(6)
C58 C59 C60 C55 -3.2(12)
S7 C59 C60 C55 177.1(6)
C56 C55 C60 C59 1.8(11)
C54 C55 C60 C59 179.3(7)
C62 C64 C65 C70 17.9(13)
C61 C64 C65 C70 137.4(10)
C63 C64 C65 C70 -101.7(11)
C62 C64 C65 C66 -165.7(9)
C61 C64 C65 C66 -46.3(12)
C63 C64 C65 C66 74.6(11)
C70 C65 C66 C67 -3.9(12)
C64 C65 C66 C67 179.4(8)
C65 C66 C67 C68 2.7(12)
C65 C66 C67 S7 -176.7(6)
C59 S7 C67 C66 84.5(6)
Ho1 S7 C67 C66 -175.2(6)
C59 S7 C67 C68 -94.8(6)
Ho1 S7 C67 C68 5.5(6)
Ho1 O7 C68 C69 173.6(5)
Ho2 O7 C68 C69 18.4(9)
Ho1 O7 C68 C67 -8.4(9)
Ho2 O7 C68 C67 -163.5(5)
C66 C67 C68 O7 -179.4(6)
S7 C67 C68 O7 -0.1(9)
C66 C67 C68 C69 -1.3(10)
S7 C67 C68 C69 178.1(5)
O7 C68 C69 C70 179.6(7)
C67 C68 C69 C70 1.4(10)
O7 C68 C69 S8 -3.2(10)
C67 C68 C69 S8 178.7(5)
C77 S8 C69 C68 94.2(6)
Ho2 S8 C69 C68 -8.6(6)
C77 S8 C69 C70 -88.4(6)
Ho2 S8 C69 C70 168.7(6)
C66 C65 C70 C69 4.1(12)
C64 C65 C70 C69 -179.4(8)
C68 C69 C70 C65 -3.0(12)
S8 C69 C70 C65 179.7(7)
C73 C74 C75 C76 119.0(12)
C71' C74 C75 C76 -168.9(13)
C73' C74 C75 C76 -40.8(15)
C71 C74 C75 C76 -8.0(14)
C72 C74 C75 C76 -123.9(12)
C72' C74 C75 C76 74.3(13)
C73 C74 C75 C80 -56.5(13)
C71' C74 C75 C80 15.5(15)
C73' C74 C75 C80 143.6(12)
C71 C74 C75 C80 176.5(11)
C72 C74 C75 C80 60.5(13)
C72' C74 C75 C80 -101.2(12)
C80 C75 C76 C77 0.2(12)
C74 C75 C76 C77 -175.5(8)
C75 C76 C77 C78 0.7(12)
C75 C76 C77 S8 179.4(6)
C69 S8 C77 C76 87.3(6)
Ho2 S8 C77 C76 -170.7(6)
C69 S8 C77 C78 -93.9(6)
Ho2 S8 C77 C78 8.0(6)
Ho3 O8 C78 C77 -178.1(5)
Ho2 O8 C78 C77 -9.6(9)
Ho3 O8 C78 C79 1.6(9)
Ho2 O8 C78 C79 170.1(5)
C76 C77 C78 O8 177.3(6)
S8 C77 C78 O8 -1.4(9)
C76 C77 C78 C79 -2.4(10)
S8 C77 C78 C79 178.9(5)
O8 C78 C79 C80 -176.4(6)
C77 C78 C79 C80 3.3(10)
O8 C78 C79 S5 2.9(9)
C77 C78 C79 S5 -177.4(5)
C47 S5 C79 C78 96.0(6)
Ho3 S5 C79 C78 -4.4(6)
C47 S5 C79 C80 -84.6(6)
Ho3 S5 C79 C80 174.9(5)
C78 C79 C80 C75 -2.5(11)
S5 C79 C80 C75 178.1(6)
C76 C75 C80 C79 0.6(11)
C74 C75 C80 C79 176.5(7)
C83 C84 C85 C86 -122.0(11)
C81' C84 C85 C86 -174.8(13)
C82' C84 C85 C86 -53.7(15)
C81 C84 C85 C86 -0.8(14)
C82 C84 C85 C86 118.3(11)
C83' C84 C85 C86 66.0(15)
C83 C84 C85 C90 62.0(13)
C81' C84 C85 C90 9.2(16)
C82' C84 C85 C90 130.3(13)
C81 C84 C85 C90 -176.8(10)
C82 C84 C85 C90 -57.7(13)
C83' C84 C85 C90 -110.0(13)
C90 C85 C86 C87 -0.8(12)
C84 C85 C86 C87 -177.0(8)
C85 C86 C87 C88 -2.0(13)
C85 C86 C87 S9 175.6(7)
C119 S9 C87 C86 -98.5(7)
C119 S9 C87 C88 79.1(6)
Ho1 O9 C88 C89 -11.9(10)
Ho1 O9 C88 C87 168.0(5)
C86 C87 C88 O9 -175.6(7)
S9 C87 C88 O9 6.8(10)
C86 C87 C88 C89 4.3(11)
S9 C87 C88 C89 -173.4(5)
O9 C88 C89 C90 175.8(7)
C87 C88 C89 C90 -4.0(10)
O9 C88 C89 S10 -4.1(9)
C87 C88 C89 S10 176.1(5)
C97 S10 C89 C90 96.6(6)
Ho1 S10 C89 C90 -168.6(6)
C97 S10 C89 C88 -83.5(6)
Ho1 S10 C89 C88 11.3(6)
C88 C89 C90 C85 1.4(11)
S10 C89 C90 C85 -178.7(6)
C86 C85 C90 C89 1.1(12)
C84 C85 C90 C89 177.3(7)
C91 C94 C95 C96 24.8(12)
C93 C94 C95 C96 -98.7(10)
C92 C94 C95 C96 144.0(8)
C91 C94 C95 C100 -159.4(8)
C93 C94 C95 C100 77.0(10)
C92 C94 C95 C100 -40.2(11)
C100 C95 C96 C97 1.0(11)
C94 C95 C96 C97 176.9(7)
C95 C96 C97 C98 -1.2(10)
C95 C96 C97 S10 -179.2(6)
C89 S10 C97 C98 117.3(6)
Ho1 S10 C97 C98 20.2(6)
C89 S10 C97 C96 -64.7(6)
Ho1 S10 C97 C96 -161.9(5)
C96 C97 C98 C99 0.9(10)
S10 C97 C98 C99 178.8(5)
C96 C97 C98 O10 -179.0(6)
S10 C97 C98 O10 -1.1(8)
Ho1 O10 C98 C99 151.5(5)
Ho2 O10 C98 C99 -83.8(6)
Ho5 O10 C98 C99 33.5(8)
Ho1 O10 C98 C97 -28.6(7)
Ho2 O10 C98 C97 96.0(6)
Ho5 O10 C98 C97 -146.7(4)
C97 C98 C99 C100 -0.5(10)
O10 C98 C99 C100 179.4(6)
C97 C98 C99 S11 178.6(5)
O10 C98 C99 S11 -1.5(9)
C107 S11 C99 C98 -115.4(6)
Ho5 S11 C99 C98 -21.9(6)
C107 S11 C99 C100 63.7(6)
Ho5 S11 C99 C100 157.2(5)
C98 C99 C100 C95 0.3(11)
S11 C99 C100 C95 -178.8(6)
C96 C95 C100 C99 -0.6(11)
C94 C95 C100 C99 -176.6(7)
C10B C104 C105 C110 172.9(16)
C102 C104 C105 C110 1.4(15)
C10A C104 C105 C110 49.8(18)
C101 C104 C105 C110 -122.1(11)
C10C C104 C105 C110 -67.5(17)
C103 C104 C105 C110 120.7(11)
C10B C104 C105 C106 -7.0(18)
C102 C104 C105 C106 -178.5(10)
C10A C104 C105 C106 -130.2(15)
C101 C104 C105 C106 58.0(13)
C10C C104 C105 C106 112.6(15)
C103 C104 C105 C106 -59.3(12)
C110 C105 C106 C107 2.3(12)
C104 C105 C106 C107 -177.8(8)
C105 C106 C107 C108 0.2(12)
C105 C106 C107 S11 177.8(6)
C99 S11 C107 C106 -99.9(7)
Ho5 S11 C107 C106 161.0(6)
C99 S11 C107 C108 77.7(6)
Ho5 S11 C107 C108 -21.4(6)
Ho5 O11 C108 C109 -138.3(6)
Ho5 O11 C108 C107 41.6(9)
C106 C107 C108 O11 177.2(7)
S11 C107 C108 O11 -0.5(9)
C106 C107 C108 C109 -2.9(11)
S11 C107 C108 C109 179.4(6)
O11 C108 C109 C110 -177.0(7)
C107 C108 C109 C110 3.1(11)
O11 C108 C109 S12 3.9(10)
C107 C108 C109 S12 -176.0(5)
C117 S12 C109 C110 100.8(7)
C117 S12 C109 C108 -80.1(7)
C108 C109 C110 C105 -0.6(13)
S12 C109 C110 C105 178.5(7)
C106 C105 C110 C109 -2.1(13)
C104 C105 C110 C109 177.9(9)
C11B C114 C115 C116 54.2(18)
C112 C114 C115 C116 -126.8(12)
C11A C114 C115 C116 -178.4(15)
C111 C114 C115 C116 -0.2(15)
C11C C114 C115 C116 -63.5(17)
C113 C114 C115 C116 115.2(12)
C11B C114 C115 C120 -123.8(16)
C112 C114 C115 C120 55.1(14)
C11A C114 C115 C120 3.6(18)
C111 C114 C115 C120 -178.3(11)
C11C C114 C115 C120 118.4(15)
C113 C114 C115 C120 -62.9(13)
C120 C115 C116 C117 1.8(14)
C114 C115 C116 C117 -176.3(9)
C115 C116 C117 C118 -1.7(13)
C115 C116 C117 S12 178.5(7)
C109 S12 C117 C116 -61.7(7)
C109 S12 C117 C118 118.5(7)
C122 O12 C118 C119 -103.1(9)
C122 O12 C118 C117 83.2(9)
C116 C117 C118 C119 0.7(11)
S12 C117 C118 C119 -179.5(6)
C116 C117 C118 O12 174.5(7)
S12 C117 C118 O12 -5.7(10)
O12 C118 C119 C120 -174.0(7)
C117 C118 C119 C120 -0.2(11)
O12 C118 C119 S9 5.6(10)
C117 C118 C119 S9 179.4(6)
C87 S9 C119 C118 -114.3(7)
C87 S9 C119 C120 65.2(7)
C116 C115 C120 C119 -1.2(13)
C114 C115 C120 C119 177.0(8)
C118 C119 C120 C115 0.4(13)
S9 C119 C120 C115 -179.2(7)
Ho4 O16 C124 C125 5.3(13)
Ho4 O16 C124 C123 -175.3(5)
O16 C124 C125 C126 4.8(14)
C123 C124 C125 C126 -174.7(8)
Ho4 O17 C126 C125 -9.6(12)
Ho4 O17 C126 C127 169.3(6)
C124 C125 C126 O17 -2.8(13)
C124 C125 C126 C127 178.3(9)
Ho2 O19 C130 C131 3.2(11)
Ho2 O19 C130 C129 -177.2(5)
O19 C130 C131 C132 1.6(12)
C129 C130 C131 C132 -177.9(7)
Ho2 O20 C132 C131 -9.2(10)
Ho2 O20 C132 C133 177.1(5)
C130 C131 C132 O20 0.9(11)
C130 C131 C132 C133 174.5(7)

loop_
_platon_squeeze_void_nr
_platon_squeeze_void_average_x
_platon_squeeze_void_average_y
_platon_squeeze_void_average_z
_platon_squeeze_void_volume
_platon_squeeze_void_count_electrons
1 0.248 0.302 0.036 15.7 -0.2
2 0.748 0.802 0.036 15.7 -0.2
3 0.500 1.167 0.250 1580.5 240.7
4 1.000 0.667 0.250 1580.5 240.7
5 0.045 0.299 0.076 18.6 -0.1
6 0.545 0.799 0.076 18.6 -0.1
7 0.039 0.412 0.115 6.4 -0.2
8 0.539 0.912 0.115 6.4 -0.2
9 0.104 0.618 0.134 19.7 -0.4
10 0.604 0.118 0.134 19.7 -0.4
11 0.357 0.624 0.238 30.5 -0.5
12 0.857 0.124 0.238 30.5 -0.5
13 0.143 0.124 0.262 30.5 -0.8
14 0.643 0.624 0.262 30.5 -0.8
15 0.396 0.118 0.366 19.7 -0.5
16 0.896 0.618 0.366 19.7 -0.5
17 0.460 0.905 0.387 7.3 -0.2
18 0.960 0.405 0.387 7.3 -0.2
19 0.454 0.794 0.426 17.6 0.5
20 0.954 0.294 0.426 17.6 0.5
21 0.252 0.802 0.464 15.5 -0.4
22 0.752 0.302 0.464 15.5 -0.4
23 0.248 0.697 0.536 15.6 -0.2
24 0.748 0.197 0.536 15.6 -0.2
25 0.500 -0.167 0.750 1580.4 240.5
26 1.000 0.333 0.750 1580.4 240.5
27 0.045 0.701 0.576 18.9 -0.5
28 0.545 0.201 0.576 18.9 -0.5
29 0.039 0.588 0.615 6.0 0.2
30 0.539 0.088 0.615 6.0 0.2
31 0.104 0.382 0.634 19.7 -0.6
32 0.604 0.882 0.634 19.7 -0.6
33 0.357 0.376 0.738 30.5 -0.5
34 0.857 0.876 0.738 30.5 -0.5
35 0.143 0.876 0.762 30.5 -0.8
36 0.643 0.376 0.762 30.5 -0.8
37 0.396 0.882 0.866 19.7 -0.6
38 0.896 0.382 0.866 19.7 -0.6
39 0.460 0.095 0.887 6.9 0.1
40 0.960 0.595 0.887 6.9 0.1
41 0.454 0.206 0.926 18.1 0.1
42 0.954 0.706 0.926 18.1 0.1
43 0.252 0.197 0.964 15.5 -0.3
44 0.752 0.697 0.964 15.5 -0.3
